data_4065577
loop_
_publ_author_name
'Sakamoto, Mayumi'
'Ohki, Yasuhiro'
'Tatsumi, Kazuyuki'

_publ_section_title
;
 Synthesis and Reactions of Coordinatively Unsaturated Half-Sandwich
 Rhodium and Iridium Complexes Having a 2,6-Dimesitylbenzenethiolate
 Ligand
;
_journal_issue 7
_journal_name_full Organometallics
_journal_page_first 1761
_journal_paper_doi 10.1021/om100006r
_journal_volume 29
_journal_year 2010
_chemical_formula_moiety 'C76 H68 B F24 Rh S '
_chemical_formula_sum 'C76 H68 B F24 Rh S'
_chemical_formula_weight 1583.11
_space_group_IT_number 2
_symmetry_cell_setting triclinic
_symmetry_Int_Tables_number 2
_symmetry_space_group_name_Hall '-P 1'
_symmetry_space_group_name_H-M 'P -1'
_cell_angle_alpha 81.748(9)
_cell_angle_beta 77.176(9)
_cell_angle_gamma 86.299(10)
_cell_formula_units_Z 2
_cell_length_a 12.497(4)
_cell_length_b 15.449(4)
_cell_length_c 20.125(6)
_cell_measurement_reflns_used 10360
_cell_measurement_temperature 293.1
_cell_measurement_theta_max 27.5
_cell_measurement_theta_min 3.0
_cell_volume 3747.2(19)
_computing_cell_refinement CrystalClear
_computing_data_collection CrystalClear
_computing_data_reduction CrystalStructure
_computing_publication_material 'CrystalStructure 3.8'
_computing_structure_refinement SHELXL
_computing_structure_solution 'DIRDIF99 (PATTY)'
_diffrn_detector_area_resol_mean 7.31
_diffrn_measured_fraction_theta_full 0.956
_diffrn_measured_fraction_theta_max 0.956
_diffrn_measurement_device_type 'Rigaku Saturn'
_diffrn_measurement_method \w
_diffrn_radiation_type 'Mo K\a'
_diffrn_radiation_wavelength 0.71070
_diffrn_reflns_av_R_equivalents 0.032
_diffrn_reflns_limit_h_max 16
_diffrn_reflns_limit_h_min -15
_diffrn_reflns_limit_k_max 20
_diffrn_reflns_limit_k_min -20
_diffrn_reflns_limit_l_max 26
_diffrn_reflns_limit_l_min -18
_diffrn_reflns_number 30825
_diffrn_reflns_theta_full 27.51
_diffrn_reflns_theta_max 27.51
_exptl_absorpt_coefficient_mu 0.356
_exptl_absorpt_correction_T_max 0.948
_exptl_absorpt_correction_T_min 0.761
_exptl_absorpt_correction_type multi-scan
_exptl_absorpt_process_details 'Jacobson, R. (1998) Private communication'
_exptl_crystal_colour yellow
_exptl_crystal_density_diffrn 1.403
_exptl_crystal_density_method 'not measured'
_exptl_crystal_description block
_exptl_crystal_F_000 1612.00
_exptl_crystal_size_max 0.20
_exptl_crystal_size_mid 0.20
_exptl_crystal_size_min 0.15
_refine_diff_density_max 1.60
_refine_diff_density_min -0.98
_refine_ls_extinction_method none
_refine_ls_goodness_of_fit_ref 1.048
_refine_ls_hydrogen_treatment refall
_refine_ls_number_parameters 940
_refine_ls_number_reflns 16482
_refine_ls_R_factor_gt 0.0920
_refine_ls_shift/su_max 0.0010
_refine_ls_structure_factor_coef Fsqd
_refine_ls_weighting_details 'w = 1/[\s^2^(Fo^2^)+(0.1296P)^2^+9.7123P] where P=(Fo^2^+2Fc^2^)/3'
_refine_ls_weighting_scheme calc
_refine_ls_wR_factor_ref 0.2589
_reflns_number_gt 12507
_reflns_number_total 16482
_reflns_threshold_expression F^2^>2.0\s(F^2^)
_cod_data_source_file om100006r_si_001.cif
_cod_data_source_block '__saka12-090107'
_cod_original_cell_volume 3747.2(18)
_cod_original_formula_sum 'C76 H68 B F24 Rh S '
_cod_database_code 4065577

loop_
_symmetry_equiv_pos_site_id
_symmetry_equiv_pos_as_xyz
1 +X,+Y,+Z
2 -X,-Y,-Z

loop_
_atom_site_label
_atom_site_type_symbol
_atom_site_fract_x
_atom_site_fract_y
_atom_site_fract_z
_atom_site_U_iso_or_equiv
_atom_site_adp_type
_atom_site_occupancy
_atom_site_symmetry_multiplicity
_atom_site_calc_flag
_atom_site_refinement_flags
Rh(1) Rh 0.20616(3) 0.20997(2) 0.30332(2) 0.03584(14) Uani 1.00 1 d .
S(1) S 0.32485(11) 0.30731(8) 0.18850(6) 0.0371(2) Uani 1.00 1 d .
F(1) F 0.1386(3) -0.0702(2) 0.55490(19) 0.0635(9) Uani 1.00 1 d .
F(2) F 0.2383(4) -0.1719(2) 0.5958(2) 0.0834(13) Uani 1.00 1 d .
F(3) F 0.3096(3) -0.0570(3) 0.5367(2) 0.0794(12) Uani 1.00 1 d .
F(4) F 0.1470(8) -0.1645(6) 0.8545(4) 0.112(2) Uiso 0.70 1 d P
F(5) F 0.1960(10) -0.1846(7) 0.8387(6) 0.050(2) Uiso 0.30 1 d P
F(6) F 0.3165(5) -0.1350(4) 0.8334(3) 0.0850(18) Uiso 0.70 1 d P
F(7) F 0.2844(14) -0.0591(11) 0.8655(8) 0.085(4) Uiso 0.30 1 d P
F(8) F 0.1985(7) -0.0551(5) 0.8861(4) 0.091(2) Uiso 0.70 1 d P
F(9) F 0.1339(11) -0.0733(8) 0.8860(6) 0.058(2) Uiso 0.30 1 d P
F(10) F 0.4566(3) 0.2565(2) 0.8878(2) 0.0644(10) Uani 1.00 1 d .
F(11) F 0.4114(3) 0.1309(2) 0.8721(2) 0.0637(9) Uani 1.00 1 d .
F(12) F 0.5104(2) 0.2121(2) 0.78960(19) 0.0602(9) Uani 1.00 1 d .
F(13) F 0.0805(18) 0.4278(13) 0.9169(10) 0.107(5) Uiso 0.33 1 d P
F(14) F 0.1392(10) 0.4590(7) 0.9053(5) 0.044(2) Uiso 0.33 1 d P
F(15) F 0.1726(9) 0.4826(7) 0.8808(7) 0.048(2) Uiso 0.33 1 d P
F(16) F 0.1893(13) 0.5107(11) 0.8367(10) 0.094(4) Uiso 0.33 1 d P
F(17) F 0.1621(14) 0.5158(10) 0.7920(8) 0.084(3) Uiso 0.33 1 d P
F(18) F 0.0916(13) 0.4940(9) 0.7998(7) 0.070(3) Uiso 0.33 1 d P
F(19) F 0.0364(9) 0.4704(6) 0.8226(6) 0.041(2) Uiso 0.33 1 d P
F(20) F 0.0135(9) 0.4435(8) 0.8544(7) 0.057(2) Uiso 0.33 1 d P
F(21) F 0.0163(13) 0.4101(10) 0.8963(9) 0.085(3) Uiso 0.33 1 d P
F(22) F -0.1773(8) 0.0866(7) 0.8913(5) 0.040(2) Uiso 0.30 1 d P
F(23) F -0.1685(6) 0.1261(5) 0.9030(4) 0.090(2) Uiso 0.70 1 d P
F(24) F -0.2333(14) 0.2319(11) 0.8958(8) 0.086(4) Uiso 0.30 1 d P
F(25) F -0.2902(7) 0.2191(5) 0.8786(4) 0.100(2) Uiso 0.70 1 d P
F(26) F -0.3220(12) 0.1472(10) 0.8736(7) 0.070(3) Uiso 0.30 1 d P
F(27) F -0.3087(6) 0.0972(5) 0.8571(4) 0.096(2) Uiso 0.70 1 d P
F(28) F -0.2265(8) 0.1773(6) 0.5769(4) 0.075(2) Uiso 0.50 1 d P
F(29) F -0.1670(7) 0.2034(6) 0.5553(4) 0.074(2) Uiso 0.50 1 d P
F(30) F -0.1625(7) 0.3043(5) 0.5575(4) 0.075(2) Uiso 0.50 1 d P
F(31) F -0.2302(9) 0.3202(7) 0.5950(5) 0.091(2) Uiso 0.50 1 d P
F(32) F -0.3104(8) 0.2859(6) 0.6241(4) 0.081(2) Uiso 0.50 1 d P
F(33) F -0.3171(9) 0.2059(7) 0.6273(5) 0.098(3) Uiso 0.50 1 d P
F(34) F 0.5389(8) 0.1923(7) 0.5340(5) 0.037(2) Uiso 0.30 1 d P
F(35) F 0.5528(5) 0.2327(4) 0.5304(3) 0.0737(17) Uiso 0.70 1 d P
F(36) F 0.5598(15) 0.3131(12) 0.4759(9) 0.099(5) Uiso 0.30 1 d P
F(37) F 0.5190(5) 0.2823(4) 0.4331(3) 0.0774(16) Uiso 0.70 1 d P
F(38) F 0.4968(11) 0.2271(10) 0.4334(7) 0.070(3) Uiso 0.30 1 d P
F(39) F 0.4700(6) 0.1593(5) 0.4746(3) 0.0893(19) Uiso 0.70 1 d P
F(40) F 0.0868(13) 0.4800(10) 0.5203(10) 0.087(4) Uiso 0.33 1 d P
F(41) F 0.1279(12) 0.4702(9) 0.4690(7) 0.073(3) Uiso 0.33 1 d P
F(42) F 0.1911(10) 0.4925(6) 0.4540(5) 0.046(2) Uiso 0.33 1 d P
F(43) F 0.2484(10) 0.5071(7) 0.4526(5) 0.052(2) Uiso 0.33 1 d P
F(44) F 0.2696(13) 0.5287(11) 0.4889(11) 0.094(4) Uiso 0.33 1 d P
F(45) F 0.2552(11) 0.5384(7) 0.5317(8) 0.056(2) Uiso 0.33 1 d P
F(46) F 0.2079(14) 0.5300(9) 0.5592(7) 0.070(3) Uiso 0.33 1 d P
F(47) F 0.1300(13) 0.5109(8) 0.5621(6) 0.067(3) Uiso 0.33 1 d P
F(48) F 0.0842(8) 0.4946(6) 0.5541(6) 0.041(2) Uiso 0.33 1 d P
C(1) C 0.0410(4) 0.2403(3) 0.3605(3) 0.0534(15) Uani 1.00 1 d .
C(2) C 0.0848(5) 0.1661(3) 0.3988(3) 0.0502(13) Uani 1.00 1 d .
C(3) C 0.1057(4) 0.0982(3) 0.3570(3) 0.0444(12) Uani 1.00 1 d .
C(4) C 0.0763(4) 0.1291(3) 0.2933(3) 0.0461(12) Uani 1.00 1 d .
C(5) C 0.0346(4) 0.2177(3) 0.2950(3) 0.0477(12) Uani 1.00 1 d .
C(6) C -0.0025(6) 0.3234(4) 0.3876(4) 0.082(2) Uani 1.00 1 d .
C(7) C 0.1005(7) 0.1599(6) 0.4710(3) 0.082(2) Uani 1.00 1 d .
C(8) C 0.1420(6) 0.0057(3) 0.3789(4) 0.0658(18) Uani 1.00 1 d .
C(9) C 0.0856(5) 0.0757(4) 0.2347(3) 0.0643(17) Uani 1.00 1 d .
C(10) C -0.0122(6) 0.2720(5) 0.2400(4) 0.079(2) Uani 1.00 1 d .
C(11) C 0.3028(4) 0.3243(3) 0.2773(2) 0.0358(10) Uani 1.00 1 d .
C(12) C 0.3582(4) 0.2566(3) 0.3137(3) 0.0457(12) Uani 1.00 1 d .
C(13) C 0.3793(4) 0.1812(3) 0.2806(3) 0.0528(14) Uani 1.00 1 d .
C(14) C 0.3377(4) 0.1957(3) 0.2194(3) 0.0495(13) Uani 1.00 1 d .
C(15) C 0.2665(4) 0.4110(3) 0.2999(3) 0.0455(12) Uani 1.00 1 d .
C(16) C 0.1953(5) 0.4668(3) 0.2575(3) 0.0544(14) Uani 1.00 1 d .
C(17) C 0.1554(7) 0.5525(4) 0.2861(5) 0.083(2) Uani 1.00 1 d .
C(18) C 0.4336(12) 0.0881(10) 0.2858(8) 0.064(3) Uiso 0.50 1 d P
C(19) C 0.4397(7) 0.1044(6) 0.3162(5) 0.0329(19) Uiso 0.50 1 d P
C(20) C 0.4446(13) 0.0697(11) 0.3561(8) 0.075(4) Uiso 0.50 1 d P
C(21) C 0.4322(8) 0.0211(6) 0.2828(5) 0.0354(19) Uiso 0.50 1 d P
C(22) C 0.4886(9) -0.0571(7) 0.3222(5) 0.044(2) Uiso 0.50 1 d P
C(23) C 0.5003(16) -0.0305(13) 0.3650(10) 0.092(5) Uiso 0.50 1 d P
C(24) C 0.4577(4) 0.3329(3) 0.1300(2) 0.0396(11) Uani 1.00 1 d .
C(25) C 0.4689(4) 0.2956(3) 0.0687(2) 0.0444(11) Uani 1.00 1 d .
C(26) C 0.5682(5) 0.3043(4) 0.0214(2) 0.0533(14) Uani 1.00 1 d .
C(27) C 0.6528(5) 0.3478(4) 0.0334(3) 0.0581(15) Uani 1.00 1 d .
C(28) C 0.6382(5) 0.3874(4) 0.0929(3) 0.0519(13) Uani 1.00 1 d .
C(29) C 0.5404(4) 0.3812(3) 0.1423(2) 0.0398(11) Uani 1.00 1 d .
C(30) C 0.3780(5) 0.2500(3) 0.0532(2) 0.0468(12) Uani 1.00 1 d .
C(31) C 0.3870(5) 0.1588(4) 0.0517(3) 0.0555(15) Uani 1.00 1 d .
C(32) C 0.3008(7) 0.1187(5) 0.0361(3) 0.074(2) Uani 1.00 1 d .
C(33) C 0.2094(6) 0.1636(6) 0.0217(3) 0.074(2) Uani 1.00 1 d .
C(34) C 0.2015(6) 0.2531(6) 0.0226(3) 0.071(2) Uani 1.00 1 d .
C(35) C 0.2859(5) 0.2970(4) 0.0378(3) 0.0530(14) Uani 1.00 1 d .
C(36) C 0.4871(6) 0.1050(4) 0.0647(3) 0.0682(18) Uani 1.00 1 d .
C(37) C 0.1183(9) 0.1164(7) 0.0036(6) 0.120(4) Uani 1.00 1 d .
C(38) C 0.2742(6) 0.3963(4) 0.0350(3) 0.0641(17) Uani 1.00 1 d .
C(39) C 0.5296(4) 0.4315(3) 0.2017(2) 0.0384(10) Uani 1.00 1 d .
C(40) C 0.4819(4) 0.5164(3) 0.1971(2) 0.0436(11) Uani 1.00 1 d .
C(41) C 0.4816(5) 0.5657(3) 0.2495(3) 0.0514(13) Uani 1.00 1 d .
C(42) C 0.5264(5) 0.5351(3) 0.3053(3) 0.0496(13) Uani 1.00 1 d .
C(43) C 0.5728(4) 0.4511(4) 0.3091(3) 0.0506(13) Uani 1.00 1 d .
C(44) C 0.5766(4) 0.3979(3) 0.2575(2) 0.0420(11) Uani 1.00 1 d .
C(45) C 0.4388(6) 0.5548(4) 0.1353(3) 0.0588(15) Uani 1.00 1 d .
C(46) C 0.5288(6) 0.5917(5) 0.3609(4) 0.074(2) Uani 1.00 1 d .
C(47) C 0.6322(4) 0.3103(3) 0.2620(3) 0.0489(12) Uani 1.00 1 d .
C(48) C 0.1765(3) 0.0921(3) 0.7003(2) 0.0349(10) Uani 1.00 1 d .
C(49) C 0.1880(4) 0.0466(3) 0.6438(2) 0.0372(10) Uani 1.00 1 d .
C(50) C 0.2105(4) -0.0441(3) 0.6482(2) 0.0382(10) Uani 1.00 1 d .
C(51) C 0.2217(4) -0.0918(3) 0.7094(3) 0.0437(11) Uani 1.00 1 d .
C(52) C 0.2066(4) -0.0484(3) 0.7675(2) 0.0411(11) Uani 1.00 1 d .
C(53) C 0.1852(4) 0.0408(3) 0.7625(2) 0.0361(10) Uani 1.00 1 d .
C(54) C 0.2249(5) -0.0868(3) 0.5852(3) 0.0483(13) Uani 1.00 1 d .
C(55) C 0.2170(5) -0.0986(3) 0.8351(3) 0.0509(13) Uani 1.00 1 d .
C(56) C 0.1889(3) 0.2428(3) 0.7519(2) 0.0345(9) Uani 1.00 1 d .
C(57) C 0.2849(3) 0.2141(3) 0.7740(2) 0.0354(10) Uani 1.00 1 d .
C(58) C 0.3242(4) 0.2549(3) 0.8208(2) 0.0381(10) Uani 1.00 1 d .
C(59) C 0.2717(4) 0.3281(3) 0.8454(2) 0.0462(12) Uani 1.00 1 d .
C(60) C 0.1783(4) 0.3595(3) 0.8228(3) 0.0491(13) Uani 1.00 1 d .
C(61) C 0.1373(4) 0.3170(3) 0.7781(2) 0.0418(11) Uani 1.00 1 d .
C(62) C 0.4244(4) 0.2143(4) 0.8429(2) 0.0461(12) Uani 1.00 1 d .
C(63) C 0.1189(7) 0.4403(5) 0.8467(4) 0.076(2) Uani 1.00 1 d .
C(64) C 0.0130(3) 0.2039(3) 0.7072(2) 0.0333(9) Uani 1.00 1 d .
C(65) C -0.0498(4) 0.1824(3) 0.7729(2) 0.0414(11) Uani 1.00 1 d .
C(66) C -0.1640(4) 0.1795(3) 0.7859(3) 0.0480(12) Uani 1.00 1 d .
C(67) C -0.2187(4) 0.1978(3) 0.7330(3) 0.0467(12) Uani 1.00 1 d .
C(68) C -0.1587(4) 0.2198(3) 0.6675(3) 0.0417(11) Uani 1.00 1 d .
C(69) C -0.0453(4) 0.2214(3) 0.6545(2) 0.0362(10) Uani 1.00 1 d .
C(70) C -0.2264(5) 0.1554(6) 0.8572(4) 0.080(2) Uani 1.00 1 d .
C(71) C -0.2162(4) 0.2411(4) 0.6093(3) 0.0518(14) Uani 1.00 1 d .
C(72) C 0.2100(3) 0.2515(3) 0.6219(2) 0.0334(9) Uani 1.00 1 d .
C(73) C 0.3122(4) 0.2227(3) 0.5857(2) 0.0358(10) Uani 1.00 1 d .
C(74) C 0.3721(4) 0.2733(3) 0.5286(2) 0.0389(10) Uani 1.00 1 d .
C(75) C 0.3326(4) 0.3549(3) 0.5054(2) 0.0425(11) Uani 1.00 1 d .
C(76) C 0.2332(4) 0.3843(3) 0.5405(2) 0.0433(11) Uani 1.00 1 d .
C(77) C 0.1728(4) 0.3335(3) 0.5977(2) 0.0395(11) Uani 1.00 1 d .
C(78) C 0.4817(5) 0.2394(4) 0.4941(2) 0.0518(14) Uani 1.00 1 d .
C(79) C 0.1909(5) 0.4738(4) 0.5185(3) 0.0588(15) Uani 1.00 1 d .
B(1) B 0.1470(4) 0.1976(3) 0.6943(2) 0.0338(10) Uani 1.00 1 d .
H(1) H -0.0797 0.3301 0.3887 0.098 Uiso 1.00 1 c R
H(2) H 0.0348 0.3719 0.3584 0.098 Uiso 1.00 1 c R
H(3) H 0.0095 0.3218 0.4333 0.098 Uiso 1.00 1 c R
H(4) H 0.1285 0.1024 0.4848 0.098 Uiso 1.00 1 c R
H(5) H 0.0314 0.1709 0.5012 0.098 Uiso 1.00 1 c R
H(6) H 0.1517 0.2026 0.4733 0.098 Uiso 1.00 1 c R
H(7) H 0.2132 0.0057 0.3896 0.079 Uiso 1.00 1 c R
H(8) H 0.1458 -0.0287 0.3423 0.079 Uiso 1.00 1 c R
H(9) H 0.0903 -0.0189 0.4189 0.079 Uiso 1.00 1 c R
H(10) H 0.0437 0.0240 0.2506 0.077 Uiso 1.00 1 c R
H(11) H 0.1613 0.0594 0.2182 0.077 Uiso 1.00 1 c R
H(12) H 0.0578 0.1100 0.1981 0.077 Uiso 1.00 1 c R
H(13) H -0.0350 0.3286 0.2536 0.095 Uiso 1.00 1 c R
H(14) H -0.0743 0.2438 0.2331 0.095 Uiso 1.00 1 c R
H(15) H 0.0426 0.2786 0.1980 0.095 Uiso 1.00 1 c R
H(16) H 0.352(11) 0.272(9) 0.357(7) 0.19(5) Uiso 1.00 1 c .
H(17) H 0.345(6) 0.154(5) 0.187(3) 0.08(2) Uiso 1.00 1 c .
H(18) H 0.3311 0.4433 0.2987 0.055 Uiso 1.00 1 c R
H(19) H 0.2261 0.4017 0.3473 0.055 Uiso 1.00 1 c R
H(20) H 0.1322 0.4340 0.2564 0.065 Uiso 1.00 1 c R
H(21) H 0.2368 0.4800 0.2107 0.065 Uiso 1.00 1 c R
H(22) H 0.0859 0.5441 0.3178 0.099 Uiso 1.00 1 c R
H(23) H 0.1471 0.5971 0.2490 0.099 Uiso 1.00 1 c R
H(24) H 0.2080 0.5699 0.3094 0.099 Uiso 1.00 1 c R
H(25) H 0.5777 0.2800 -0.0193 0.064 Uiso 1.00 1 c R
H(26) H 0.7197 0.3508 0.0019 0.070 Uiso 1.00 1 c R
H(27) H 0.6951 0.4188 0.0997 0.062 Uiso 1.00 1 c R
H(28) H 0.3057 0.0584 0.0355 0.089 Uiso 1.00 1 c R
H(29) H 0.1395 0.2845 0.0130 0.085 Uiso 1.00 1 c R
H(30) H 0.5393 0.1029 0.0220 0.082 Uiso 1.00 1 c R
H(31) H 0.4661 0.0467 0.0847 0.082 Uiso 1.00 1 c R
H(32) H 0.5196 0.1312 0.0956 0.082 Uiso 1.00 1 c R
H(33) H 0.0647 0.0986 0.0447 0.144 Uiso 1.00 1 c R
H(34) H 0.1490 0.0658 -0.0175 0.144 Uiso 1.00 1 c R
H(35) H 0.0840 0.1552 -0.0279 0.144 Uiso 1.00 1 c R
H(36) H 0.1978 0.4135 0.0461 0.077 Uiso 1.00 1 c R
H(37) H 0.3066 0.4233 -0.0105 0.077 Uiso 1.00 1 c R
H(38) H 0.3110 0.4147 0.0674 0.077 Uiso 1.00 1 c R
H(39) H 0.4497 0.6218 0.2468 0.062 Uiso 1.00 1 c R
H(40) H 0.6023 0.4293 0.3470 0.061 Uiso 1.00 1 c R
H(41) H 0.3786 0.5950 0.1487 0.071 Uiso 1.00 1 c R
H(42) H 0.4139 0.5089 0.1156 0.071 Uiso 1.00 1 c R
H(43) H 0.4961 0.5852 0.1021 0.071 Uiso 1.00 1 c R
H(44) H 0.4640 0.5827 0.3967 0.089 Uiso 1.00 1 c R
H(45) H 0.5313 0.6521 0.3414 0.089 Uiso 1.00 1 c R
H(46) H 0.5927 0.5758 0.3797 0.089 Uiso 1.00 1 c R
H(47) H 0.6897 0.3104 0.2866 0.059 Uiso 1.00 1 c R
H(48) H 0.6629 0.2963 0.2165 0.059 Uiso 1.00 1 c R
H(49) H 0.5799 0.2673 0.2858 0.059 Uiso 1.00 1 c R
H(50) H 0.1805 0.0775 0.6017 0.045 Uiso 1.00 1 c R
H(51) H 0.2390 -0.1515 0.7122 0.052 Uiso 1.00 1 c R
H(52) H 0.1762 0.0679 0.8018 0.043 Uiso 1.00 1 c R
H(53) H 0.3241 0.1659 0.7570 0.043 Uiso 1.00 1 c R
H(54) H 0.2982 0.3557 0.8763 0.055 Uiso 1.00 1 c R
H(55) H 0.0727 0.3388 0.7652 0.050 Uiso 1.00 1 c R
H(56) H -0.0147 0.1696 0.8095 0.050 Uiso 1.00 1 c R
H(57) H -0.2947 0.1952 0.7415 0.056 Uiso 1.00 1 c R
H(58) H -0.0066 0.2345 0.6094 0.043 Uiso 1.00 1 c R
H(59) H 0.3408 0.1680 0.6004 0.043 Uiso 1.00 1 c R
H(60) H 0.3723 0.3890 0.4671 0.053 Uani 1.00 1 c R
H(61) H 0.1055 0.3555 0.6201 0.047 Uiso 1.00 1 c R

loop_
_atom_site_aniso_label
_atom_site_aniso_U_11
_atom_site_aniso_U_22
_atom_site_aniso_U_33
_atom_site_aniso_U_12
_atom_site_aniso_U_13
_atom_site_aniso_U_23
Rh(1) 0.0393(2) 0.0302(2) 0.0363(2) -0.00158(15) -0.00482(16) -0.00339(15)
S(1) 0.0444(6) 0.0331(5) 0.0339(6) -0.0054(5) -0.0066(5) -0.0052(4)
F(1) 0.065(2) 0.075(2) 0.058(2) 0.0003(19) -0.0186(18) -0.0283(19)
F(2) 0.142(4) 0.0395(19) 0.076(2) 0.019(2) -0.035(2) -0.0259(18)
F(3) 0.066(2) 0.094(3) 0.072(2) -0.016(2) 0.019(2) -0.042(2)
F(10) 0.060(2) 0.078(2) 0.069(2) -0.0012(18) -0.0364(19) -0.0198(19)
F(11) 0.063(2) 0.054(2) 0.078(2) -0.0030(17) -0.0345(19) 0.0075(18)
F(12) 0.0346(16) 0.082(2) 0.061(2) 0.0043(16) -0.0076(15) -0.0066(18)
C(1) 0.043(3) 0.038(2) 0.071(4) -0.003(2) 0.010(2) -0.015(2)
C(2) 0.052(3) 0.046(3) 0.047(3) -0.011(2) 0.007(2) -0.009(2)
C(3) 0.043(2) 0.034(2) 0.051(3) -0.007(2) -0.000(2) -0.001(2)
C(4) 0.040(2) 0.042(2) 0.056(3) -0.011(2) -0.004(2) -0.012(2)
C(5) 0.035(2) 0.041(2) 0.064(3) -0.002(2) -0.008(2) -0.002(2)
C(6) 0.064(4) 0.049(3) 0.120(6) -0.002(3) 0.021(4) -0.032(4)
C(7) 0.104(6) 0.092(5) 0.041(3) -0.029(4) 0.005(3) -0.007(3)
C(8) 0.071(4) 0.032(2) 0.084(4) -0.006(2) -0.003(3) 0.005(2)
C(9) 0.062(4) 0.061(3) 0.075(4) -0.014(3) -0.007(3) -0.031(3)
C(10) 0.060(4) 0.063(4) 0.121(6) -0.004(3) -0.045(4) 0.012(4)
C(11) 0.041(2) 0.031(2) 0.037(2) -0.0071(19) -0.011(2) -0.0026(18)
C(12) 0.040(2) 0.047(3) 0.047(3) -0.010(2) -0.009(2) 0.007(2)
C(13) 0.037(2) 0.041(2) 0.071(4) -0.001(2) -0.002(2) 0.009(2)
C(14) 0.051(3) 0.028(2) 0.060(3) -0.003(2) 0.008(2) -0.007(2)
C(15) 0.053(3) 0.039(2) 0.049(3) -0.006(2) -0.011(2) -0.017(2)
C(16) 0.060(3) 0.036(2) 0.071(4) 0.001(2) -0.020(3) -0.010(2)
C(17) 0.085(5) 0.043(3) 0.127(7) 0.017(3) -0.028(5) -0.033(4)
C(24) 0.048(2) 0.034(2) 0.034(2) -0.005(2) -0.004(2) -0.0029(19)
C(25) 0.053(3) 0.044(2) 0.036(2) -0.007(2) -0.010(2) -0.006(2)
C(26) 0.068(3) 0.058(3) 0.031(2) -0.011(2) -0.001(2) -0.007(2)
C(27) 0.053(3) 0.068(4) 0.048(3) -0.018(3) 0.002(2) -0.003(2)
C(28) 0.054(3) 0.055(3) 0.044(3) -0.017(2) -0.001(2) -0.006(2)
C(29) 0.047(2) 0.037(2) 0.034(2) -0.005(2) -0.007(2) -0.0036(19)
C(30) 0.056(3) 0.053(3) 0.031(2) -0.009(2) -0.003(2) -0.011(2)
C(31) 0.071(4) 0.055(3) 0.040(3) -0.014(3) -0.003(2) -0.014(2)
C(32) 0.099(6) 0.069(4) 0.056(4) -0.032(4) -0.004(3) -0.022(3)
C(33) 0.075(4) 0.088(5) 0.064(4) -0.034(4) -0.016(3) -0.016(3)
C(34) 0.061(4) 0.105(6) 0.051(3) -0.017(4) -0.015(3) -0.011(3)
C(35) 0.061(3) 0.060(3) 0.040(2) -0.009(2) -0.014(2) -0.007(2)
C(36) 0.090(5) 0.050(3) 0.064(4) 0.003(3) -0.009(3) -0.020(3)
C(37) 0.117(8) 0.134(9) 0.129(8) -0.064(7) -0.038(6) -0.037(7)
C(38) 0.070(4) 0.064(4) 0.061(3) -0.004(3) -0.028(3) 0.006(3)
C(39) 0.041(2) 0.035(2) 0.039(2) -0.009(2) -0.006(2) -0.0009(19)
C(40) 0.048(2) 0.034(2) 0.048(3) -0.005(2) -0.011(2) -0.001(2)
C(41) 0.059(3) 0.035(2) 0.061(3) -0.005(2) -0.012(2) -0.008(2)
C(42) 0.051(3) 0.047(3) 0.055(3) -0.010(2) -0.012(2) -0.014(2)
C(43) 0.050(3) 0.057(3) 0.049(3) -0.005(2) -0.016(2) -0.012(2)
C(44) 0.043(2) 0.037(2) 0.047(2) -0.005(2) -0.012(2) -0.004(2)
C(45) 0.076(4) 0.044(3) 0.060(3) -0.004(2) -0.027(3) 0.003(2)
C(46) 0.085(5) 0.073(4) 0.078(5) -0.009(3) -0.029(4) -0.034(4)
C(47) 0.048(3) 0.048(3) 0.051(3) 0.002(2) -0.014(2) -0.003(2)
C(48) 0.029(2) 0.036(2) 0.042(2) -0.0009(18) -0.0105(19) -0.0077(19)
C(49) 0.036(2) 0.037(2) 0.040(2) 0.0012(19) -0.010(2) -0.008(2)
C(50) 0.036(2) 0.036(2) 0.044(2) 0.0009(19) -0.009(2) -0.010(2)
C(51) 0.041(2) 0.031(2) 0.058(3) 0.005(2) -0.009(2) -0.008(2)
C(52) 0.037(2) 0.042(2) 0.044(2) 0.001(2) -0.009(2) -0.004(2)
C(53) 0.036(2) 0.032(2) 0.041(2) -0.0003(19) -0.009(2) -0.0066(19)
C(54) 0.051(3) 0.039(2) 0.054(3) 0.003(2) -0.004(2) -0.016(2)
C(55) 0.063(3) 0.043(3) 0.044(3) -0.003(2) -0.010(2) -0.001(2)
C(56) 0.031(2) 0.035(2) 0.039(2) 0.0011(18) -0.0083(19) -0.0095(19)
C(57) 0.030(2) 0.038(2) 0.039(2) -0.0010(19) -0.0077(19) -0.0073(19)
C(58) 0.032(2) 0.044(2) 0.038(2) -0.005(2) -0.008(2) -0.005(2)
C(59) 0.049(3) 0.051(3) 0.044(2) -0.004(2) -0.015(2) -0.015(2)
C(60) 0.050(3) 0.047(3) 0.056(3) 0.005(2) -0.017(2) -0.022(2)
C(61) 0.040(2) 0.043(2) 0.049(3) 0.006(2) -0.019(2) -0.016(2)
C(62) 0.039(2) 0.059(3) 0.043(2) -0.002(2) -0.016(2) -0.007(2)
C(63) 0.083(5) 0.075(4) 0.091(5) 0.010(4) -0.041(4) -0.049(4)
C(64) 0.034(2) 0.029(2) 0.040(2) 0.0036(18) -0.0103(19) -0.0120(18)
C(65) 0.034(2) 0.045(2) 0.043(2) 0.008(2) -0.005(2) -0.010(2)
C(66) 0.036(2) 0.051(3) 0.050(3) 0.005(2) 0.003(2) -0.006(2)
C(67) 0.034(2) 0.039(2) 0.066(3) 0.001(2) -0.009(2) -0.005(2)
C(68) 0.031(2) 0.039(2) 0.060(3) 0.004(2) -0.016(2) -0.015(2)
C(69) 0.038(2) 0.033(2) 0.040(2) 0.0010(19) -0.010(2) -0.0114(19)
C(70) 0.042(3) 0.099(6) 0.082(5) 0.016(3) 0.003(3) 0.004(4)
C(71) 0.042(3) 0.047(3) 0.074(4) 0.008(2) -0.028(2) -0.013(2)
C(72) 0.034(2) 0.034(2) 0.036(2) 0.0009(18) -0.0144(19) -0.0093(19)
C(73) 0.037(2) 0.037(2) 0.035(2) 0.0055(19) -0.011(2) -0.0064(19)
C(74) 0.037(2) 0.046(2) 0.034(2) 0.003(2) -0.008(2) -0.006(2)
C(75) 0.046(2) 0.042(2) 0.037(2) -0.001(2) -0.007(2) -0.002(2)
C(76) 0.047(3) 0.034(2) 0.051(3) -0.002(2) -0.018(2) -0.002(2)
C(77) 0.034(2) 0.036(2) 0.051(3) 0.0050(19) -0.010(2) -0.012(2)
C(78) 0.050(3) 0.069(3) 0.036(2) 0.006(2) -0.011(2) -0.004(2)
C(79) 0.060(3) 0.044(3) 0.067(4) 0.004(2) -0.011(3) -0.000(2)
B(1) 0.033(2) 0.033(2) 0.038(2) 0.003(2) -0.011(2) -0.007(2)
H(60) 0.0504 0.0504 0.0504 0.0000 0.0000 0.0000

loop_
_atom_type_symbol
_atom_type_description
_atom_type_scat_dispersion_real
_atom_type_scat_dispersion_imag
_atom_type_scat_source
C C 0.003 0.002
;
International Tables for Crystallography
(1992, Vol. C, Tables 4.2.6.8 and 6.1.1.4)
;
H H 0.000 0.000
;
International Tables for Crystallography
(1992, Vol. C, Table 6.1.1.4)
;
Rh Rh -1.118 0.919
;
International Tables for Crystallography
(1992, Vol. C, Tables 4.2.6.8 and 6.1.1.4)
;
S S 0.125 0.123
;
International Tables for Crystallography
(1992, Vol. C, Tables 4.2.6.8 and 6.1.1.4)
;
F F 0.017 0.010
;
International Tables for Crystallography
(1992, Vol. C, Tables 4.2.6.8 and 6.1.1.4)
;
B B 0.001 0.001
;
International Tables for Crystallography
(1992, Vol. C, Tables 4.2.6.8 and 6.1.1.4)
;

loop_
_geom_angle_atom_site_label_1
_geom_angle_atom_site_label_2
_geom_angle_atom_site_label_3
_geom_angle
_geom_angle_publ_flag
C(1) Rh(1) C(2) 38.0(2) yes
C(1) Rh(1) C(3) 63.0(2) yes
C(1) Rh(1) C(4) 63.6(2) yes
C(1) Rh(1) C(5) 38.2(2) yes
C(1) Rh(1) C(11) 110.8(2) yes
C(1) Rh(1) C(12) 127.7(2) yes
C(1) Rh(1) C(13) 160.7(2) yes
C(1) Rh(1) C(14) 159.7(2) yes
C(2) Rh(1) C(3) 37.3(2) yes
C(2) Rh(1) C(4) 63.3(2) yes
C(2) Rh(1) C(5) 63.9(2) yes
C(2) Rh(1) C(11) 129.7(2) yes
C(2) Rh(1) C(12) 117.7(2) yes
C(2) Rh(1) C(13) 127.8(2) yes
C(2) Rh(1) C(14) 156.1(2) yes
C(3) Rh(1) C(4) 37.8(2) yes
C(3) Rh(1) C(5) 63.7(2) yes
C(3) Rh(1) C(11) 165.4(2) yes
C(3) Rh(1) C(12) 133.0(2) yes
C(3) Rh(1) C(13) 114.5(2) yes
C(3) Rh(1) C(14) 121.4(2) yes
C(4) Rh(1) C(5) 38.5(2) yes
C(4) Rh(1) C(11) 153.7(2) yes
C(4) Rh(1) C(12) 164.5(2) yes
C(4) Rh(1) C(13) 127.5(2) yes
C(4) Rh(1) C(14) 106.7(2) yes
C(5) Rh(1) C(11) 120.57(19) yes
C(5) Rh(1) C(12) 157.0(2) yes
C(5) Rh(1) C(13) 160.3(2) yes
C(5) Rh(1) C(14) 123.1(2) yes
C(11) Rh(1) C(12) 38.8(2) yes
C(11) Rh(1) C(13) 66.6(2) yes
C(11) Rh(1) C(14) 69.3(2) yes
C(12) Rh(1) C(13) 38.3(2) yes
C(12) Rh(1) C(14) 65.8(2) yes
C(13) Rh(1) C(14) 39.2(2) yes
C(11) S(1) C(14) 85.4(2) yes
C(11) S(1) C(24) 119.8(2) yes
C(14) S(1) C(24) 104.6(2) yes
F(5) F(4) F(9) 126.9(16) yes
F(5) F(4) C(55) 76.3(13) yes
F(9) F(4) C(55) 54.3(6) yes
F(4) F(5) F(6) 118.2(16) yes
F(4) F(5) C(55) 73.6(13) yes
F(6) F(5) C(55) 49.6(5) yes
F(5) F(6) F(7) 104.4(9) yes
F(5) F(6) C(55) 51.4(5) yes
F(7) F(6) C(55) 59.6(8) yes
F(6) F(7) F(8) 112.5(15) yes
F(6) F(7) C(55) 57.1(8) yes
F(8) F(7) C(55) 62.1(11) yes
F(7) F(8) F(9) 146.6(16) yes
F(7) F(8) C(55) 70.5(11) yes
F(9) F(8) C(55) 76.5(11) yes
F(4) F(9) F(8) 109.8(12) yes
F(4) F(9) C(55) 52.8(6) yes
F(8) F(9) C(55) 65.2(9) yes
F(14) F(13) F(20) 109.4(18) yes
F(14) F(13) F(21) 141(2) yes
F(14) F(13) C(63) 68.7(14) yes
F(15) F(13) F(20) 95.7(12) yes
F(15) F(13) F(21) 126.7(19) yes
F(15) F(13) C(63) 55.2(9) yes
F(20) F(13) C(63) 49.6(9) yes
F(21) F(13) C(63) 74.7(15) yes
F(13) F(14) F(15) 147(2) yes
F(13) F(14) F(16) 130(2) yes
F(13) F(14) C(63) 73.8(17) yes
F(15) F(14) C(63) 74.4(17) yes
F(16) F(14) C(63) 58.7(9) yes
F(13) F(15) F(16) 131(2) yes
F(13) F(15) C(63) 59.0(10) yes
F(14) F(15) F(16) 150(2) yes
F(14) F(15) C(63) 77.1(17) yes
F(16) F(15) C(63) 75.7(16) yes
F(14) F(16) F(17) 127.4(18) yes
F(14) F(16) F(18) 95.2(11) yes
F(14) F(16) C(63) 54.2(8) yes
F(15) F(16) F(17) 140(2) yes
F(15) F(16) F(18) 107.7(16) yes
F(15) F(16) C(63) 65.3(13) yes
F(17) F(16) C(63) 75.7(15) yes
F(18) F(16) C(63) 48.5(8) yes
F(16) F(17) F(18) 111.0(19) yes
F(16) F(17) F(19) 99.7(14) yes
F(16) F(17) C(63) 63.7(12) yes
F(18) F(17) C(63) 55.5(12) yes
F(19) F(17) C(63) 45.7(6) yes
F(16) F(18) F(19) 119.3(17) yes
F(16) F(18) F(20) 103.6(12) yes
F(16) F(18) C(63) 57.1(10) yes
F(17) F(18) F(19) 155(2) yes
F(17) F(18) F(20) 139.4(19) yes
F(17) F(18) C(63) 86.6(16) yes
F(19) F(18) C(63) 71.9(13) yes
F(20) F(18) C(63) 55.9(8) yes
F(17) F(19) F(20) 132.1(18) yes
F(17) F(19) F(21) 117.8(11) yes
F(17) F(19) C(63) 59.2(8) yes
F(18) F(19) F(20) 145(2) yes
F(18) F(19) F(21) 130.4(17) yes
F(18) F(19) C(63) 70.4(14) yes
F(20) F(19) C(63) 75.3(14) yes
F(21) F(19) C(63) 61.2(8) yes
F(13) F(20) F(18) 101.5(12) yes
F(13) F(20) F(19) 119.8(18) yes
F(13) F(20) C(63) 54.5(9) yes
F(18) F(20) F(21) 135.9(17) yes
F(18) F(20) C(63) 53.8(8) yes
F(19) F(20) F(21) 155(2) yes
F(19) F(20) C(63) 72.0(13) yes
F(21) F(20) C(63) 83.0(14) yes
F(13) F(21) F(19) 101.9(15) yes
F(13) F(21) F(20) 112(2) yes
F(13) F(21) C(63) 62.7(13) yes
F(19) F(21) C(63) 48.0(7) yes
F(20) F(21) C(63) 58.9(11) yes
F(23) F(22) C(70) 70.0(11) yes
F(22) F(23) C(70) 79.4(12) yes
F(25) F(24) C(70) 59.0(12) yes
F(24) F(25) F(26) 129.1(15) yes
F(24) F(25) C(70) 84.0(13) yes
F(26) F(25) C(70) 55.7(8) yes
F(25) F(26) F(27) 149.1(16) yes
F(25) F(26) C(70) 64.7(10) yes
F(27) F(26) C(70) 85.4(13) yes
F(26) F(27) C(70) 56.3(11) yes
F(29) F(28) F(33) 130.4(12) yes
F(29) F(28) C(71) 72.7(10) yes
F(33) F(28) C(71) 59.6(6) yes
F(28) F(29) F(30) 117.9(10) yes
F(28) F(29) C(71) 68.5(9) yes
F(30) F(29) C(71) 57.4(5) yes
F(29) F(30) F(31) 106.2(9) yes
F(29) F(30) C(71) 52.2(5) yes
F(31) F(30) C(71) 57.9(7) yes
F(30) F(31) F(32) 135.0(13) yes
F(30) F(31) C(71) 76.0(8) yes
F(32) F(31) C(71) 67.3(7) yes
F(31) F(32) F(33) 120.4(10) yes
F(31) F(32) C(71) 58.7(7) yes
F(33) F(32) C(71) 64.0(7) yes
F(28) F(33) F(32) 106.7(9) yes
F(28) F(33) C(71) 54.7(6) yes
F(32) F(33) C(71) 61.2(7) yes
F(35) F(34) C(78) 71.4(11) yes
F(34) F(35) F(36) 137.8(15) yes
F(34) F(35) C(78) 79.4(12) yes
F(36) F(35) C(78) 64.3(9) yes
F(35) F(36) F(37) 98.8(13) yes
F(35) F(36) C(78) 49.2(6) yes
F(37) F(36) C(78) 56.0(9) yes
F(36) F(37) F(38) 130.0(14) yes
F(36) F(37) C(78) 71.5(9) yes
F(38) F(37) C(78) 64.6(10) yes
F(37) F(38) F(39) 139.9(17) yes
F(37) F(38) C(78) 73.5(12) yes
F(39) F(38) C(78) 67.2(8) yes
F(38) F(39) C(78) 55.8(8) yes
F(41) F(40) F(47) 124.8(18) yes
F(41) F(40) F(48) 153(2) yes
F(41) F(40) C(79) 72.5(13) yes
F(42) F(40) F(47) 97.4(12) yes
F(42) F(40) F(48) 125(2) yes
F(42) F(40) C(79) 50.4(7) yes
F(47) F(40) C(79) 56.8(11) yes
F(48) F(40) C(79) 82.9(19) yes
F(40) F(41) F(42) 116(2) yes
F(40) F(41) F(43) 109.6(16) yes
F(40) F(41) C(79) 60.9(13) yes
F(42) F(41) C(79) 64.0(13) yes
F(43) F(41) C(79) 55.3(7) yes
F(40) F(42) F(43) 128.7(16) yes
F(40) F(42) F(44) 97.8(11) yes
F(40) F(42) C(79) 50.5(8) yes
F(41) F(42) F(43) 161(2) yes
F(41) F(42) F(44) 132.8(16) yes
F(41) F(42) C(79) 79.4(13) yes
F(43) F(42) C(79) 82.2(13) yes
F(44) F(42) C(79) 55.9(9) yes
F(41) F(43) F(44) 116.1(14) yes
F(41) F(43) C(79) 55.7(7) yes
F(42) F(43) F(44) 124.2(18) yes
F(42) F(43) C(79) 65.5(11) yes
F(44) F(43) C(79) 65.2(12) yes
F(42) F(44) F(45) 125.4(18) yes
F(42) F(44) F(46) 103.9(13) yes
F(42) F(44) C(79) 53.9(8) yes
F(43) F(44) F(45) 150(2) yes
F(43) F(44) F(46) 128.4(18) yes
F(43) F(44) C(79) 74.6(14) yes
F(45) F(44) C(79) 77.0(15) yes
F(46) F(44) C(79) 57.1(10) yes
F(44) F(45) F(46) 132(2) yes
F(44) F(45) F(47) 105.3(18) yes
F(44) F(45) C(79) 65.9(15) yes
F(46) F(45) C(79) 69.0(17) yes
F(47) F(45) C(79) 46.7(7) yes
F(44) F(46) F(47) 108.1(17) yes
F(44) F(46) F(48) 101.1(13) yes
F(44) F(46) C(79) 56.3(10) yes
F(45) F(46) F(47) 134(2) yes
F(45) F(46) F(48) 127(2) yes
F(45) F(46) C(79) 80.8(18) yes
F(47) F(46) C(79) 60.2(12) yes
F(48) F(46) C(79) 53.5(8) yes
F(40) F(47) F(45) 114.0(13) yes
F(40) F(47) F(46) 132.3(16) yes
F(40) F(47) C(79) 63.1(10) yes
F(45) F(47) F(48) 144.0(18) yes
F(45) F(47) C(79) 57.9(8) yes
F(46) F(47) F(48) 162(2) yes
F(46) F(47) C(79) 72.7(13) yes
F(48) F(47) C(79) 90.7(16) yes
F(40) F(48) F(46) 111.2(16) yes
F(40) F(48) F(47) 122(2) yes
F(40) F(48) C(79) 65.6(15) yes
F(46) F(48) C(79) 49.6(6) yes
F(47) F(48) C(79) 59.5(13) yes
Rh(1) C(1) C(2) 72.2(3) yes
Rh(1) C(1) C(5) 70.7(3) yes
Rh(1) C(1) C(6) 128.4(4) yes
C(2) C(1) C(5) 108.7(5) yes
C(2) C(1) C(6) 125.3(6) yes
C(5) C(1) C(6) 125.6(6) yes
Rh(1) C(2) C(1) 69.8(3) yes
Rh(1) C(2) C(3) 71.0(2) yes
Rh(1) C(2) C(7) 126.7(5) yes
C(1) C(2) C(3) 107.4(5) yes
C(1) C(2) C(7) 126.5(6) yes
C(3) C(2) C(7) 126.1(5) yes
Rh(1) C(3) C(2) 71.8(3) yes
Rh(1) C(3) C(4) 69.7(3) yes
Rh(1) C(3) C(8) 129.1(4) yes
C(2) C(3) C(4) 108.7(4) yes
C(2) C(3) C(8) 125.6(5) yes
C(4) C(3) C(8) 125.5(5) yes
Rh(1) C(4) C(3) 72.4(3) yes
Rh(1) C(4) C(5) 71.2(3) yes
Rh(1) C(4) C(9) 123.4(3) yes
C(3) C(4) C(5) 108.6(5) yes
C(3) C(4) C(9) 125.0(5) yes
C(5) C(4) C(9) 126.4(5) yes
Rh(1) C(5) C(1) 71.0(3) yes
Rh(1) C(5) C(4) 70.3(3) yes
Rh(1) C(5) C(10) 126.3(4) yes
C(1) C(5) C(4) 106.6(5) yes
C(1) C(5) C(10) 127.7(5) yes
C(4) C(5) C(10) 125.6(6) yes
Rh(1) C(11) S(1) 88.0(2) yes
Rh(1) C(11) C(12) 70.4(3) yes
Rh(1) C(11) C(15) 124.9(3) yes
S(1) C(11) C(12) 109.7(3) yes
S(1) C(11) C(15) 121.7(3) yes
C(12) C(11) C(15) 125.5(5) yes
Rh(1) C(12) C(11) 70.7(3) yes
Rh(1) C(12) C(13) 71.0(3) yes
C(11) C(12) C(13) 112.4(5) yes
Rh(1) C(13) C(12) 70.7(3) yes
Rh(1) C(13) C(14) 69.1(3) yes
Rh(1) C(13) C(18) 125.1(6) yes
Rh(1) C(13) C(19) 126.2(4) yes
C(12) C(13) C(14) 109.2(5) yes
C(12) C(13) C(18) 142.8(8) yes
C(12) C(13) C(19) 116.1(7) yes
C(14) C(13) C(18) 108.0(8) yes
C(14) C(13) C(19) 134.8(6) yes
Rh(1) C(14) S(1) 90.4(2) yes
Rh(1) C(14) C(13) 71.7(3) yes
S(1) C(14) C(13) 112.6(4) yes
C(11) C(15) C(16) 115.3(5) yes
C(15) C(16) C(17) 112.4(6) yes
C(13) C(18) C(19) 75.8(14) yes
C(13) C(18) C(20) 104.1(12) yes
C(13) C(18) C(21) 150.6(16) yes
C(19) C(18) C(21) 122(2) yes
C(20) C(18) C(21) 90.7(13) yes
C(13) C(19) C(18) 77.4(15) yes
C(13) C(19) C(20) 147.1(14) yes
C(13) C(19) C(21) 108.9(8) yes
C(18) C(19) C(20) 124(2) yes
C(20) C(19) C(21) 89.2(14) yes
C(18) C(20) C(23) 106.2(14) yes
C(19) C(20) C(21) 60.2(13) yes
C(19) C(20) C(23) 127.5(18) yes
C(21) C(20) C(23) 73.5(11) yes
C(18) C(21) C(20) 53.5(11) yes
C(18) C(21) C(22) 128.6(14) yes
C(19) C(21) C(22) 108.0(9) yes
C(20) C(21) C(22) 80.0(8) yes
C(21) C(22) C(23) 102.5(14) yes
C(20) C(23) C(22) 103.9(17) yes
S(1) C(24) C(25) 111.1(4) yes
S(1) C(24) C(29) 126.7(4) yes
C(25) C(24) C(29) 122.2(4) yes
C(24) C(25) C(26) 117.7(5) yes
C(24) C(25) C(30) 122.3(4) yes
C(26) C(25) C(30) 120.0(5) yes
C(25) C(26) C(27) 121.4(5) yes
C(26) C(27) C(28) 119.8(5) yes
C(27) C(28) C(29) 121.5(6) yes
C(24) C(29) C(28) 117.2(5) yes
C(24) C(29) C(39) 125.2(4) yes
C(28) C(29) C(39) 117.5(5) yes
C(25) C(30) C(31) 119.8(5) yes
C(25) C(30) C(35) 120.4(5) yes
C(31) C(30) C(35) 119.8(6) yes
C(30) C(31) C(32) 118.0(6) yes
C(30) C(31) C(36) 122.2(6) yes
C(32) C(31) C(36) 119.7(6) yes
C(31) C(32) C(33) 123.0(7) yes
C(32) C(33) C(34) 118.8(8) yes
C(32) C(33) C(37) 120.8(8) yes
C(34) C(33) C(37) 120.5(8) yes
C(33) C(34) C(35) 120.8(7) yes
C(30) C(35) C(34) 119.7(6) yes
C(30) C(35) C(38) 122.2(6) yes
C(34) C(35) C(38) 118.1(6) yes
C(29) C(39) C(40) 118.6(4) yes
C(29) C(39) C(44) 120.2(4) yes
C(40) C(39) C(44) 120.8(5) yes
C(39) C(40) C(41) 118.3(5) yes
C(39) C(40) C(45) 121.0(5) yes
C(41) C(40) C(45) 120.6(5) yes
C(40) C(41) C(42) 122.8(5) yes
C(41) C(42) C(43) 118.2(6) yes
C(41) C(42) C(46) 121.8(5) yes
C(43) C(42) C(46) 120.0(6) yes
C(42) C(43) C(44) 122.0(5) yes
C(39) C(44) C(43) 118.0(4) yes
C(39) C(44) C(47) 121.9(5) yes
C(43) C(44) C(47) 120.1(5) yes
C(49) C(48) C(53) 115.6(4) yes
C(49) C(48) B(1) 121.4(4) yes
C(53) C(48) B(1) 122.9(4) yes
C(48) C(49) C(50) 122.3(4) yes
C(49) C(50) C(51) 120.6(5) yes
C(49) C(50) C(54) 118.8(4) yes
C(51) C(50) C(54) 120.6(4) yes
C(50) C(51) C(52) 118.4(4) yes
C(51) C(52) C(53) 120.6(4) yes
C(51) C(52) C(55) 119.8(4) yes
C(53) C(52) C(55) 119.6(5) yes
C(48) C(53) C(52) 122.6(5) yes
F(1) C(54) F(2) 106.7(5) yes
F(1) C(54) F(3) 103.9(4) yes
F(1) C(54) C(50) 112.0(4) yes
F(2) C(54) F(3) 107.1(4) yes
F(2) C(54) C(50) 113.9(4) yes
F(3) C(54) C(50) 112.6(5) yes
F(4) C(55) F(6) 106.0(6) yes
F(4) C(55) F(7) 135.8(9) yes
F(4) C(55) F(8) 104.7(6) yes
F(4) C(55) F(9) 72.9(7) yes
F(4) C(55) C(52) 111.8(6) yes
F(5) C(55) F(6) 79.0(7) yes
F(5) C(55) F(7) 130.5(10) yes
F(5) C(55) F(8) 125.3(7) yes
F(5) C(55) F(9) 101.1(8) yes
F(5) C(55) C(52) 111.6(7) yes
F(6) C(55) F(7) 63.3(8) yes
F(6) C(55) F(8) 105.1(7) yes
F(6) C(55) F(9) 134.6(8) yes
F(6) C(55) C(52) 112.2(5) yes
F(7) C(55) F(8) 47.4(8) yes
F(7) C(55) F(9) 85.6(9) yes
F(7) C(55) C(52) 111.7(7) yes
F(8) C(55) C(52) 116.1(5) yes
F(9) C(55) C(52) 109.7(7) yes
C(57) C(56) C(61) 115.1(5) yes
C(57) C(56) B(1) 122.0(4) yes
C(61) C(56) B(1) 122.7(4) yes
C(56) C(57) C(58) 122.5(4) yes
C(57) C(58) C(59) 120.9(5) yes
C(57) C(58) C(62) 116.8(4) yes
C(59) C(58) C(62) 122.3(5) yes
C(58) C(59) C(60) 117.8(5) yes
C(59) C(60) C(61) 121.1(5) yes
C(59) C(60) C(63) 120.3(6) yes
C(61) C(60) C(63) 118.7(6) yes
C(56) C(61) C(60) 122.5(5) yes
F(10) C(62) F(11) 106.5(4) yes
F(10) C(62) F(12) 106.3(4) yes
F(10) C(62) C(58) 113.4(4) yes
F(11) C(62) F(12) 105.3(4) yes
F(11) C(62) C(58) 113.0(4) yes
F(12) C(62) C(58) 111.8(4) yes
F(13) C(63) F(15) 65.8(12) yes
F(13) C(63) F(16) 103.0(14) yes
F(13) C(63) F(17) 136.8(13) yes
F(13) C(63) F(18) 132.3(12) yes
F(13) C(63) F(19) 104.8(12) yes
F(13) C(63) F(20) 75.9(12) yes
F(13) C(63) C(60) 110.5(10) yes
F(14) C(63) F(16) 67.0(11) yes
F(14) C(63) F(17) 106.1(10) yes
F(14) C(63) F(18) 126.4(11) yes
F(14) C(63) F(19) 124.0(9) yes
F(14) C(63) F(20) 106.3(10) yes
F(14) C(63) F(21) 79.3(10) yes
F(14) C(63) C(60) 114.0(8) yes
F(15) C(63) F(17) 79.3(9) yes
F(15) C(63) F(18) 108.0(11) yes
F(15) C(63) F(19) 125.5(9) yes
F(15) C(63) F(20) 124.2(10) yes
F(15) C(63) F(21) 106.3(10) yes
F(15) C(63) C(60) 113.8(8) yes
F(16) C(63) F(18) 74.4(12) yes
F(16) C(63) F(19) 105.9(10) yes
F(16) C(63) F(20) 127.9(11) yes
F(16) C(63) F(21) 136.7(12) yes
F(16) C(63) C(60) 112.1(8) yes
F(17) C(63) F(19) 75.1(9) yes
F(17) C(63) F(20) 106.7(10) yes
F(17) C(63) F(21) 141.3(10) yes
F(17) C(63) C(60) 106.2(8) yes
F(18) C(63) F(20) 70.2(10) yes
F(18) C(63) F(21) 107.9(11) yes
F(18) C(63) C(60) 114.4(9) yes
F(19) C(63) F(21) 70.8(9) yes
F(19) C(63) C(60) 119.2(9) yes
F(20) C(63) C(60) 116.9(9) yes
F(21) C(63) C(60) 106.0(8) yes
C(65) C(64) C(69) 115.8(4) yes
C(65) C(64) B(1) 119.8(4) yes
C(69) C(64) B(1) 124.1(4) yes
C(64) C(65) C(66) 122.1(5) yes
C(65) C(66) C(67) 120.6(5) yes
C(65) C(66) C(70) 119.5(5) yes
C(67) C(66) C(70) 119.9(5) yes
C(66) C(67) C(68) 118.6(5) yes
C(67) C(68) C(69) 120.8(5) yes
C(67) C(68) C(71) 119.6(4) yes
C(69) C(68) C(71) 119.5(4) yes
C(64) C(69) C(68) 122.1(4) yes
F(22) C(70) F(24) 108.0(10) yes
F(22) C(70) F(25) 132.0(9) yes
F(22) C(70) F(26) 107.9(10) yes
F(22) C(70) F(27) 86.7(7) yes
F(22) C(70) C(66) 112.1(6) yes
F(23) C(70) F(24) 78.5(9) yes
F(23) C(70) F(25) 109.0(8) yes
F(23) C(70) F(26) 117.1(10) yes
F(23) C(70) F(27) 111.7(7) yes
F(23) C(70) C(66) 116.4(6) yes
F(24) C(70) F(26) 91.7(12) yes
F(24) C(70) F(27) 129.1(8) yes
F(24) C(70) C(66) 109.1(8) yes
F(25) C(70) F(26) 59.6(9) yes
F(25) C(70) F(27) 97.5(7) yes
F(25) C(70) C(66) 111.4(7) yes
F(26) C(70) C(66) 125.3(10) yes
F(27) C(70) C(66) 109.3(7) yes
F(28) C(71) F(30) 103.8(7) yes
F(28) C(71) F(31) 131.0(9) yes
F(28) C(71) F(32) 110.6(8) yes
F(28) C(71) F(33) 65.7(7) yes
F(28) C(71) C(68) 116.3(6) yes
F(29) C(71) F(30) 70.3(6) yes
F(29) C(71) F(31) 112.3(7) yes
F(29) C(71) F(32) 132.7(8) yes
F(29) C(71) F(33) 103.5(8) yes
F(29) C(71) C(68) 112.2(6) yes
F(30) C(71) F(31) 46.1(6) yes
F(30) C(71) F(32) 96.5(6) yes
F(30) C(71) F(33) 136.2(8) yes
F(30) C(71) C(68) 112.7(6) yes
F(31) C(71) F(32) 54.0(6) yes
F(31) C(71) F(33) 107.0(8) yes
F(31) C(71) C(68) 111.7(8) yes
F(32) C(71) F(33) 54.8(6) yes
F(32) C(71) C(68) 114.7(6) yes
F(33) C(71) C(68) 109.7(6) yes
C(73) C(72) C(77) 116.0(4) yes
C(73) C(72) B(1) 121.9(4) yes
C(77) C(72) B(1) 121.6(4) yes
C(72) C(73) C(74) 122.0(4) yes
C(73) C(74) C(75) 120.7(4) yes
C(73) C(74) C(78) 118.9(4) yes
C(75) C(74) C(78) 120.4(4) yes
C(74) C(75) C(76) 118.0(4) yes
C(75) C(76) C(77) 121.4(4) yes
C(75) C(76) C(79) 119.2(4) yes
C(77) C(76) C(79) 119.4(4) yes
C(72) C(77) C(76) 121.9(4) yes
F(34) C(78) F(36) 93.9(9) yes
F(34) C(78) F(37) 127.2(6) yes
F(34) C(78) F(38) 118.9(9) yes
F(34) C(78) F(39) 82.3(7) yes
F(34) C(78) C(74) 116.2(5) yes
F(35) C(78) F(36) 66.6(8) yes
F(35) C(78) F(37) 111.2(6) yes
F(35) C(78) F(38) 126.7(8) yes
F(35) C(78) F(39) 109.7(6) yes
F(35) C(78) C(74) 114.0(5) yes
F(36) C(78) F(37) 52.5(8) yes
F(36) C(78) F(38) 91.6(10) yes
F(36) C(78) F(39) 139.5(8) yes
F(36) C(78) C(74) 108.7(8) yes
F(37) C(78) F(39) 98.6(6) yes
F(37) C(78) C(74) 113.2(5) yes
F(38) C(78) F(39) 57.0(8) yes
F(38) C(78) C(74) 119.1(8) yes
F(39) C(78) C(74) 109.1(5) yes
F(40) C(79) F(41) 46.6(11) yes
F(40) C(79) F(42) 79.1(11) yes
F(40) C(79) F(43) 109.3(11) yes
F(40) C(79) F(44) 130.5(11) yes
F(40) C(79) F(45) 126.5(10) yes
F(40) C(79) F(46) 105.4(12) yes
F(40) C(79) F(47) 60.2(12) yes
F(40) C(79) C(76) 114.9(8) yes
F(41) C(79) F(43) 69.0(8) yes
F(41) C(79) F(44) 105.7(12) yes
F(41) C(79) F(45) 133.8(9) yes
F(41) C(79) F(46) 138.1(10) yes
F(41) C(79) F(47) 103.8(11) yes
F(41) C(79) F(48) 77.6(8) yes
F(41) C(79) C(76) 109.8(7) yes
F(42) C(79) F(44) 70.3(12) yes
F(42) C(79) F(45) 104.2(9) yes
F(42) C(79) F(46) 125.5(9) yes
F(42) C(79) F(47) 122.6(10) yes
F(42) C(79) F(48) 106.3(9) yes
F(42) C(79) C(76) 115.9(7) yes
F(43) C(79) F(45) 76.9(8) yes
F(43) C(79) F(46) 104.8(9) yes
F(43) C(79) F(47) 130.2(9) yes
F(43) C(79) F(48) 130.2(8) yes
F(43) C(79) C(76) 111.1(6) yes
F(44) C(79) F(46) 66.6(11) yes
F(44) C(79) F(47) 106.0(12) yes
F(44) C(79) F(48) 127.3(9) yes
F(44) C(79) C(76) 113.2(9) yes
F(45) C(79) F(47) 75.4(10) yes
F(45) C(79) F(48) 103.7(8) yes
F(45) C(79) C(76) 111.0(7) yes
F(46) C(79) F(47) 47.1(11) yes
F(46) C(79) F(48) 76.8(9) yes
F(46) C(79) C(76) 110.8(8) yes
F(47) C(79) C(76) 117.3(8) yes
F(48) C(79) C(76) 114.5(6) yes
C(48) B(1) C(56) 111.9(4) yes
C(48) B(1) C(64) 104.0(3) yes
C(48) B(1) C(72) 113.0(3) yes
C(56) B(1) C(64) 110.6(3) yes
C(56) B(1) C(72) 103.1(4) yes
C(64) B(1) C(72) 114.4(4) yes
C(1) C(6) H(1) 109.5 no
C(1) C(6) H(2) 109.5 no
C(1) C(6) H(3) 109.5 no
H(1) C(6) H(2) 109.5 no
H(1) C(6) H(3) 109.5 no
H(2) C(6) H(3) 109.5 no
C(2) C(7) H(4) 109.5 no
C(2) C(7) H(5) 109.5 no
C(2) C(7) H(6) 109.5 no
H(4) C(7) H(5) 109.5 no
H(4) C(7) H(6) 109.5 no
H(5) C(7) H(6) 109.5 no
C(3) C(8) H(7) 109.5 no
C(3) C(8) H(8) 109.5 no
C(3) C(8) H(9) 109.5 no
H(7) C(8) H(8) 109.5 no
H(7) C(8) H(9) 109.5 no
H(8) C(8) H(9) 109.5 no
C(4) C(9) H(10) 109.5 no
C(4) C(9) H(11) 109.5 no
C(4) C(9) H(12) 109.5 no
H(10) C(9) H(11) 109.5 no
H(10) C(9) H(12) 109.5 no
H(11) C(9) H(12) 109.5 no
C(5) C(10) H(13) 109.5 no
C(5) C(10) H(14) 109.5 no
C(5) C(10) H(15) 109.5 no
H(13) C(10) H(14) 109.5 no
H(13) C(10) H(15) 109.5 no
H(14) C(10) H(15) 109.5 no
Rh(1) C(12) H(16) 111(8) no
C(11) C(12) H(16) 106(8) no
C(13) C(12) H(16) 139(8) no
Rh(1) C(14) H(17) 127(4) no
S(1) C(14) H(17) 118(4) no
C(13) C(14) H(17) 125(5) no
C(11) C(15) H(18) 108.5 no
C(11) C(15) H(19) 108.5 no
C(16) C(15) H(18) 108.5 no
C(16) C(15) H(19) 108.5 no
H(18) C(15) H(19) 107.5 no
C(15) C(16) H(20) 109.1 no
C(15) C(16) H(21) 109.1 no
C(17) C(16) H(20) 109.1 no
C(17) C(16) H(21) 109.1 no
H(20) C(16) H(21) 107.9 no
C(16) C(17) H(22) 109.5 no
C(16) C(17) H(23) 109.5 no
C(16) C(17) H(24) 109.5 no
H(22) C(17) H(23) 109.5 no
H(22) C(17) H(24) 109.5 no
H(23) C(17) H(24) 109.5 no
C(25) C(26) H(25) 119.3 no
C(27) C(26) H(25) 119.3 no
C(26) C(27) H(26) 120.1 no
C(28) C(27) H(26) 120.1 no
C(27) C(28) H(27) 119.3 no
C(29) C(28) H(27) 119.3 no
C(31) C(32) H(28) 118.5 no
C(33) C(32) H(28) 118.5 no
C(33) C(34) H(29) 119.6 no
C(35) C(34) H(29) 119.6 no
C(31) C(36) H(30) 109.5 no
C(31) C(36) H(31) 109.5 no
C(31) C(36) H(32) 109.5 no
H(30) C(36) H(31) 109.5 no
H(30) C(36) H(32) 109.5 no
H(31) C(36) H(32) 109.5 no
C(33) C(37) H(33) 109.5 no
C(33) C(37) H(34) 109.5 no
C(33) C(37) H(35) 109.5 no
H(33) C(37) H(34) 109.5 no
H(33) C(37) H(35) 109.5 no
H(34) C(37) H(35) 109.5 no
C(35) C(38) H(36) 109.5 no
C(35) C(38) H(37) 109.5 no
C(35) C(38) H(38) 109.5 no
H(36) C(38) H(37) 109.5 no
H(36) C(38) H(38) 109.5 no
H(37) C(38) H(38) 109.5 no
C(40) C(41) H(39) 118.6 no
C(42) C(41) H(39) 118.6 no
C(42) C(43) H(40) 119.0 no
C(44) C(43) H(40) 119.0 no
C(40) C(45) H(41) 109.5 no
C(40) C(45) H(42) 109.5 no
C(40) C(45) H(43) 109.5 no
H(41) C(45) H(42) 109.5 no
H(41) C(45) H(43) 109.5 no
H(42) C(45) H(43) 109.5 no
C(42) C(46) H(44) 109.5 no
C(42) C(46) H(45) 109.5 no
C(42) C(46) H(46) 109.5 no
H(44) C(46) H(45) 109.5 no
H(44) C(46) H(46) 109.5 no
H(45) C(46) H(46) 109.5 no
C(44) C(47) H(47) 109.5 no
C(44) C(47) H(48) 109.5 no
C(44) C(47) H(49) 109.5 no
H(47) C(47) H(48) 109.5 no
H(47) C(47) H(49) 109.5 no
H(48) C(47) H(49) 109.5 no
C(48) C(49) H(50) 118.9 no
C(50) C(49) H(50) 118.9 no
C(50) C(51) H(51) 120.8 no
C(52) C(51) H(51) 120.8 no
C(48) C(53) H(52) 118.7 no
C(52) C(53) H(52) 118.7 no
C(56) C(57) H(53) 118.8 no
C(58) C(57) H(53) 118.8 no
C(58) C(59) H(54) 121.1 no
C(60) C(59) H(54) 121.1 no
C(56) C(61) H(55) 118.7 no
C(60) C(61) H(55) 118.7 no
C(64) C(65) H(56) 118.9 no
C(66) C(65) H(56) 118.9 no
C(66) C(67) H(57) 120.7 no
C(68) C(67) H(57) 120.7 no
C(64) C(69) H(58) 119.0 no
C(68) C(69) H(58) 119.0 no
C(72) C(73) H(59) 119.0 no
C(74) C(73) H(59) 119.0 no
C(74) C(75) H(60) 121.0(5) no
C(76) C(75) H(60) 121.0(5) no
C(72) C(77) H(61) 119.1 no
C(76) C(77) H(61) 119.0 no

loop_
_geom_bond_atom_site_label_1
_geom_bond_atom_site_label_2
_geom_bond_distance
_geom_bond_publ_flag
Rh(1) C(1) 2.186(5) yes
Rh(1) C(2) 2.217(5) yes
Rh(1) C(3) 2.206(5) yes
Rh(1) C(4) 2.171(6) yes
Rh(1) C(5) 2.182(5) yes
Rh(1) C(11) 2.141(4) yes
Rh(1) C(12) 2.137(6) yes
Rh(1) C(13) 2.140(5) yes
Rh(1) C(14) 2.105(5) yes
S(1) C(11) 1.803(5) yes
S(1) C(14) 1.757(5) yes
S(1) C(24) 1.839(5) yes
F(1) C(54) 1.347(7) yes
F(2) C(54) 1.306(6) yes
F(3) C(54) 1.327(6) yes
F(4) F(5) 0.701(15) yes
F(4) F(9) 1.610(17) yes
F(4) C(55) 1.343(11) yes
F(5) F(6) 1.709(15) yes
F(5) C(55) 1.360(13) yes
F(6) F(7) 1.412(19) yes
F(6) C(55) 1.326(9) yes
F(7) F(8) 1.063(19) yes
F(7) C(55) 1.36(2) yes
F(8) F(9) 0.873(17) yes
F(8) C(55) 1.277(10) yes
F(9) C(55) 1.368(13) yes
F(10) C(62) 1.328(8) yes
F(11) C(62) 1.341(6) yes
F(12) C(62) 1.342(5) yes
F(13) F(14) 0.87(2) yes
F(13) F(15) 1.46(2) yes
F(13) F(20) 1.64(2) yes
F(13) F(21) 1.05(3) yes
F(13) C(63) 1.38(2) yes
F(14) F(15) 0.653(15) yes
F(14) F(16) 1.52(2) yes
F(14) C(63) 1.335(16) yes
F(15) F(16) 0.91(2) yes
F(15) C(63) 1.320(17) yes
F(16) F(17) 1.02(2) yes
F(16) F(18) 1.62(2) yes
F(16) C(63) 1.41(2) yes
F(17) F(18) 0.94(2) yes
F(17) F(19) 1.71(2) yes
F(17) C(63) 1.521(16) yes
F(18) F(19) 0.815(18) yes
F(18) F(20) 1.465(18) yes
F(18) C(63) 1.256(17) yes
F(19) F(20) 0.722(16) yes
F(19) F(21) 1.611(19) yes
F(19) C(63) 1.268(15) yes
F(20) F(21) 0.93(2) yes
F(20) C(63) 1.289(14) yes
F(21) C(63) 1.495(17) yes
F(22) F(23) 0.708(14) yes
F(22) C(70) 1.368(13) yes
F(23) C(70) 1.308(12) yes
F(24) F(25) 0.90(2) yes
F(24) C(70) 1.49(2) yes
F(25) F(26) 1.228(19) yes
F(25) C(70) 1.287(12) yes
F(26) F(27) 0.876(19) yes
F(26) C(70) 1.176(16) yes
F(27) C(70) 1.410(12) yes
F(28) F(29) 0.865(12) yes
F(28) F(33) 1.435(13) yes
F(28) C(71) 1.285(12) yes
F(29) F(30) 1.570(13) yes
F(29) C(71) 1.318(11) yes
F(30) F(31) 1.043(13) yes
F(30) C(71) 1.405(10) yes
F(31) F(32) 1.161(14) yes
F(31) C(71) 1.226(12) yes
F(32) F(33) 1.235(15) yes
F(32) C(71) 1.324(11) yes
F(33) C(71) 1.358(12) yes
F(34) F(35) 0.649(13) yes
F(34) C(78) 1.307(12) yes
F(35) F(36) 1.527(19) yes
F(35) C(78) 1.260(10) yes
F(36) F(37) 1.25(2) yes
F(36) C(78) 1.50(2) yes
F(37) F(38) 0.913(18) yes
F(37) C(78) 1.310(8) yes
F(38) F(39) 1.252(16) yes
F(38) C(78) 1.234(16) yes
F(39) C(78) 1.376(10) yes
F(40) F(41) 1.07(2) yes
F(40) F(42) 1.643(19) yes
F(40) F(47) 1.26(2) yes
F(40) F(48) 0.74(2) yes
F(40) C(79) 1.291(18) yes
F(41) F(42) 0.856(19) yes
F(41) F(43) 1.59(2) yes
F(41) C(79) 1.409(19) yes
F(42) F(43) 0.758(18) yes
F(42) F(44) 1.50(2) yes
F(42) C(79) 1.288(12) yes
F(43) F(44) 0.94(2) yes
F(43) C(79) 1.403(12) yes
F(44) F(45) 0.87(2) yes
F(44) F(46) 1.46(2) yes
F(44) C(79) 1.320(18) yes
F(45) F(46) 0.720(19) yes
F(45) F(47) 1.61(2) yes
F(45) C(79) 1.410(16) yes
F(46) F(47) 1.02(2) yes
F(46) F(48) 1.70(2) yes
F(46) C(79) 1.333(18) yes
F(47) F(48) 0.70(2) yes
F(47) C(79) 1.211(15) yes
F(48) C(79) 1.407(12) yes
C(1) C(2) 1.435(8) yes
C(1) C(5) 1.431(10) yes
C(1) C(6) 1.490(9) yes
C(2) C(3) 1.413(8) yes
C(2) C(7) 1.498(9) yes
C(3) C(4) 1.419(8) yes
C(3) C(8) 1.507(7) yes
C(4) C(5) 1.435(7) yes
C(4) C(9) 1.514(10) yes
C(5) C(10) 1.493(10) yes
C(11) C(12) 1.422(7) yes
C(11) C(15) 1.486(7) yes
C(12) C(13) 1.404(9) yes
C(13) C(14) 1.425(10) yes
C(13) C(18) 1.551(16) yes
C(13) C(19) 1.541(11) yes
C(15) C(16) 1.513(9) yes
C(16) C(17) 1.528(10) yes
C(18) C(20) 1.44(2) yes
C(19) C(21) 1.552(15) yes
C(20) C(23) 1.66(2) yes
C(21) C(22) 1.566(14) yes
C(24) C(25) 1.412(8) yes
C(24) C(29) 1.397(8) yes
C(25) C(26) 1.387(7) yes
C(25) C(30) 1.486(9) yes
C(26) C(27) 1.370(10) yes
C(27) C(28) 1.393(9) yes
C(28) C(29) 1.393(7) yes
C(29) C(39) 1.493(7) yes
C(30) C(31) 1.409(9) yes
C(30) C(35) 1.391(9) yes
C(31) C(32) 1.392(12) yes
C(31) C(36) 1.507(10) yes
C(32) C(33) 1.362(12) yes
C(33) C(34) 1.382(13) yes
C(33) C(37) 1.525(16) yes
C(34) C(35) 1.401(11) yes
C(35) C(38) 1.526(9) yes
C(39) C(40) 1.405(7) yes
C(39) C(44) 1.400(7) yes
C(40) C(41) 1.386(9) yes
C(40) C(45) 1.493(9) yes
C(41) C(42) 1.376(9) yes
C(42) C(43) 1.385(8) yes
C(42) C(46) 1.522(11) yes
C(43) C(44) 1.406(9) yes
C(44) C(47) 1.481(7) yes
C(48) C(49) 1.397(7) yes
C(48) C(53) 1.404(7) yes
C(48) B(1) 1.641(7) yes
C(49) C(50) 1.406(7) yes
C(50) C(51) 1.371(7) yes
C(50) C(54) 1.484(8) yes
C(51) C(52) 1.401(8) yes
C(52) C(53) 1.380(7) yes
C(52) C(55) 1.495(8) yes
C(56) C(57) 1.395(7) yes
C(56) C(61) 1.391(7) yes
C(56) B(1) 1.629(8) yes
C(57) C(58) 1.393(8) yes
C(58) C(59) 1.369(7) yes
C(58) C(62) 1.492(7) yes
C(59) C(60) 1.380(8) yes
C(60) C(61) 1.385(9) yes
C(60) C(63) 1.495(10) yes
C(64) C(65) 1.385(6) yes
C(64) C(69) 1.401(7) yes
C(64) B(1) 1.635(7) yes
C(65) C(66) 1.396(7) yes
C(66) C(67) 1.375(9) yes
C(66) C(70) 1.481(9) yes
C(67) C(68) 1.372(7) yes
C(68) C(69) 1.384(7) yes
C(68) C(71) 1.493(9) yes
C(72) C(73) 1.403(6) yes
C(72) C(77) 1.381(6) yes
C(72) B(1) 1.632(6) yes
C(73) C(74) 1.388(6) yes
C(74) C(75) 1.381(7) yes
C(74) C(78) 1.491(7) yes
C(75) C(76) 1.370(7) yes
C(76) C(77) 1.393(6) yes
C(76) C(79) 1.490(8) yes
C(6) H(1) 0.960 no
C(6) H(2) 0.960 no
C(6) H(3) 0.960 no
C(7) H(4) 0.960 no
C(7) H(5) 0.960 no
C(7) H(6) 0.960 no
C(8) H(7) 0.960 no
C(8) H(8) 0.960 no
C(8) H(9) 0.960 no
C(9) H(10) 0.960 no
C(9) H(11) 0.960 no
C(9) H(12) 0.960 no
C(10) H(13) 0.960 no
C(10) H(14) 0.960 no
C(10) H(15) 0.960 no
C(12) H(16) 0.93(15) no
C(14) H(17) 0.97(8) no
C(15) H(18) 0.970 no
C(15) H(19) 0.970 no
C(16) H(20) 0.970 no
C(16) H(21) 0.970 no
C(17) H(22) 0.960 no
C(17) H(23) 0.960 no
C(17) H(24) 0.960 no
C(26) H(25) 0.930 no
C(27) H(26) 0.930 no
C(28) H(27) 0.930 no
C(32) H(28) 0.930 no
C(34) H(29) 0.930 no
C(36) H(30) 0.960 no
C(36) H(31) 0.960 no
C(36) H(32) 0.960 no
C(37) H(33) 0.960 no
C(37) H(34) 0.960 no
C(37) H(35) 0.960 no
C(38) H(36) 0.960 no
C(38) H(37) 0.960 no
C(38) H(38) 0.960 no
C(41) H(39) 0.930 no
C(43) H(40) 0.930 no
C(45) H(41) 0.960 no
C(45) H(42) 0.960 no
C(45) H(43) 0.960 no
C(46) H(44) 0.960 no
C(46) H(45) 0.960 no
C(46) H(46) 0.960 no
C(47) H(47) 0.960 no
C(47) H(48) 0.960 no
C(47) H(49) 0.960 no
C(49) H(50) 0.930 no
C(51) H(51) 0.930 no
C(53) H(52) 0.930 no
C(57) H(53) 0.930 no
C(59) H(54) 0.930 no
C(61) H(55) 0.930 no
C(65) H(56) 0.930 no
C(67) H(57) 0.930 no
C(69) H(58) 0.930 no
C(73) H(59) 0.930 no
C(75) H(60) 0.930(4) no
C(77) H(61) 0.930 no

loop_
_geom_contact_atom_site_label_1
_geom_contact_atom_site_label_2
_geom_contact_distance
_geom_contact_site_symmetry_2
F(1) F(28) 3.273(10) 2_556
F(1) F(29) 3.185(10) 2_556
F(1) C(1) 3.553(6) 2_556
F(1) C(2) 3.137(7) 2_556
F(1) C(3) 3.193(6) 2_556
F(1) C(7) 3.543(10) 2_556
F(1) C(8) 3.559(8) .
F(1) C(8) 3.595(7) 2_556
F(2) F(28) 3.524(11) 2_556
F(2) F(29) 3.458(11) 2_556
F(2) F(34) 3.401(10) 2_656
F(2) F(35) 3.401(7) 2_656
F(2) F(36) 3.432(18) 2_656
F(2) F(37) 3.359(8) 2_656
F(2) F(38) 3.308(15) 2_656
F(2) C(1) 3.595(8) 2_556
F(3) F(28) 3.505(12) 2_556
F(3) F(34) 3.020(11) 2_656
F(3) F(35) 3.401(8) 2_656
F(3) F(38) 3.534(15) 2_656
F(3) F(39) 3.066(8) 2_656
F(4) C(10) 3.451(15) 2_556
F(5) C(10) 3.498(17) 2_556
F(5) C(47) 3.338(13) 2_656
F(6) C(18) 3.535(15) 2_656
F(6) C(47) 3.485(9) 2_656
F(7) C(36) 3.45(2) 2_656
F(9) C(37) 3.471(15) 2_556
F(10) F(25) 3.149(9) 1_655
F(10) F(26) 3.126(15) 1_655
F(10) C(26) 3.478(8) 1_556
F(10) C(30) 3.244(6) 1_556
F(10) C(31) 3.375(6) 1_556
F(10) C(35) 3.402(6) 1_556
F(10) C(41) 3.595(6) 2_666
F(10) C(45) 3.204(7) 2_666
F(11) F(26) 3.364(16) 1_655
F(11) F(27) 3.454(9) 1_655
F(11) C(32) 3.267(8) 1_556
F(11) C(33) 3.548(8) 1_556
F(12) F(25) 3.392(10) 1_655
F(12) F(26) 3.011(16) 1_655
F(12) F(27) 3.202(9) 1_655
F(12) F(33) 3.502(10) 1_655
F(12) C(22) 3.511(13) 2_656
F(12) C(41) 3.414(6) 2_666
F(12) C(67) 3.328(6) 1_655
F(14) C(38) 3.408(15) 1_556
F(15) C(28) 3.373(15) 2_666
F(16) C(28) 3.40(2) 2_666
F(16) C(39) 3.569(17) 2_666
F(16) C(44) 3.385(16) 2_666
F(17) C(43) 3.508(16) 2_666
F(17) C(44) 3.489(18) 2_666
F(22) C(32) 3.588(13) 2_556
F(24) C(26) 3.386(17) 1_456
F(24) C(27) 3.499(18) 1_456
F(25) F(10) 3.149(9) 1_455
F(25) F(12) 3.392(10) 1_455
F(25) C(26) 3.413(10) 1_456
F(26) F(10) 3.126(15) 1_455
F(26) F(11) 3.364(16) 1_455
F(26) F(12) 3.011(16) 1_455
F(26) C(62) 3.429(16) 1_455
F(27) F(11) 3.454(9) 1_455
F(27) F(12) 3.202(9) 1_455
F(28) F(1) 3.273(10) 2_556
F(28) F(2) 3.524(11) 2_556
F(28) F(3) 3.505(12) 2_556
F(28) F(34) 3.221(15) 1_455
F(28) F(35) 3.136(12) 1_455
F(28) C(8) 3.034(11) 2_556
F(29) F(1) 3.185(10) 2_556
F(29) F(2) 3.458(11) 2_556
F(29) C(7) 3.468(12) .
F(29) C(8) 3.333(10) 2_556
F(30) F(40) 3.563(18) 2_566
F(30) F(41) 3.487(16) 2_566
F(30) F(42) 3.117(13) 2_566
F(30) F(43) 3.035(14) 2_566
F(30) F(44) 2.955(19) 2_566
F(30) F(45) 3.127(16) 2_566
F(30) F(46) 3.327(16) 2_566
F(30) F(47) 3.443(15) 2_566
F(30) C(6) 3.539(12) .
F(30) C(79) 3.577(10) 2_566
F(31) F(41) 3.518(17) 2_566
F(31) F(42) 2.954(14) 2_566
F(31) F(43) 2.716(15) 2_566
F(31) F(44) 2.76(2) 2_566
F(31) F(45) 3.168(17) 2_566
F(31) F(46) 3.564(17) 2_566
F(32) F(34) 3.397(16) 1_455
F(32) F(35) 3.035(13) 1_455
F(32) F(43) 3.404(14) 2_566
F(32) F(44) 3.38(2) 2_566
F(32) C(46) 3.202(12) 2_566
F(33) F(12) 3.502(10) 1_455
F(33) F(34) 2.910(17) 1_455
F(33) F(35) 2.777(14) 1_455
F(33) C(22) 3.148(16) 2_556
F(34) F(2) 3.401(10) 2_656
F(34) F(3) 3.020(11) 2_656
F(34) F(28) 3.221(15) 1_655
F(34) F(32) 3.397(16) 1_655
F(34) F(33) 2.910(17) 1_655
F(34) C(22) 3.281(14) 2_656
F(34) C(23) 2.98(2) 2_656
F(35) F(2) 3.401(7) 2_656
F(35) F(3) 3.401(8) 2_656
F(35) F(28) 3.136(12) 1_655
F(35) F(32) 3.035(13) 1_655
F(35) F(33) 2.777(14) 1_655
F(35) C(23) 3.52(2) 2_656
F(36) F(2) 3.432(18) 2_656
F(36) F(44) 3.59(2) 2_666
F(36) F(45) 3.32(2) 2_666
F(37) F(2) 3.359(8) 2_656
F(37) C(12) 3.534(10) .
F(37) C(43) 3.330(8) .
F(37) C(47) 3.396(8) .
F(38) F(2) 3.308(15) 2_656
F(38) F(3) 3.534(15) 2_656
F(38) C(12) 3.232(17) .
F(38) C(19) 3.44(2) .
F(38) C(20) 3.24(2) .
F(38) C(47) 3.582(14) .
F(39) F(3) 3.066(8) 2_656
F(39) C(19) 3.518(14) .
F(39) C(20) 3.01(2) .
F(40) F(30) 3.563(18) 2_566
F(40) F(40) 2.49(2) 2_566
F(40) F(41) 2.71(2) 2_566
F(40) F(42) 3.40(2) 2_566
F(40) F(47) 3.46(2) 2_566
F(40) F(48) 2.85(2) 2_566
F(41) F(30) 3.487(16) 2_566
F(41) F(31) 3.518(17) 2_566
F(41) F(40) 2.71(2) 2_566
F(41) F(41) 3.29(2) 2_566
F(41) F(47) 3.40(2) 2_566
F(41) F(48) 2.80(2) 2_566
F(42) F(30) 3.117(13) 2_566
F(42) F(31) 2.954(14) 2_566
F(42) F(40) 3.40(2) 2_566
F(42) F(48) 3.471(17) 2_566
F(42) C(15) 3.430(12) .
F(42) C(17) 3.492(15) .
F(43) F(30) 3.035(14) 2_566
F(43) F(31) 2.716(15) 2_566
F(43) F(32) 3.404(14) 2_566
F(43) C(15) 3.558(13) .
F(44) F(30) 2.955(19) 2_566
F(44) F(31) 2.76(2) 2_566
F(44) F(32) 3.38(2) 2_566
F(44) F(36) 3.59(2) 2_666
F(45) F(30) 3.127(16) 2_566
F(45) F(31) 3.168(17) 2_566
F(45) F(36) 3.32(2) 2_666
F(46) F(30) 3.327(16) 2_566
F(46) F(31) 3.564(17) 2_566
F(46) C(6) 3.404(16) 2_566
F(47) F(30) 3.443(15) 2_566
F(47) F(40) 3.46(2) 2_566
F(47) F(41) 3.40(2) 2_566
F(47) C(6) 3.101(15) 2_566
F(48) F(40) 2.85(2) 2_566
F(48) F(41) 2.80(2) 2_566
F(48) F(42) 3.471(17) 2_566
F(48) F(48) 3.327(18) 2_566
F(48) C(6) 3.220(13) 2_566
C(1) F(1) 3.553(6) 2_556
C(1) F(2) 3.595(8) 2_556
C(2) F(1) 3.137(7) 2_556
C(3) F(1) 3.193(6) 2_556
C(6) F(30) 3.539(12) .
C(6) F(46) 3.404(16) 2_566
C(6) F(47) 3.101(15) 2_566
C(6) F(48) 3.220(13) 2_566
C(7) F(1) 3.543(10) 2_556
C(7) F(29) 3.468(12) .
C(8) F(1) 3.559(8) .
C(8) F(1) 3.595(7) 2_556
C(8) F(28) 3.034(11) 2_556
C(8) F(29) 3.333(10) 2_556
C(10) F(4) 3.451(15) 2_556
C(10) F(5) 3.498(17) 2_556
C(12) F(37) 3.534(10) .
C(12) F(38) 3.232(17) .
C(15) F(42) 3.430(12) .
C(15) F(43) 3.558(13) .
C(17) F(42) 3.492(15) .
C(18) F(6) 3.535(15) 2_656
C(19) F(38) 3.44(2) .
C(19) F(39) 3.518(14) .
C(20) F(38) 3.24(2) .
C(20) F(39) 3.01(2) .
C(22) F(12) 3.511(13) 2_656
C(22) F(33) 3.148(16) 2_556
C(22) F(34) 3.281(14) 2_656
C(23) F(34) 2.98(2) 2_656
C(23) F(35) 3.52(2) 2_656
C(26) F(10) 3.478(8) 1_554
C(26) F(24) 3.386(17) 1_654
C(26) F(25) 3.413(10) 1_654
C(26) C(45) 3.582(8) 2_665
C(27) F(24) 3.499(18) 1_654
C(28) F(15) 3.373(15) 2_666
C(28) F(16) 3.40(2) 2_666
C(30) F(10) 3.244(6) 1_554
C(31) F(10) 3.375(6) 1_554
C(32) F(11) 3.267(8) 1_554
C(32) F(22) 3.588(13) 2_556
C(33) F(11) 3.548(8) 1_554
C(34) C(59) 3.520(8) 1_554
C(35) F(10) 3.402(6) 1_554
C(36) F(7) 3.45(2) 2_656
C(37) F(9) 3.471(15) 2_556
C(38) F(14) 3.408(15) 1_554
C(39) F(16) 3.569(17) 2_666
C(41) F(10) 3.595(6) 2_666
C(41) F(12) 3.414(6) 2_666
C(43) F(17) 3.508(16) 2_666
C(43) F(37) 3.330(8) .
C(44) F(16) 3.385(16) 2_666
C(44) F(17) 3.489(18) 2_666
C(45) F(10) 3.204(7) 2_666
C(45) C(26) 3.582(8) 2_665
C(46) F(32) 3.202(12) 2_566
C(47) F(5) 3.338(13) 2_656
C(47) F(6) 3.485(9) 2_656
C(47) F(37) 3.396(8) .
C(47) F(38) 3.582(14) .
C(59) C(34) 3.520(8) 1_556
C(62) F(26) 3.429(16) 1_655
C(67) F(12) 3.328(6) 1_455
C(79) F(30) 3.577(10) 2_566
F(1) H(4) 2.842 .
F(1) H(5) 3.193 2_556
F(1) H(7) 3.309 .
F(1) H(9) 2.921 .
F(1) H(9) 3.064 2_556
F(2) H(1) 3.183 2_556
F(2) H(47) 3.199 2_656
F(3) H(4) 3.446 .
F(3) H(7) 3.430 .
F(4) H(12) 3.008 2_556
F(4) H(14) 2.629 2_556
F(4) H(15) 3.468 2_556
F(4) H(33) 3.164 2_556
F(4) H(48) 3.247 2_656
F(5) H(12) 3.501 2_556
F(5) H(14) 2.601 2_556
F(5) H(47) 3.409 2_656
F(5) H(48) 2.570 2_656
F(6) H(32) 2.754 2_656
F(6) H(48) 2.794 2_656
F(6) H(49) 3.360 2_656
F(7) H(30) 3.468 2_656
F(7) H(31) 3.505 2_656
F(7) H(32) 2.846 2_656
F(7) H(34) 3.355 1_556
F(8) H(33) 3.345 2_556
F(8) H(34) 2.828 1_556
F(9) H(12) 3.343 2_556
F(9) H(33) 2.586 2_556
F(9) H(34) 3.137 1_556
F(10) H(25) 2.728 1_556
F(10) H(39) 3.108 2_666
F(10) H(41) 3.082 2_666
F(10) H(43) 2.601 2_666
F(11) H(28) 3.320 1_556
F(11) H(31) 3.161 2_656
F(12) H(39) 2.615 2_666
F(12) H(45) 3.241 2_666
F(12) H(57) 2.425 1_655
F(13) H(29) 2.895 1_556
F(13) H(36) 3.233 1_556
F(13) H(37) 3.449 1_556
F(14) H(27) 2.867 2_666
F(14) H(29) 3.209 1_556
F(14) H(36) 3.057 1_556
F(14) H(37) 2.951 1_556
F(15) H(27) 2.449 2_666
F(15) H(36) 3.423 1_556
F(15) H(37) 3.046 1_556
F(16) H(13) 3.583 2_566
F(16) H(27) 2.518 2_666
F(16) H(48) 3.517 2_666
F(17) H(13) 2.943 2_566
F(17) H(27) 3.399 2_666
F(17) H(47) 3.357 2_666
F(18) H(13) 2.900 2_566
F(18) H(20) 3.313 2_566
F(19) H(13) 3.262 2_566
F(19) H(20) 3.092 2_566
F(19) H(22) 3.539 2_566
F(19) H(23) 3.261 2_566
F(20) H(20) 3.467 2_566
F(20) H(23) 3.338 2_566
F(21) H(29) 3.401 1_556
F(22) H(10) 3.575 2_556
F(22) H(11) 3.339 2_556
F(22) H(28) 2.869 2_556
F(22) H(33) 3.324 2_556
F(22) H(34) 3.270 2_556
F(23) H(28) 3.358 2_556
F(23) H(34) 3.515 2_556
F(24) H(25) 2.720 1_456
F(24) H(26) 2.951 1_456
F(24) H(41) 3.265 2_566
F(25) H(25) 2.585 1_456
F(25) H(26) 3.454 1_456
F(25) H(30) 3.516 1_456
F(25) H(41) 3.029 2_566
F(26) H(25) 3.188 1_456
F(26) H(28) 3.448 2_556
F(26) H(30) 3.108 1_456
F(26) H(31) 3.497 2_556
F(27) H(11) 3.283 2_556
F(27) H(28) 2.998 2_556
F(27) H(30) 3.449 1_456
F(27) H(31) 2.997 2_556
F(28) H(5) 3.246 .
F(28) H(7) 2.813 2_556
F(28) H(8) 2.879 2_556
F(28) H(9) 2.890 2_556
F(29) H(3) 3.326 .
F(29) H(5) 2.526 .
F(29) H(7) 3.305 2_556
F(29) H(8) 3.187 2_556
F(29) H(9) 2.959 2_556
F(30) H(1) 3.298 .
F(30) H(3) 2.905 .
F(30) H(5) 3.196 .
F(30) H(24) 3.457 2_566
F(31) H(24) 2.809 2_566
F(31) H(44) 3.179 2_566
F(32) H(24) 3.221 2_566
F(32) H(39) 3.249 2_566
F(32) H(44) 2.755 2_566
F(32) H(45) 2.831 2_566
F(33) H(7) 3.473 2_556
F(33) H(8) 3.435 2_556
F(33) H(45) 3.356 2_566
F(35) H(44) 3.364 2_666
F(35) H(45) 3.286 2_666
F(36) H(40) 2.900 .
F(36) H(44) 3.168 2_666
F(37) H(16) 2.87(15) .
F(37) H(40) 2.760 .
F(37) H(47) 3.223 .
F(37) H(49) 2.932 .
F(38) H(16) 2.62(15) .
F(38) H(40) 3.533 .
F(38) H(47) 3.513 .
F(38) H(49) 2.912 .
F(39) H(16) 3.29(14) .
F(40) H(3) 3.501 .
F(40) H(3) 3.397 2_566
F(40) H(22) 3.471 2_566
F(41) H(2) 3.312 .
F(41) H(3) 3.057 .
F(41) H(19) 2.805 .
F(41) H(22) 3.235 .
F(41) H(24) 3.322 .
F(42) H(18) 3.390 .
F(42) H(19) 2.673 .
F(42) H(22) 3.272 .
F(42) H(24) 2.950 .
F(43) H(18) 3.310 .
F(43) H(19) 2.921 .
F(43) H(24) 3.047 .
F(43) H(44) 2.928 .
F(44) H(44) 2.803 .
F(45) H(1) 3.211 2_566
F(45) H(40) 3.431 2_666
F(45) H(44) 3.346 .
F(45) H(46) 3.174 2_666
F(46) H(1) 2.792 2_566
F(46) H(2) 3.485 2_566
F(46) H(3) 3.429 2_566
F(46) H(40) 3.478 2_666
F(46) H(46) 3.264 2_666
F(47) H(1) 2.763 2_566
F(47) H(2) 2.995 2_566
F(47) H(3) 3.023 2_566
F(47) H(22) 3.264 2_566
F(48) H(1) 3.085 2_566
F(48) H(2) 3.009 2_566
F(48) H(3) 3.021 2_566
F(48) H(22) 2.969 2_566
C(7) H(9) 3.505 2_556
C(7) H(50) 3.097 .
C(7) H(58) 3.154 .
C(10) H(51) 3.374 2_556
C(17) H(55) 3.493 2_566
C(22) H(53) 3.074 2_656
C(22) H(59) 3.185 2_656
C(23) H(59) 2.930 2_656
C(26) H(41) 3.489 2_665
C(26) H(43) 3.038 2_665
C(27) H(37) 3.556 2_665
C(28) H(37) 3.184 2_665
C(34) H(54) 3.158 1_554
C(35) H(54) 3.219 1_554
C(38) H(43) 3.506 2_665
C(38) H(54) 3.287 1_554
C(40) H(54) 3.421 2_666
C(41) H(54) 3.452 2_666
C(45) H(25) 3.233 2_665
C(45) H(37) 3.591 2_665
C(45) H(54) 3.595 2_666
C(47) H(51) 2.894 2_656
C(48) H(10) 3.269 2_556
C(49) H(4) 3.423 .
C(49) H(10) 3.332 2_556
C(50) H(10) 3.393 2_556
C(51) H(10) 3.370 2_556
C(51) H(12) 3.583 2_556
C(51) H(14) 3.013 2_556
C(51) H(47) 3.480 2_656
C(51) H(49) 3.560 2_656
C(52) H(10) 3.220 2_556
C(52) H(12) 3.391 2_556
C(52) H(14) 3.536 2_556
C(53) H(10) 3.167 2_556
C(55) H(14) 3.547 2_556
C(55) H(48) 3.505 2_656
C(57) H(45) 3.437 2_666
C(58) H(39) 3.422 2_666
C(58) H(45) 3.514 2_666
C(59) H(29) 3.404 1_556
C(59) H(37) 3.555 1_556
C(62) H(39) 3.176 2_666
C(64) H(10) 3.580 2_556
C(65) H(10) 3.285 2_556
C(65) H(23) 3.541 2_566
C(66) H(10) 3.500 2_556
C(66) H(23) 3.432 2_566
C(67) H(8) 3.188 2_556
C(67) H(23) 3.437 2_566
C(67) H(24) 3.573 2_566
C(68) H(8) 2.979 2_556
C(68) H(23) 3.516 2_566
C(68) H(24) 3.346 2_566
C(69) H(5) 3.215 .
C(69) H(8) 3.292 2_556
C(71) H(5) 3.569 .
C(71) H(8) 3.402 2_556
C(71) H(24) 3.563 2_566
C(72) H(6) 3.426 .
C(73) H(6) 3.396 .
C(73) H(45) 3.507 2_666
C(74) H(6) 3.481 .
C(74) H(16) 3.51(15) .
C(74) H(45) 3.475 2_666
C(74) H(46) 3.280 2_666
C(75) H(6) 3.584 .
C(75) H(16) 3.36(15) .
C(75) H(46) 3.026 2_666
C(76) H(6) 3.581 .
C(76) H(46) 3.115 2_666
C(77) H(6) 3.499 .
C(77) H(46) 3.473 2_666
C(78) H(16) 3.45(15) .
H(1) F(2) 3.183 2_556
H(1) F(30) 3.298 .
H(1) F(45) 3.211 2_566
H(1) F(46) 2.792 2_566
H(1) F(47) 2.763 2_566
H(1) F(48) 3.085 2_566
H(2) F(41) 3.312 .
H(2) F(46) 3.485 2_566
H(2) F(47) 2.995 2_566
H(2) F(48) 3.009 2_566
H(3) F(29) 3.326 .
H(3) F(30) 2.905 .
H(3) F(40) 3.501 .
H(3) F(40) 3.397 2_566
H(3) F(41) 3.057 .
H(3) F(46) 3.429 2_566
H(3) F(47) 3.023 2_566
H(3) F(48) 3.021 2_566
H(3) H(58) 3.573 .
H(4) F(1) 2.842 .
H(4) F(3) 3.446 .
H(4) C(49) 3.423 .
H(4) H(9) 3.207 2_556
H(4) H(50) 2.549 .
H(4) H(58) 3.528 .
H(5) F(1) 3.193 2_556
H(5) F(28) 3.246 .
H(5) F(29) 2.526 .
H(5) F(30) 3.196 .
H(5) C(69) 3.215 .
H(5) C(71) 3.569 .
H(5) H(9) 2.950 2_556
H(5) H(50) 3.185 .
H(5) H(58) 2.456 .
H(6) C(72) 3.426 .
H(6) C(73) 3.396 .
H(6) C(74) 3.481 .
H(6) C(75) 3.584 .
H(6) C(76) 3.581 .
H(6) C(77) 3.499 .
H(6) H(50) 3.072 .
H(6) H(58) 3.085 .
H(7) F(1) 3.309 .
H(7) F(3) 3.430 .
H(7) F(28) 2.813 2_556
H(7) F(29) 3.305 2_556
H(7) F(33) 3.473 2_556
H(8) F(28) 2.879 2_556
H(8) F(29) 3.187 2_556
H(8) F(33) 3.435 2_556
H(8) C(67) 3.188 2_556
H(8) C(68) 2.979 2_556
H(8) C(69) 3.292 2_556
H(8) C(71) 3.402 2_556
H(8) H(57) 3.487 2_556
H(9) F(1) 2.921 .
H(9) F(1) 3.064 2_556
H(9) F(28) 2.890 2_556
H(9) F(29) 2.959 2_556
H(9) C(7) 3.505 2_556
H(9) H(4) 3.207 2_556
H(9) H(5) 2.950 2_556
H(10) F(22) 3.575 2_556
H(10) C(48) 3.269 2_556
H(10) C(49) 3.332 2_556
H(10) C(50) 3.393 2_556
H(10) C(51) 3.370 2_556
H(10) C(52) 3.220 2_556
H(10) C(53) 3.167 2_556
H(10) C(64) 3.580 2_556
H(10) C(65) 3.285 2_556
H(10) C(66) 3.500 2_556
H(10) H(52) 3.591 2_556
H(10) H(56) 3.451 2_556
H(11) F(22) 3.339 2_556
H(11) F(27) 3.283 2_556
H(12) F(4) 3.008 2_556
H(12) F(5) 3.501 2_556
H(12) F(9) 3.343 2_556
H(12) C(51) 3.583 2_556
H(12) C(52) 3.391 2_556
H(13) F(16) 3.583 2_566
H(13) F(17) 2.943 2_566
H(13) F(18) 2.900 2_566
H(13) F(19) 3.262 2_566
H(13) H(47) 3.378 1_455
H(14) F(4) 2.629 2_556
H(14) F(5) 2.601 2_556
H(14) C(51) 3.013 2_556
H(14) C(52) 3.536 2_556
H(14) C(55) 3.547 2_556
H(14) H(47) 3.071 1_455
H(14) H(48) 3.409 1_455
H(14) H(51) 2.530 2_556
H(15) F(4) 3.468 2_556
H(16) F(37) 2.87(15) .
H(16) F(38) 2.62(15) .
H(16) F(39) 3.29(14) .
H(16) C(74) 3.51(15) .
H(16) C(75) 3.36(15) .
H(16) C(78) 3.45(15) .
H(16) H(60) 3.11(15) .
H(18) F(42) 3.390 .
H(18) F(43) 3.310 .
H(18) H(60) 3.515 .
H(19) F(41) 2.805 .
H(19) F(42) 2.673 .
H(19) F(43) 2.921 .
H(19) H(60) 3.312 .
H(20) F(18) 3.313 2_566
H(20) F(19) 3.092 2_566
H(20) F(20) 3.467 2_566
H(22) F(19) 3.539 2_566
H(22) F(40) 3.471 2_566
H(22) F(41) 3.235 .
H(22) F(42) 3.272 .
H(22) F(47) 3.264 2_566
H(22) F(48) 2.969 2_566
H(22) H(55) 3.184 2_566
H(22) H(61) 2.905 2_566
H(23) F(19) 3.261 2_566
H(23) F(20) 3.338 2_566
H(23) C(65) 3.541 2_566
H(23) C(66) 3.432 2_566
H(23) C(67) 3.437 2_566
H(23) C(68) 3.516 2_566
H(23) H(55) 2.920 2_566
H(24) F(30) 3.457 2_566
H(24) F(31) 2.809 2_566
H(24) F(32) 3.221 2_566
H(24) F(41) 3.322 .
H(24) F(42) 2.950 .
H(24) F(43) 3.047 .
H(24) C(67) 3.573 2_566
H(24) C(68) 3.346 2_566
H(24) C(71) 3.563 2_566
H(25) F(10) 2.728 1_554
H(25) F(24) 2.720 1_654
H(25) F(25) 2.585 1_654
H(25) F(26) 3.188 1_654
H(25) C(45) 3.233 2_665
H(25) H(41) 2.978 2_665
H(25) H(42) 3.543 2_665
H(25) H(43) 2.721 2_665
H(26) F(24) 2.951 1_654
H(26) F(25) 3.454 1_654
H(26) H(37) 3.510 2_665
H(26) H(41) 3.490 2_665
H(26) H(42) 3.591 2_665
H(27) F(14) 2.867 2_666
H(27) F(15) 2.449 2_666
H(27) F(16) 2.518 2_666
H(27) F(17) 3.399 2_666
H(27) H(37) 2.816 2_665
H(27) H(54) 3.594 2_666
H(28) F(11) 3.320 1_554
H(28) F(22) 2.869 2_556
H(28) F(23) 3.358 2_556
H(28) F(26) 3.448 2_556
H(28) F(27) 2.998 2_556
H(28) H(30) 3.243 2_655
H(29) F(13) 2.895 1_554
H(29) F(14) 3.209 1_554
H(29) F(21) 3.401 1_554
H(29) C(59) 3.404 1_554
H(29) H(54) 3.115 1_554
H(30) F(7) 3.468 2_656
H(30) F(25) 3.516 1_654
H(30) F(26) 3.108 1_654
H(30) F(27) 3.449 1_654
H(30) H(28) 3.243 2_655
H(30) H(31) 3.386 2_655
H(31) F(7) 3.505 2_656
H(31) F(11) 3.161 2_656
H(31) F(26) 3.497 2_556
H(31) F(27) 2.997 2_556
H(31) H(30) 3.386 2_655
H(32) F(6) 2.754 2_656
H(32) F(7) 2.846 2_656
H(33) F(4) 3.164 2_556
H(33) F(8) 3.345 2_556
H(33) F(9) 2.586 2_556
H(33) F(22) 3.324 2_556
H(34) F(7) 3.355 1_554
H(34) F(8) 2.828 1_554
H(34) F(9) 3.137 1_554
H(34) F(22) 3.270 2_556
H(34) F(23) 3.515 2_556
H(34) H(52) 3.573 1_554
H(36) F(13) 3.233 1_554
H(36) F(14) 3.057 1_554
H(36) F(15) 3.423 1_554
H(36) H(54) 3.589 1_554
H(37) F(13) 3.449 1_554
H(37) F(14) 2.951 1_554
H(37) F(15) 3.046 1_554
H(37) C(27) 3.556 2_665
H(37) C(28) 3.184 2_665
H(37) C(45) 3.591 2_665
H(37) C(59) 3.555 1_554
H(37) H(26) 3.510 2_665
H(37) H(27) 2.816 2_665
H(37) H(43) 2.739 2_665
H(37) H(54) 2.664 1_554
H(39) F(10) 3.108 2_666
H(39) F(12) 2.615 2_666
H(39) F(32) 3.249 2_566
H(39) C(58) 3.422 2_666
H(39) C(62) 3.176 2_666
H(39) H(54) 3.552 2_666
H(39) H(57) 3.329 2_566
H(40) F(36) 2.900 .
H(40) F(37) 2.760 .
H(40) F(38) 3.533 .
H(40) F(45) 3.431 2_666
H(40) F(46) 3.478 2_666
H(40) H(60) 3.349 .
H(41) F(10) 3.082 2_666
H(41) F(24) 3.265 2_566
H(41) F(25) 3.029 2_566
H(41) C(26) 3.489 2_665
H(41) H(25) 2.978 2_665
H(41) H(26) 3.490 2_665
H(42) H(25) 3.543 2_665
H(42) H(26) 3.591 2_665
H(43) F(10) 2.601 2_666
H(43) C(26) 3.038 2_665
H(43) C(38) 3.506 2_665
H(43) H(25) 2.721 2_665
H(43) H(37) 2.739 2_665
H(43) H(54) 2.925 2_666
H(44) F(31) 3.179 2_566
H(44) F(32) 2.755 2_566
H(44) F(35) 3.364 2_666
H(44) F(36) 3.168 2_666
H(44) F(43) 2.928 .
H(44) F(44) 2.803 .
H(44) F(45) 3.346 .
H(44) H(60) 3.283 .
H(45) F(12) 3.241 2_666
H(45) F(32) 2.831 2_566
H(45) F(33) 3.356 2_566
H(45) F(35) 3.286 2_666
H(45) C(57) 3.437 2_666
H(45) C(58) 3.514 2_666
H(45) C(73) 3.507 2_666
H(45) C(74) 3.475 2_666
H(45) H(53) 3.544 2_666
H(46) F(45) 3.174 2_666
H(46) F(46) 3.264 2_666
H(46) C(74) 3.280 2_666
H(46) C(75) 3.026 2_666
H(46) C(76) 3.115 2_666
H(46) C(77) 3.473 2_666
H(46) H(60) 3.332 2_666
H(47) F(2) 3.199 2_656
H(47) F(5) 3.409 2_656
H(47) F(17) 3.357 2_666
H(47) F(37) 3.223 .
H(47) F(38) 3.513 .
H(47) C(51) 3.480 2_656
H(47) H(13) 3.378 1_655
H(47) H(14) 3.071 1_655
H(47) H(51) 2.555 2_656
H(48) F(4) 3.247 2_656
H(48) F(5) 2.570 2_656
H(48) F(6) 2.794 2_656
H(48) F(16) 3.517 2_666
H(48) C(55) 3.505 2_656
H(48) H(14) 3.409 1_655
H(48) H(51) 2.841 2_656
H(49) F(6) 3.360 2_656
H(49) F(37) 2.932 .
H(49) F(38) 2.912 .
H(49) C(51) 3.560 2_656
H(49) H(51) 2.797 2_656
H(50) C(7) 3.097 .
H(50) H(4) 2.549 .
H(50) H(5) 3.185 .
H(50) H(6) 3.072 .
H(51) C(10) 3.374 2_556
H(51) C(47) 2.894 2_656
H(51) H(14) 2.530 2_556
H(51) H(47) 2.555 2_656
H(51) H(48) 2.841 2_656
H(51) H(49) 2.797 2_656
H(52) H(10) 3.591 2_556
H(52) H(34) 3.573 1_556
H(53) C(22) 3.074 2_656
H(53) H(45) 3.544 2_666
H(54) C(34) 3.158 1_556
H(54) C(35) 3.219 1_556
H(54) C(38) 3.287 1_556
H(54) C(40) 3.421 2_666
H(54) C(41) 3.452 2_666
H(54) C(45) 3.595 2_666
H(54) H(27) 3.594 2_666
H(54) H(29) 3.115 1_556
H(54) H(36) 3.589 1_556
H(54) H(37) 2.664 1_556
H(54) H(39) 3.552 2_666
H(54) H(43) 2.925 2_666
H(55) C(17) 3.493 2_566
H(55) H(22) 3.184 2_566
H(55) H(23) 2.920 2_566
H(56) H(10) 3.451 2_556
H(57) F(12) 2.425 1_455
H(57) H(8) 3.487 2_556
H(57) H(39) 3.329 2_566
H(58) C(7) 3.154 .
H(58) H(3) 3.573 .
H(58) H(4) 3.528 .
H(58) H(5) 2.456 .
H(58) H(6) 3.085 .
H(59) C(22) 3.185 2_656
H(59) C(23) 2.930 2_656
H(60) H(16) 3.11(15) .
H(60) H(18) 3.515 .
H(60) H(19) 3.312 .
H(60) H(40) 3.349 .
H(60) H(44) 3.283 .
H(60) H(46) 3.332 2_666
H(61) H(22) 2.905 2_566

loop_
_geom_torsion_atom_site_label_1
_geom_torsion_atom_site_label_2
_geom_torsion_atom_site_label_3
_geom_torsion_atom_site_label_4
_geom_torsion
C(1) Rh(1) C(2) C(3) 117.6(5)
C(1) Rh(1) C(2) C(7) -121.1(7)
C(2) Rh(1) C(1) C(5) -118.0(5)
C(2) Rh(1) C(1) C(6) 121.4(8)
C(1) Rh(1) C(3) C(2) -37.8(3)
C(1) Rh(1) C(3) C(4) 81.0(3)
C(1) Rh(1) C(3) C(8) -159.2(7)
C(3) Rh(1) C(1) C(2) 37.0(3)
C(3) Rh(1) C(1) C(5) -81.0(3)
C(3) Rh(1) C(1) C(6) 158.4(7)
C(1) Rh(1) C(4) C(3) -79.2(3)
C(1) Rh(1) C(4) C(5) 38.3(3)
C(1) Rh(1) C(4) C(9) 160.0(5)
C(4) Rh(1) C(1) C(2) 79.5(4)
C(4) Rh(1) C(1) C(5) -38.5(3)
C(4) Rh(1) C(1) C(6) -159.1(7)
C(1) Rh(1) C(5) C(4) -116.3(4)
C(1) Rh(1) C(5) C(10) 123.4(7)
C(5) Rh(1) C(1) C(2) 118.0(5)
C(5) Rh(1) C(1) C(6) -120.6(7)
C(1) Rh(1) C(11) S(1) -123.4(2)
C(1) Rh(1) C(11) C(12) 124.9(3)
C(1) Rh(1) C(11) C(15) 4.7(5)
C(11) Rh(1) C(1) C(2) -128.5(3)
C(11) Rh(1) C(1) C(5) 113.4(3)
C(11) Rh(1) C(1) C(6) -7.2(7)
C(1) Rh(1) C(12) C(11) -75.8(3)
C(1) Rh(1) C(12) C(13) 161.0(3)
C(12) Rh(1) C(1) C(2) -88.0(4)
C(12) Rh(1) C(1) C(5) 154.0(3)
C(12) Rh(1) C(1) C(6) 33.3(7)
C(1) Rh(1) C(13) C(12) -51.2(7)
C(1) Rh(1) C(13) C(14) -171.6(5)
C(1) Rh(1) C(13) C(18) 90.6(11)
C(1) Rh(1) C(13) C(19) 57.5(10)
C(13) Rh(1) C(1) C(2) -50.3(8)
C(13) Rh(1) C(1) C(5) -168.4(5)
C(13) Rh(1) C(1) C(6) 71.0(9)
C(1) Rh(1) C(14) S(1) 58.2(7)
C(1) Rh(1) C(14) C(13) 172.0(5)
C(14) Rh(1) C(1) C(2) 145.1(6)
C(14) Rh(1) C(1) C(5) 27.1(7)
C(14) Rh(1) C(1) C(6) -93.5(9)
C(2) Rh(1) C(3) C(4) 118.8(4)
C(2) Rh(1) C(3) C(8) -121.4(7)
C(3) Rh(1) C(2) C(1) -117.6(5)
C(3) Rh(1) C(2) C(7) 121.3(7)
C(2) Rh(1) C(4) C(3) -36.5(3)
C(2) Rh(1) C(4) C(5) 81.0(3)
C(2) Rh(1) C(4) C(9) -157.2(5)
C(4) Rh(1) C(2) C(1) -80.6(4)
C(4) Rh(1) C(2) C(3) 37.0(3)
C(4) Rh(1) C(2) C(7) 158.3(6)
C(2) Rh(1) C(5) C(1) 37.3(3)
C(2) Rh(1) C(5) C(4) -79.1(3)
C(2) Rh(1) C(5) C(10) 160.7(6)
C(5) Rh(1) C(2) C(1) -37.5(3)
C(5) Rh(1) C(2) C(3) 80.2(3)
C(5) Rh(1) C(2) C(7) -158.5(6)
C(2) Rh(1) C(11) S(1) -162.2(2)
C(2) Rh(1) C(11) C(12) 86.1(3)
C(2) Rh(1) C(11) C(15) -34.0(5)
C(11) Rh(1) C(2) C(1) 71.8(4)
C(11) Rh(1) C(2) C(3) -170.6(3)
C(11) Rh(1) C(2) C(7) -49.3(6)
C(2) Rh(1) C(12) C(11) -119.8(3)
C(2) Rh(1) C(12) C(13) 116.9(3)
C(12) Rh(1) C(2) C(1) 116.8(4)
C(12) Rh(1) C(2) C(3) -125.6(3)
C(12) Rh(1) C(2) C(7) -4.3(6)
C(2) Rh(1) C(13) C(12) -88.1(4)
C(2) Rh(1) C(13) C(14) 151.5(3)
C(2) Rh(1) C(13) C(18) 53.6(10)
C(2) Rh(1) C(13) C(19) 20.6(8)
C(13) Rh(1) C(2) C(1) 161.2(3)
C(13) Rh(1) C(2) C(3) -81.2(4)
C(13) Rh(1) C(2) C(7) 40.1(7)
C(2) Rh(1) C(14) S(1) 177.9(4)
C(2) Rh(1) C(14) C(13) -68.3(7)
C(14) Rh(1) C(2) C(1) -150.7(6)
C(14) Rh(1) C(2) C(3) -33.1(8)
C(14) Rh(1) C(2) C(7) 88.2(8)
C(3) Rh(1) C(4) C(5) 117.5(4)
C(3) Rh(1) C(4) C(9) -120.8(6)
C(4) Rh(1) C(3) C(2) -118.8(4)
C(4) Rh(1) C(3) C(8) 119.8(7)
C(3) Rh(1) C(5) C(1) 79.0(3)
C(3) Rh(1) C(5) C(4) -37.3(3)
C(3) Rh(1) C(5) C(10) -157.6(6)
C(5) Rh(1) C(3) C(2) -80.8(3)
C(5) Rh(1) C(3) C(4) 38.0(3)
C(5) Rh(1) C(3) C(8) 157.8(6)
C(3) Rh(1) C(11) S(1) 174.6(6)
C(3) Rh(1) C(11) C(12) 62.9(8)
C(3) Rh(1) C(11) C(15) -57.2(9)
C(11) Rh(1) C(3) C(2) 30.1(9)
C(11) Rh(1) C(3) C(4) 148.9(7)
C(11) Rh(1) C(3) C(8) -91.4(9)
C(3) Rh(1) C(12) C(11) -162.1(2)
C(3) Rh(1) C(12) C(13) 74.6(4)
C(12) Rh(1) C(3) C(2) 79.8(4)
C(12) Rh(1) C(3) C(4) -161.4(3)
C(12) Rh(1) C(3) C(8) -41.6(7)
C(3) Rh(1) C(13) C(12) -129.2(3)
C(3) Rh(1) C(13) C(14) 110.4(3)
C(3) Rh(1) C(13) C(18) 12.5(9)
C(3) Rh(1) C(13) C(19) -20.5(8)
C(13) Rh(1) C(3) C(2) 120.9(3)
C(13) Rh(1) C(3) C(4) -120.3(3)
C(13) Rh(1) C(3) C(8) -0.5(6)
C(3) Rh(1) C(14) S(1) 155.1(2)
C(3) Rh(1) C(14) C(13) -91.1(3)
C(14) Rh(1) C(3) C(2) 164.9(3)
C(14) Rh(1) C(3) C(4) -76.3(3)
C(14) Rh(1) C(3) C(8) 43.5(7)
C(4) Rh(1) C(5) C(1) 116.3(4)
C(4) Rh(1) C(5) C(10) -120.3(7)
C(5) Rh(1) C(4) C(3) -117.5(4)
C(5) Rh(1) C(4) C(9) 121.8(6)
C(4) Rh(1) C(11) S(1) -51.1(4)
C(4) Rh(1) C(11) C(12) -162.8(4)
C(4) Rh(1) C(11) C(15) 77.0(6)
C(11) Rh(1) C(4) C(3) -162.9(3)
C(11) Rh(1) C(4) C(5) -45.4(6)
C(11) Rh(1) C(4) C(9) 76.3(6)
C(4) Rh(1) C(12) C(11) 150.6(7)
C(4) Rh(1) C(12) C(13) 27.4(9)
C(12) Rh(1) C(4) C(3) 61.1(9)
C(12) Rh(1) C(4) C(5) 178.5(7)
C(12) Rh(1) C(4) C(9) -59.7(10)
C(4) Rh(1) C(13) C(12) -171.1(3)
C(4) Rh(1) C(13) C(14) 68.5(3)
C(4) Rh(1) C(13) C(18) -29.3(10)
C(4) Rh(1) C(13) C(19) -62.4(8)
C(13) Rh(1) C(4) C(3) 82.2(3)
C(13) Rh(1) C(4) C(5) -160.4(3)
C(13) Rh(1) C(4) C(9) -38.6(6)
C(4) Rh(1) C(14) S(1) 116.6(2)
C(4) Rh(1) C(14) C(13) -129.6(3)
C(14) Rh(1) C(4) C(3) 120.1(3)
C(14) Rh(1) C(4) C(5) -122.5(3)
C(14) Rh(1) C(4) C(9) -0.7(5)
C(5) Rh(1) C(11) S(1) -82.1(2)
C(5) Rh(1) C(11) C(12) 166.2(3)
C(5) Rh(1) C(11) C(15) 46.0(5)
C(11) Rh(1) C(5) C(1) -85.2(3)
C(11) Rh(1) C(5) C(4) 158.5(3)
C(11) Rh(1) C(5) C(10) 38.2(6)
C(5) Rh(1) C(12) C(11) -31.7(7)
C(5) Rh(1) C(12) C(13) -154.9(5)
C(12) Rh(1) C(5) C(1) -62.7(6)
C(12) Rh(1) C(5) C(4) -179.0(5)
C(12) Rh(1) C(5) C(10) 60.7(9)
C(5) Rh(1) C(13) C(12) 150.5(5)
C(5) Rh(1) C(13) C(14) 30.1(7)
C(5) Rh(1) C(13) C(18) -67.7(11)
C(5) Rh(1) C(13) C(19) -100.7(9)
C(13) Rh(1) C(5) C(1) 168.6(5)
C(13) Rh(1) C(5) C(4) 52.3(7)
C(13) Rh(1) C(5) C(10) -68.0(9)
C(5) Rh(1) C(14) S(1) 77.9(3)
C(5) Rh(1) C(14) C(13) -168.4(3)
C(14) Rh(1) C(5) C(1) -169.1(3)
C(14) Rh(1) C(5) C(4) 74.5(3)
C(14) Rh(1) C(5) C(10) -45.7(6)
C(11) Rh(1) C(12) C(13) -123.2(4)
C(12) Rh(1) C(11) S(1) 111.7(3)
C(12) Rh(1) C(11) C(15) -120.2(6)
C(11) Rh(1) C(13) C(12) 34.9(3)
C(11) Rh(1) C(13) C(14) -85.6(3)
C(11) Rh(1) C(13) C(18) 176.6(9)
C(11) Rh(1) C(13) C(19) 143.6(7)
C(13) Rh(1) C(11) S(1) 77.2(2)
C(13) Rh(1) C(11) C(12) -34.4(3)
C(13) Rh(1) C(11) C(15) -154.6(5)
C(11) Rh(1) C(14) S(1) -35.9(2)
C(11) Rh(1) C(14) C(13) 77.9(3)
C(14) Rh(1) C(11) S(1) 34.9(2)
C(14) Rh(1) C(11) C(12) -76.8(3)
C(14) Rh(1) C(11) C(15) 163.0(5)
C(12) Rh(1) C(13) C(14) -120.4(4)
C(12) Rh(1) C(13) C(18) 141.7(10)
C(12) Rh(1) C(13) C(19) 108.7(8)
C(13) Rh(1) C(12) C(11) 123.2(4)
C(12) Rh(1) C(14) S(1) -77.9(2)
C(12) Rh(1) C(14) C(13) 35.9(3)
C(14) Rh(1) C(12) C(11) 86.5(3)
C(14) Rh(1) C(12) C(13) -36.7(3)
C(13) Rh(1) C(14) S(1) -113.8(4)
C(14) Rh(1) C(13) C(12) 120.4(4)
C(14) Rh(1) C(13) C(18) -97.8(9)
C(14) Rh(1) C(13) C(19) -130.9(8)
C(11) S(1) C(14) Rh(1) 40.8(2)
C(11) S(1) C(14) C(13) -29.5(4)
C(14) S(1) C(11) Rh(1) -40.0(2)
C(14) S(1) C(11) C(12) 28.4(4)
C(14) S(1) C(11) C(15) -170.7(4)
C(11) S(1) C(24) C(25) 165.4(3)
C(11) S(1) C(24) C(29) -13.6(5)
C(24) S(1) C(11) Rh(1) -144.2(2)
C(24) S(1) C(11) C(12) -75.8(4)
C(24) S(1) C(11) C(15) 85.1(4)
C(14) S(1) C(24) C(25) 72.3(4)
C(14) S(1) C(24) C(29) -106.7(5)
C(24) S(1) C(14) Rh(1) 160.5(2)
C(24) S(1) C(14) C(13) 90.1(4)
F(5) F(4) F(9) F(8) -8(2)
F(5) F(4) F(9) C(55) 25.4(17)
F(9) F(4) F(5) F(6) 1(2)
F(9) F(4) F(5) C(55) -21.0(14)
F(5) F(4) C(55) F(6) -26.8(15)
F(5) F(4) C(55) F(7) -94.9(18)
F(5) F(4) C(55) F(8) -137.7(14)
F(5) F(4) C(55) F(9) -159.3(15)
F(5) F(4) C(55) C(52) 95.8(14)
C(55) F(4) F(5) F(6) 22.4(10)
F(9) F(4) C(55) F(5) 159.3(15)
F(9) F(4) C(55) F(6) 132.5(8)
F(9) F(4) C(55) F(7) 64.4(14)
F(9) F(4) C(55) F(8) 21.6(7)
F(9) F(4) C(55) C(52) -104.9(8)
C(55) F(4) F(9) F(8) -33.7(10)
F(4) F(5) F(6) F(7) 0.3(16)
F(4) F(5) F(6) C(55) -28.7(14)
F(4) F(5) C(55) F(6) 153.8(14)
F(4) F(5) C(55) F(7) 113.9(16)
F(4) F(5) C(55) F(8) 53.0(17)
F(4) F(5) C(55) F(9) 20.1(15)
F(4) F(5) C(55) C(52) -96.5(13)
F(6) F(5) C(55) F(4) -153.8(14)
F(6) F(5) C(55) F(7) -39.9(11)
F(6) F(5) C(55) F(8) -100.8(9)
F(6) F(5) C(55) F(9) -133.7(8)
F(6) F(5) C(55) C(52) 109.7(6)
C(55) F(5) F(6) F(7) 29.1(9)
F(5) F(6) F(7) F(8) 3.3(16)
F(5) F(6) F(7) C(55) -26.1(7)
F(5) F(6) C(55) F(4) 13.3(7)
F(5) F(6) C(55) F(7) 146.9(9)
F(5) F(6) C(55) F(8) 123.9(7)
F(5) F(6) C(55) F(9) 94.9(11)
F(5) F(6) C(55) C(52) -109.1(7)
F(7) F(6) C(55) F(4) -133.6(9)
F(7) F(6) C(55) F(5) -146.9(9)
F(7) F(6) C(55) F(8) -23.0(8)
F(7) F(6) C(55) F(9) -52.1(12)
F(7) F(6) C(55) C(52) 104.0(8)
C(55) F(6) F(7) F(8) 29.4(11)
F(6) F(7) F(8) F(9) -18(3)
F(6) F(7) F(8) C(55) -27.8(10)
F(6) F(7) C(55) F(4) 85.9(12)
F(6) F(7) C(55) F(5) 44.8(11)
F(6) F(7) C(55) F(8) 149.1(10)
F(6) F(7) C(55) F(9) 145.7(7)
F(6) F(7) C(55) C(52) -104.8(6)
F(8) F(7) C(55) F(4) -63.3(15)
F(8) F(7) C(55) F(5) -104.3(12)
F(8) F(7) C(55) F(6) -149.1(10)
F(8) F(7) C(55) F(9) -3.4(8)
F(8) F(7) C(55) C(52) 106.0(8)
C(55) F(7) F(8) F(9) 10(2)
F(7) F(8) F(9) F(4) 20(3)
F(7) F(8) F(9) C(55) -9(2)
F(7) F(8) C(55) F(4) 139.9(11)
F(7) F(8) C(55) F(5) 115.5(13)
F(7) F(8) C(55) F(6) 28.4(10)
F(7) F(8) C(55) F(9) 174.5(14)
F(7) F(8) C(55) C(52) -96.3(11)
F(9) F(8) C(55) F(4) -34.6(11)
F(9) F(8) C(55) F(5) -59.0(13)
F(9) F(8) C(55) F(6) -146.1(10)
F(9) F(8) C(55) F(7) -174.5(14)
F(9) F(8) C(55) C(52) 89.2(10)
C(55) F(8) F(9) F(4) 29.1(8)
F(4) F(9) C(55) F(5) -10.4(8)
F(4) F(9) C(55) F(6) -95.9(10)
F(4) F(9) C(55) F(7) -140.9(9)
F(4) F(9) C(55) F(8) -144.9(11)
F(4) F(9) C(55) C(52) 107.6(7)
F(8) F(9) C(55) F(4) 144.9(11)
F(8) F(9) C(55) F(5) 134.5(10)
F(8) F(9) C(55) F(6) 49.0(14)
F(8) F(9) C(55) F(7) 4.1(10)
F(8) F(9) C(55) C(52) -107.5(9)
F(14) F(13) F(15) F(16) -174(5)
F(14) F(13) F(15) C(63) 162(4)
F(15) F(13) F(14) F(16) 4(2)
F(15) F(13) F(14) C(63) -16(4)
F(14) F(13) F(20) F(18) 9(2)
F(14) F(13) F(20) F(19) 4(2)
F(14) F(13) F(20) F(21) 172(3)
F(14) F(13) F(20) C(63) 36.3(17)
F(20) F(13) F(14) F(15) -13(5)
F(20) F(13) F(14) F(16) -9(2)
F(20) F(13) F(14) C(63) -29.0(12)
F(14) F(13) F(21) F(19) -7(4)
F(14) F(13) F(21) F(20) -12(4)
F(14) F(13) F(21) C(63) 22(3)
F(21) F(13) F(14) F(15) -6(7)
F(21) F(13) F(14) F(16) -3(4)
F(21) F(13) F(14) C(63) -23(3)
F(14) F(13) C(63) F(15) -4.7(12)
F(14) F(13) C(63) F(16) -16.9(17)
F(14) F(13) C(63) F(17) -44(2)
F(14) F(13) C(63) F(18) -98(2)
F(14) F(13) C(63) F(19) -127.4(15)
F(14) F(13) C(63) F(20) -143.2(17)
F(14) F(13) C(63) F(21) -165(2)
F(14) F(13) C(63) C(60) 103.0(15)
C(63) F(13) F(14) F(15) 16(4)
C(63) F(13) F(14) F(16) 20(2)
F(15) F(13) F(20) F(18) 5.6(14)
F(15) F(13) F(20) F(19) 1(2)
F(15) F(13) F(20) F(21) 169(2)
F(15) F(13) F(20) C(63) 33.2(9)
F(20) F(13) F(15) F(14) 168(4)
F(20) F(13) F(15) F(16) -6(2)
F(20) F(13) F(15) C(63) -30.5(8)
F(15) F(13) F(21) F(19) -9(2)
F(15) F(13) F(21) F(20) -13(3)
F(15) F(13) F(21) C(63) 19.8(17)
F(21) F(13) F(15) F(14) 175(5)
F(21) F(13) F(15) F(16) 1(3)
F(21) F(13) F(15) C(63) -23(2)
F(15) F(13) C(63) F(14) 4.7(12)
F(15) F(13) C(63) F(16) -12.2(11)
F(15) F(13) C(63) F(17) -38.9(19)
F(15) F(13) C(63) F(18) -92.8(18)
F(15) F(13) C(63) F(19) -122.7(10)
F(15) F(13) C(63) F(20) -138.5(11)
F(15) F(13) C(63) F(21) -160.7(17)
F(15) F(13) C(63) C(60) 107.7(9)
C(63) F(13) F(15) F(14) -162(4)
C(63) F(13) F(15) F(16) 25(2)
F(20) F(13) F(21) F(19) 4.7(11)
F(20) F(13) F(21) C(63) 33.3(18)
F(21) F(13) F(20) F(18) -164(2)
F(21) F(13) F(20) F(19) -168(3)
F(21) F(13) F(20) C(63) -136(2)
F(20) F(13) C(63) F(14) 143.2(17)
F(20) F(13) C(63) F(15) 138.5(11)
F(20) F(13) C(63) F(16) 126.3(11)
F(20) F(13) C(63) F(17) 99.5(18)
F(20) F(13) C(63) F(18) 45.6(17)
F(20) F(13) C(63) F(19) 15.8(9)
F(20) F(13) C(63) F(21) -22.2(13)
F(20) F(13) C(63) C(60) -113.8(10)
C(63) F(13) F(20) F(18) -27.6(10)
C(63) F(13) F(20) F(19) -32.1(18)
C(63) F(13) F(20) F(21) 136(2)
F(21) F(13) C(63) F(14) 165(2)
F(21) F(13) C(63) F(15) 160.7(17)
F(21) F(13) C(63) F(16) 148.5(14)
F(21) F(13) C(63) F(17) 121.8(19)
F(21) F(13) C(63) F(18) 68(2)
F(21) F(13) C(63) F(19) 38.0(15)
F(21) F(13) C(63) F(20) 22.2(13)
F(21) F(13) C(63) C(60) -91.6(14)
C(63) F(13) F(21) F(19) -28.6(11)
C(63) F(13) F(21) F(20) -33.3(18)
F(13) F(14) F(15) F(16) 10(7)
F(13) F(14) F(15) C(63) -16(4)
F(13) F(14) F(16) F(15) -173(5)
F(13) F(14) F(16) F(17) -1(3)
F(13) F(14) F(16) F(18) 5(2)
F(13) F(14) F(16) C(63) -23(2)
F(13) F(14) C(63) F(15) 171(2)
F(13) F(14) C(63) F(16) 162.1(18)
F(13) F(14) C(63) F(17) 150.6(17)
F(13) F(14) C(63) F(18) 114.4(19)
F(13) F(14) C(63) F(19) 68.0(18)
F(13) F(14) C(63) F(20) 37.3(17)
F(13) F(14) C(63) F(21) 10.0(16)
F(13) F(14) C(63) C(60) -92.9(17)
F(15) F(14) F(16) F(17) 172(5)
F(15) F(14) F(16) F(18) 178(3)
F(15) F(14) F(16) C(63) 151(4)
F(16) F(14) F(15) F(13) -10(7)
F(16) F(14) F(15) C(63) -26(4)
F(15) F(14) C(63) F(13) -171(2)
F(15) F(14) C(63) F(16) -8.9(14)
F(15) F(14) C(63) F(17) -20.4(16)
F(15) F(14) C(63) F(18) -56.6(19)
F(15) F(14) C(63) F(19) -103.0(16)
F(15) F(14) C(63) F(20) -133.7(15)
F(15) F(14) C(63) F(21) -161.0(16)
F(15) F(14) C(63) C(60) 96.2(15)
C(63) F(14) F(15) F(13) 16(4)
C(63) F(14) F(15) F(16) 26(4)
F(16) F(14) C(63) F(13) -162.1(18)
F(16) F(14) C(63) F(15) 8.9(14)
F(16) F(14) C(63) F(17) -11.5(10)
F(16) F(14) C(63) F(18) -47.7(14)
F(16) F(14) C(63) F(19) -94.1(12)
F(16) F(14) C(63) F(20) -124.8(11)
F(16) F(14) C(63) F(21) -152.1(11)
F(16) F(14) C(63) C(60) 105.0(10)
C(63) F(14) F(16) F(15) -151(4)
C(63) F(14) F(16) F(17) 21.0(19)
C(63) F(14) F(16) F(18) 27.7(8)
F(13) F(15) F(16) F(14) 4(3)
F(13) F(15) F(16) F(17) -6(4)
F(13) F(15) F(16) F(18) 2(2)
F(13) F(15) F(16) C(63) -21.8(19)
F(13) F(15) C(63) F(14) -6.0(16)
F(13) F(15) C(63) F(16) 160.9(16)
F(13) F(15) C(63) F(17) 154.1(12)
F(13) F(15) C(63) F(18) 129.0(13)
F(13) F(15) C(63) F(19) 91.3(14)
F(13) F(15) C(63) F(20) 51.1(14)
F(13) F(15) C(63) F(21) 13.5(12)
F(13) F(15) C(63) C(60) -102.8(11)
F(14) F(15) F(16) F(17) -10(6)
F(14) F(15) F(16) F(18) -2(4)
F(14) F(15) F(16) C(63) -26(4)
F(14) F(15) C(63) F(13) 6.0(16)
F(14) F(15) C(63) F(16) 167(2)
F(14) F(15) C(63) F(17) 160.1(16)
F(14) F(15) C(63) F(18) 135.0(16)
F(14) F(15) C(63) F(19) 97.3(16)
F(14) F(15) C(63) F(20) 57.1(18)
F(14) F(15) C(63) F(21) 19.5(16)
F(14) F(15) C(63) C(60) -96.8(15)
F(16) F(15) C(63) F(13) -160.9(16)
F(16) F(15) C(63) F(14) -167(2)
F(16) F(15) C(63) F(17) -6.9(13)
F(16) F(15) C(63) F(18) -31.9(15)
F(16) F(15) C(63) F(19) -69.7(15)
F(16) F(15) C(63) F(20) -109.9(15)
F(16) F(15) C(63) F(21) -147.5(14)
F(16) F(15) C(63) C(60) 96.3(13)
C(63) F(15) F(16) F(14) 26(4)
C(63) F(15) F(16) F(17) 16(3)
C(63) F(15) F(16) F(18) 24.2(11)
F(14) F(16) F(17) F(18) 12(3)
F(14) F(16) F(17) F(19) 11(2)
F(14) F(16) F(17) C(63) -17.5(15)
F(14) F(16) F(18) F(17) -170(2)
F(14) F(16) F(18) F(19) 8(2)
F(14) F(16) F(18) F(20) 2.2(13)
F(14) F(16) F(18) C(63) -30.2(9)
F(14) F(16) C(63) F(13) 11.1(11)
F(14) F(16) C(63) F(15) -6.7(11)
F(14) F(16) C(63) F(17) 162.9(15)
F(14) F(16) C(63) F(18) 141.8(11)
F(14) F(16) C(63) F(19) 120.8(10)
F(14) F(16) C(63) F(20) 93.2(15)
F(14) F(16) C(63) F(21) 42.1(17)
F(14) F(16) C(63) C(60) -107.7(9)
F(15) F(16) F(17) F(18) 15(4)
F(15) F(16) F(17) F(19) 14(3)
F(15) F(16) F(17) C(63) -15(2)
F(15) F(16) F(18) F(17) -170(2)
F(15) F(16) F(18) F(19) 8(2)
F(15) F(16) F(18) F(20) 2.6(19)
F(15) F(16) F(18) C(63) -29.9(14)
F(15) F(16) C(63) F(13) 17.8(15)
F(15) F(16) C(63) F(14) 6.7(11)
F(15) F(16) C(63) F(17) 170(2)
F(15) F(16) C(63) F(18) 148.5(15)
F(15) F(16) C(63) F(19) 127.5(13)
F(15) F(16) C(63) F(20) 99.9(17)
F(15) F(16) C(63) F(21) 49(2)
F(15) F(16) C(63) C(60) -101.0(13)
F(17) F(16) F(18) F(19) 178(2)
F(17) F(16) F(18) F(20) 172(2)
F(17) F(16) F(18) C(63) 140(2)
F(18) F(16) F(17) F(19) -0.8(12)
F(18) F(16) F(17) C(63) -29.8(17)
F(17) F(16) C(63) F(13) -151.8(15)
F(17) F(16) C(63) F(14) -162.9(15)
F(17) F(16) C(63) F(15) -170(2)
F(17) F(16) C(63) F(18) -21.0(13)
F(17) F(16) C(63) F(19) -42.1(15)
F(17) F(16) C(63) F(20) -69.7(19)
F(17) F(16) C(63) F(21) -120.8(18)
F(17) F(16) C(63) C(60) 89.4(13)
C(63) F(16) F(17) F(18) 29.8(17)
C(63) F(16) F(17) F(19) 29.0(9)
F(18) F(16) C(63) F(13) -130.7(13)
F(18) F(16) C(63) F(14) -141.8(11)
F(18) F(16) C(63) F(15) -148.5(15)
F(18) F(16) C(63) F(17) 21.0(13)
F(18) F(16) C(63) F(19) -21.0(10)
F(18) F(16) C(63) F(20) -48.6(15)
F(18) F(16) C(63) F(21) -99.7(17)
F(18) F(16) C(63) C(60) 110.5(10)
C(63) F(16) F(18) F(17) -140(2)
C(63) F(16) F(18) F(19) 38.1(16)
C(63) F(16) F(18) F(20) 32.5(9)
F(16) F(17) F(18) F(19) -4(6)
F(16) F(17) F(18) F(20) -11(3)
F(16) F(17) F(18) C(63) -32.7(19)
F(16) F(17) F(19) F(18) 176(5)
F(16) F(17) F(19) F(20) -17(2)
F(16) F(17) F(19) F(21) -19.0(18)
F(16) F(17) F(19) C(63) -37.3(14)
F(16) F(17) C(63) F(13) 42(2)
F(16) F(17) C(63) F(14) 16.4(14)
F(16) F(17) C(63) F(15) 6.7(13)
F(16) F(17) C(63) F(18) 146(2)
F(16) F(17) C(63) F(19) 138.1(15)
F(16) F(17) C(63) F(20) 129.4(15)
F(16) F(17) C(63) F(21) 109(2)
F(16) F(17) C(63) C(60) -105.2(13)
F(18) F(17) F(19) F(20) 167(6)
F(18) F(17) F(19) F(21) 165(5)
F(18) F(17) F(19) C(63) 147(5)
F(19) F(17) F(18) F(16) 4(6)
F(19) F(17) F(18) F(20) -7(3)
F(19) F(17) F(18) C(63) -29(4)
F(18) F(17) C(63) F(13) -103(2)
F(18) F(17) C(63) F(14) -129.3(15)
F(18) F(17) C(63) F(15) -139.1(15)
F(18) F(17) C(63) F(16) -146(2)
F(18) F(17) C(63) F(19) -7.6(14)
F(18) F(17) C(63) F(20) -16.3(16)
F(18) F(17) C(63) F(21) -36(2)
F(18) F(17) C(63) C(60) 109.0(15)
C(63) F(17) F(18) F(16) 32.7(19)
C(63) F(17) F(18) F(19) 29(4)
C(63) F(17) F(18) F(20) 21(2)
F(19) F(17) C(63) F(13) -95.8(19)
F(19) F(17) C(63) F(14) -121.7(10)
F(19) F(17) C(63) F(15) -131.5(9)
F(19) F(17) C(63) F(16) -138.1(15)
F(19) F(17) C(63) F(18) 7.6(14)
F(19) F(17) C(63) F(20) -8.8(10)
F(19) F(17) C(63) F(21) -28.8(18)
F(19) F(17) C(63) C(60) 116.6(10)
C(63) F(17) F(19) F(18) -147(5)
C(63) F(17) F(19) F(20) 21(2)
C(63) F(17) F(19) F(21) 18.4(10)
F(16) F(18) F(19) F(17) -3(4)
F(16) F(18) F(19) F(20) -19(4)
F(16) F(18) F(19) F(21) -20(2)
F(16) F(18) F(19) C(63) -33.0(13)
F(16) F(18) F(20) F(13) -5.1(14)
F(16) F(18) F(20) F(19) 163(4)
F(16) F(18) F(20) F(21) -19(2)
F(16) F(18) F(20) C(63) -32.9(10)
F(16) F(18) C(63) F(13) 93.5(19)
F(16) F(18) C(63) F(14) 45.0(13)
F(16) F(18) C(63) F(15) 20.2(10)
F(16) F(18) C(63) F(17) -22.4(14)
F(16) F(18) C(63) F(19) 145.6(16)
F(16) F(18) C(63) F(20) 141.0(12)
F(16) F(18) C(63) F(21) 134.7(13)
F(16) F(18) C(63) C(60) -107.6(10)
F(17) F(18) F(19) F(20) -17(7)
F(17) F(18) F(19) F(21) -18(6)
F(17) F(18) F(19) C(63) -30(5)
F(17) F(18) F(20) F(13) 2(3)
F(17) F(18) F(20) F(19) 169(5)
F(17) F(18) F(20) F(21) -12(4)
F(17) F(18) F(20) C(63) -26(2)
F(17) F(18) C(63) F(13) 116(2)
F(17) F(18) C(63) F(14) 67.3(17)
F(17) F(18) C(63) F(15) 42.6(16)
F(17) F(18) C(63) F(16) 22.4(14)
F(17) F(18) C(63) F(19) 168(2)
F(17) F(18) C(63) F(20) 163.4(17)
F(17) F(18) C(63) F(21) 157.1(15)
F(17) F(18) C(63) C(60) -85.3(15)
F(19) F(18) F(20) F(13) -168(4)
F(19) F(18) F(20) F(21) 178(4)
F(19) F(18) F(20) C(63) 164(4)
F(20) F(18) F(19) F(17) 17(7)
F(20) F(18) F(19) F(21) -1(2)
F(20) F(18) F(19) C(63) -13(3)
F(19) F(18) C(63) F(13) -52(2)
F(19) F(18) C(63) F(14) -100.6(16)
F(19) F(18) C(63) F(15) -125.3(14)
F(19) F(18) C(63) F(16) -145.6(16)
F(19) F(18) C(63) F(17) -168(2)
F(19) F(18) C(63) F(20) -4.6(13)
F(19) F(18) C(63) F(21) -10.9(16)
F(19) F(18) C(63) C(60) 106.8(13)
C(63) F(18) F(19) F(17) 30(5)
C(63) F(18) F(19) F(20) 13(3)
C(63) F(18) F(19) F(21) 12.6(18)
F(20) F(18) C(63) F(13) -47.5(19)
F(20) F(18) C(63) F(14) -96.0(13)
F(20) F(18) C(63) F(15) -120.8(11)
F(20) F(18) C(63) F(16) -141.0(12)
F(20) F(18) C(63) F(17) -163.4(17)
F(20) F(18) C(63) F(19) 4.6(13)
F(20) F(18) C(63) F(21) -6.3(11)
F(20) F(18) C(63) C(60) 111.4(11)
C(63) F(18) F(20) F(13) 27.8(10)
C(63) F(18) F(20) F(19) -164(4)
C(63) F(18) F(20) F(21) 14(2)
F(17) F(19) F(20) F(13) 9(2)
F(17) F(19) F(20) F(18) -5(2)
F(17) F(19) F(20) F(21) -8(6)
F(17) F(19) F(20) C(63) -18.2(18)
F(17) F(19) F(21) F(13) 17(2)
F(17) F(19) F(21) F(20) 174(5)
F(17) F(19) F(21) C(63) -18.0(10)
F(17) F(19) C(63) F(13) 135.3(13)
F(17) F(19) C(63) F(14) 99.6(12)
F(17) F(19) C(63) F(15) 64.7(11)
F(17) F(19) C(63) F(16) 26.9(11)
F(17) F(19) C(63) F(18) -7.6(14)
F(17) F(19) C(63) F(20) 164.4(17)
F(17) F(19) C(63) F(21) 161.4(11)
F(17) F(19) C(63) C(60) -100.5(9)
F(18) F(19) F(20) F(13) 14(4)
F(18) F(19) F(20) F(21) -3(7)
F(18) F(19) F(20) C(63) -13(3)
F(18) F(19) F(21) F(13) 21(2)
F(18) F(19) F(21) F(20) 178(5)
F(18) F(19) F(21) C(63) -13.6(19)
F(18) F(19) C(63) F(13) 142.9(17)
F(18) F(19) C(63) F(14) 107.2(16)
F(18) F(19) C(63) F(15) 72.4(17)
F(18) F(19) C(63) F(16) 34.5(16)
F(18) F(19) C(63) F(17) 7.6(14)
F(18) F(19) C(63) F(20) 172(2)
F(18) F(19) C(63) F(21) 169.1(16)
F(18) F(19) C(63) C(60) -92.9(14)
F(20) F(19) F(21) F(13) -157(6)
F(20) F(19) F(21) C(63) 168(5)
F(21) F(19) F(20) F(13) 17(4)
F(21) F(19) F(20) F(18) 3(7)
F(21) F(19) F(20) C(63) -10(5)
F(20) F(19) C(63) F(13) -29.1(18)
F(20) F(19) C(63) F(14) -64.8(17)
F(20) F(19) C(63) F(15) -99.6(17)
F(20) F(19) C(63) F(16) -137.5(17)
F(20) F(19) C(63) F(17) -164.4(17)
F(20) F(19) C(63) F(18) -172(2)
F(20) F(19) C(63) F(21) -2.9(15)
F(20) F(19) C(63) C(60) 95.1(16)
C(63) F(19) F(20) F(13) 27.0(15)
C(63) F(19) F(20) F(18) 13(3)
C(63) F(19) F(20) F(21) 10(5)
F(21) F(19) C(63) F(13) -26.2(12)
F(21) F(19) C(63) F(14) -61.9(11)
F(21) F(19) C(63) F(15) -96.7(12)
F(21) F(19) C(63) F(16) -134.6(13)
F(21) F(19) C(63) F(17) -161.4(11)
F(21) F(19) C(63) F(18) -169.1(16)
F(21) F(19) C(63) F(20) 2.9(15)
F(21) F(19) C(63) C(60) 98.0(10)
C(63) F(19) F(21) F(13) 34.9(15)
C(63) F(19) F(21) F(20) -168(5)
F(13) F(20) F(21) F(19) -25(6)
F(13) F(20) F(21) C(63) -34.7(19)
F(13) F(20) C(63) F(14) -22.4(11)
F(13) F(20) C(63) F(15) -47.0(13)
F(13) F(20) C(63) F(16) -95.6(17)
F(13) F(20) C(63) F(17) -135.2(13)
F(13) F(20) C(63) F(18) -145.8(13)
F(13) F(20) C(63) F(19) -151.0(18)
F(13) F(20) C(63) F(21) 24.5(16)
F(13) F(20) C(63) C(60) 106.1(11)
F(18) F(20) F(21) F(13) 23(3)
F(18) F(20) F(21) F(19) -1(3)
F(18) F(20) F(21) C(63) -11.2(19)
F(18) F(20) C(63) F(13) 145.8(13)
F(18) F(20) C(63) F(14) 123.5(11)
F(18) F(20) C(63) F(15) 98.8(13)
F(18) F(20) C(63) F(16) 50.2(16)
F(18) F(20) C(63) F(17) 10.6(11)
F(18) F(20) C(63) F(19) -5.2(14)
F(18) F(20) C(63) F(21) 170.3(17)
F(18) F(20) C(63) C(60) -108.1(11)
F(19) F(20) F(21) F(13) 25(6)
F(19) F(20) F(21) C(63) -10(5)
F(19) F(20) C(63) F(13) 151.0(18)
F(19) F(20) C(63) F(14) 128.6(15)
F(19) F(20) C(63) F(15) 104.0(17)
F(19) F(20) C(63) F(16) 55(2)
F(19) F(20) C(63) F(17) 15.8(17)
F(19) F(20) C(63) F(18) 5.2(14)
F(19) F(20) C(63) F(21) 175(2)
F(19) F(20) C(63) C(60) -102.9(15)
F(21) F(20) C(63) F(13) -24.5(16)
F(21) F(20) C(63) F(14) -46.9(16)
F(21) F(20) C(63) F(15) -71.5(17)
F(21) F(20) C(63) F(16) -120.1(18)
F(21) F(20) C(63) F(17) -159.7(15)
F(21) F(20) C(63) F(18) -170.3(17)
F(21) F(20) C(63) F(19) -175(2)
F(21) F(20) C(63) C(60) 81.6(16)
C(63) F(20) F(21) F(13) 34.7(19)
C(63) F(20) F(21) F(19) 10(5)
F(13) F(21) C(63) F(14) -9.0(14)
F(13) F(21) C(63) F(15) -18.3(16)
F(13) F(21) C(63) F(16) -48(2)
F(13) F(21) C(63) F(17) -111(2)
F(13) F(21) C(63) F(18) -134.0(17)
F(13) F(21) C(63) F(19) -140.9(16)
F(13) F(21) C(63) F(20) -144(2)
F(13) F(21) C(63) C(60) 103.1(15)
F(19) F(21) C(63) F(13) 140.9(16)
F(19) F(21) C(63) F(14) 132.0(9)
F(19) F(21) C(63) F(15) 122.6(10)
F(19) F(21) C(63) F(16) 93.0(17)
F(19) F(21) C(63) F(17) 29.5(19)
F(19) F(21) C(63) F(18) 7.0(10)
F(19) F(21) C(63) F(20) -2.6(13)
F(19) F(21) C(63) C(60) -115.9(9)
F(20) F(21) C(63) F(13) 144(2)
F(20) F(21) C(63) F(14) 134.5(15)
F(20) F(21) C(63) F(15) 125.2(15)
F(20) F(21) C(63) F(16) 96(2)
F(20) F(21) C(63) F(17) 32(2)
F(20) F(21) C(63) F(18) 9.6(17)
F(20) F(21) C(63) F(19) 2.6(13)
F(20) F(21) C(63) C(60) -113.4(14)
F(23) F(22) C(70) F(24) -15.4(12)
F(23) F(22) C(70) F(25) -48.5(14)
F(23) F(22) C(70) F(26) -113.3(14)
F(23) F(22) C(70) F(27) -145.6(10)
F(23) F(22) C(70) C(66) 104.8(11)
F(22) F(23) C(70) F(24) 165.1(11)
F(22) F(23) C(70) F(25) 143.9(11)
F(22) F(23) C(70) F(26) 79.1(15)
F(22) F(23) C(70) F(27) 37.3(11)
F(22) F(23) C(70) C(66) -89.2(11)
F(25) F(24) C(70) F(22) -137.5(11)
F(25) F(24) C(70) F(23) -145.4(11)
F(25) F(24) C(70) F(26) -28.0(12)
F(25) F(24) C(70) F(27) -36.8(15)
F(25) F(24) C(70) C(66) 100.4(11)
C(70) F(24) F(25) F(26) 35.5(14)
F(24) F(25) F(26) F(27) -60(4)
F(24) F(25) F(26) C(70) -44.3(18)
F(24) F(25) C(70) F(22) 59.8(15)
F(24) F(25) C(70) F(23) 36.0(12)
F(24) F(25) C(70) F(26) 147.0(15)
F(24) F(25) C(70) F(27) 152.1(12)
F(24) F(25) C(70) C(66) -93.7(12)
F(26) F(25) C(70) F(22) -87.2(14)
F(26) F(25) C(70) F(23) -111.0(11)
F(26) F(25) C(70) F(24) -147.0(15)
F(26) F(25) C(70) F(27) 5.1(9)
F(26) F(25) C(70) C(66) 119.3(11)
C(70) F(25) F(26) F(27) -16(3)
F(25) F(26) F(27) C(70) 15(2)
F(25) F(26) C(70) F(22) 128.7(10)
F(25) F(26) C(70) F(23) 97.0(11)
F(25) F(26) C(70) F(24) 19.1(9)
F(25) F(26) C(70) F(27) -171.8(15)
F(25) F(26) C(70) C(66) -95.9(12)
F(27) F(26) C(70) F(22) -59.5(14)
F(27) F(26) C(70) F(23) -91.1(14)
F(27) F(26) C(70) F(24) -169.1(12)
F(27) F(26) C(70) F(25) 171.8(15)
F(27) F(26) C(70) C(66) 76.0(15)
F(26) F(27) C(70) F(22) 124.8(14)
F(26) F(27) C(70) F(23) 106.8(14)
F(26) F(27) C(70) F(24) 14.2(16)
F(26) F(27) C(70) F(25) -7.1(13)
F(26) F(27) C(70) C(66) -123.0(13)
F(29) F(28) F(33) F(32) 16(2)
F(29) F(28) F(33) C(71) -17.9(15)
F(33) F(28) F(29) F(30) -14(2)
F(33) F(28) F(29) C(71) 16.1(13)
F(29) F(28) C(71) F(30) 31.0(10)
F(29) F(28) C(71) F(31) 73.9(13)
F(29) F(28) C(71) F(32) 133.5(10)
F(29) F(28) C(71) F(33) 165.8(11)
F(29) F(28) C(71) C(68) -93.3(9)
C(71) F(28) F(29) F(30) -30.4(10)
F(33) F(28) C(71) F(29) -165.8(11)
F(33) F(28) C(71) F(30) -134.8(8)
F(33) F(28) C(71) F(31) -91.9(10)
F(33) F(28) C(71) F(32) -32.3(7)
F(33) F(28) C(71) C(68) 100.9(7)
C(71) F(28) F(33) F(32) 34.0(9)
F(28) F(29) F(30) F(31) 11.7(17)
F(28) F(29) F(30) C(71) 34.0(11)
F(28) F(29) C(71) F(30) -147.9(11)
F(28) F(29) C(71) F(31) -128.4(11)
F(28) F(29) C(71) F(32) -67.5(12)
F(28) F(29) C(71) F(33) -13.3(10)
F(28) F(29) C(71) C(68) 104.8(9)
F(30) F(29) C(71) F(28) 147.9(11)
F(30) F(29) C(71) F(31) 19.5(8)
F(30) F(29) C(71) F(32) 80.4(10)
F(30) F(29) C(71) F(33) 134.6(8)
F(30) F(29) C(71) C(68) -107.2(6)
C(71) F(29) F(30) F(31) -22.3(10)
F(29) F(30) F(31) F(32) -15(2)
F(29) F(30) F(31) C(71) 20.7(9)
F(29) F(30) C(71) F(28) -20.0(7)
F(29) F(30) C(71) F(31) -154.6(11)
F(29) F(30) C(71) F(32) -133.2(8)
F(29) F(30) C(71) F(33) -89.1(12)
F(29) F(30) C(71) C(68) 106.5(7)
F(31) F(30) C(71) F(28) 134.5(11)
F(31) F(30) C(71) F(29) 154.6(11)
F(31) F(30) C(71) F(32) 21.3(10)
F(31) F(30) C(71) F(33) 65.4(14)
F(31) F(30) C(71) C(68) -98.9(10)
C(71) F(30) F(31) F(32) -35.7(15)
F(30) F(31) F(32) F(33) 20(2)
F(30) F(31) F(32) C(71) 37.9(16)
F(30) F(31) C(71) F(28) -66.5(13)
F(30) F(31) C(71) F(29) -25.9(11)
F(30) F(31) C(71) F(32) -153.4(13)
F(30) F(31) C(71) F(33) -138.8(10)
F(30) F(31) C(71) C(68) 101.1(9)
F(32) F(31) C(71) F(28) 86.9(11)
F(32) F(31) C(71) F(29) 127.5(9)
F(32) F(31) C(71) F(30) 153.4(13)
F(32) F(31) C(71) F(33) 14.6(10)
F(32) F(31) C(71) C(68) -105.5(8)
C(71) F(31) F(32) F(33) -17.9(12)
F(31) F(32) F(33) F(28) -14.4(16)
F(31) F(32) F(33) C(71) 17.0(11)
F(31) F(32) C(71) F(28) -126.3(10)
F(31) F(32) C(71) F(29) -88.1(12)
F(31) F(32) C(71) F(30) -18.9(9)
F(31) F(32) C(71) F(33) -162.9(11)
F(31) F(32) C(71) C(68) 99.7(9)
F(33) F(32) C(71) F(28) 36.5(8)
F(33) F(32) C(71) F(29) 74.8(11)
F(33) F(32) C(71) F(30) 143.9(9)
F(33) F(32) C(71) F(31) 162.9(11)
F(33) F(32) C(71) C(68) -97.4(8)
C(71) F(32) F(33) F(28) -31.4(8)
F(28) F(33) C(71) F(29) 9.1(7)
F(28) F(33) C(71) F(30) 84.6(11)
F(28) F(33) C(71) F(31) 127.9(9)
F(28) F(33) C(71) F(32) 142.3(9)
F(28) F(33) C(71) C(68) -110.7(7)
F(32) F(33) C(71) F(28) -142.3(9)
F(32) F(33) C(71) F(29) -133.2(8)
F(32) F(33) C(71) F(30) -57.7(12)
F(32) F(33) C(71) F(31) -14.4(9)
F(32) F(33) C(71) C(68) 106.9(7)
F(35) F(34) C(78) F(36) 20.2(11)
F(35) F(34) C(78) F(37) 64.6(13)
F(35) F(34) C(78) F(38) 114.2(13)
F(35) F(34) C(78) F(39) 159.6(10)
F(35) F(34) C(78) C(74) -92.9(10)
C(78) F(34) F(35) F(36) -30.2(17)
F(34) F(35) F(36) F(37) 5(2)
F(34) F(35) F(36) C(78) 33.3(19)
F(34) F(35) C(78) F(36) -158.0(13)
F(34) F(35) C(78) F(37) -129.5(10)
F(34) F(35) C(78) F(38) -84.5(14)
F(34) F(35) C(78) F(39) -21.5(10)
F(34) F(35) C(78) C(74) 101.1(10)
F(36) F(35) C(78) F(34) 158.0(13)
F(36) F(35) C(78) F(37) 28.5(9)
F(36) F(35) C(78) F(38) 73.5(13)
F(36) F(35) C(78) F(39) 136.4(9)
F(36) F(35) C(78) C(74) -100.9(9)
C(78) F(35) F(36) F(37) -28.0(8)
F(35) F(36) F(37) F(38) -4(2)
F(35) F(36) F(37) C(78) 25.4(7)
F(35) F(36) C(78) F(34) -10.6(6)
F(35) F(36) C(78) F(37) -145.9(10)
F(35) F(36) C(78) F(38) -129.7(9)
F(35) F(36) C(78) F(39) -93.3(13)
F(35) F(36) C(78) C(74) 108.8(6)
F(37) F(36) C(78) F(34) 135.4(8)
F(37) F(36) C(78) F(35) 145.9(10)
F(37) F(36) C(78) F(38) 16.2(9)
F(37) F(36) C(78) F(39) 52.6(15)
F(37) F(36) C(78) C(74) -105.3(7)
C(78) F(36) F(37) F(38) -29.5(15)
F(36) F(37) F(38) F(39) 20(3)
F(36) F(37) F(38) C(78) 31.2(16)
F(36) F(37) C(78) F(34) -61.7(13)
F(36) F(37) C(78) F(35) -33.5(10)
F(36) F(37) C(78) F(38) -155.3(14)
F(36) F(37) C(78) F(39) -148.5(10)
F(36) F(37) C(78) C(74) 96.4(10)
F(38) F(37) C(78) F(34) 93.6(14)
F(38) F(37) C(78) F(35) 121.8(12)
F(38) F(37) C(78) F(36) 155.3(14)
F(38) F(37) C(78) F(39) 6.8(11)
F(38) F(37) C(78) C(74) -108.3(12)
C(78) F(37) F(38) F(39) -11.5(18)
F(37) F(38) F(39) C(78) 12.0(19)
F(37) F(38) C(78) F(34) -114.8(11)
F(37) F(38) C(78) F(35) -81.0(13)
F(37) F(38) C(78) F(36) -19.4(11)
F(37) F(38) C(78) F(39) -172.0(13)
F(37) F(38) C(78) C(74) 93.1(10)
F(39) F(38) C(78) F(34) 57.2(10)
F(39) F(38) C(78) F(35) 91.0(10)
F(39) F(38) C(78) F(36) 152.6(9)
F(39) F(38) C(78) F(37) 172.0(13)
F(39) F(38) C(78) C(74) -94.9(8)
F(38) F(39) C(78) F(34) -132.0(9)
F(38) F(39) C(78) F(35) -121.6(9)
F(38) F(39) C(78) F(36) -45.0(16)
F(38) F(39) C(78) F(37) -5.4(9)
F(38) F(39) C(78) C(74) 112.8(9)
F(41) F(40) F(42) F(43) -165(2)
F(41) F(40) F(42) F(44) -169(2)
F(41) F(40) F(42) C(79) -137(2)
F(42) F(40) F(41) F(43) 5.9(11)
F(42) F(40) F(41) C(79) 33.2(17)
F(41) F(40) F(47) F(45) 2(2)
F(41) F(40) F(47) F(46) -3(3)
F(41) F(40) F(47) F(48) 178(2)
F(41) F(40) F(47) C(79) -26.7(17)
F(47) F(40) F(41) F(42) -10(2)
F(47) F(40) F(41) F(43) -4(2)
F(47) F(40) F(41) C(79) 23.2(15)
F(41) F(40) F(48) F(46) -4(4)
F(41) F(40) F(48) F(47) -3(4)
F(41) F(40) F(48) C(79) -24(4)
F(48) F(40) F(41) F(42) -8(6)
F(48) F(40) F(41) F(43) -2(5)
F(48) F(40) F(41) C(79) 25(4)
F(41) F(40) C(79) F(42) 19.4(10)
F(41) F(40) C(79) F(43) 31.3(13)
F(41) F(40) C(79) F(44) 71(2)
F(41) F(40) C(79) F(45) 119.1(14)
F(41) F(40) C(79) F(46) 143.5(11)
F(41) F(40) C(79) F(47) 157.2(15)
F(41) F(40) C(79) F(48) 169(2)
F(41) F(40) C(79) C(76) -94.3(12)
C(79) F(40) F(41) F(42) -33.2(17)
C(79) F(40) F(41) F(43) -27.3(11)
F(42) F(40) F(47) F(45) -2.9(14)
F(42) F(40) F(47) F(46) -7(2)
F(42) F(40) F(47) F(48) 174(2)
F(42) F(40) F(47) C(79) -31.4(7)
F(47) F(40) F(42) F(41) 172(2)
F(47) F(40) F(42) F(43) 7(2)
F(47) F(40) F(42) F(44) 2.3(13)
F(47) F(40) F(42) C(79) 34.4(10)
F(42) F(40) F(48) F(46) -8(2)
F(42) F(40) F(48) F(47) -8(3)
F(42) F(40) F(48) C(79) -28.6(14)
F(48) F(40) F(42) F(41) 175(3)
F(48) F(40) F(42) F(43) 11(3)
F(48) F(40) F(42) F(44) 6(2)
F(48) F(40) F(42) C(79) 38(2)
F(42) F(40) C(79) F(41) -19.4(10)
F(42) F(40) C(79) F(43) 11.9(8)
F(42) F(40) C(79) F(44) 52.0(17)
F(42) F(40) C(79) F(45) 99.7(12)
F(42) F(40) C(79) F(46) 124.1(9)
F(42) F(40) C(79) F(47) 137.9(10)
F(42) F(40) C(79) F(48) 149.5(16)
F(42) F(40) C(79) C(76) -113.7(9)
C(79) F(40) F(42) F(41) 137(2)
C(79) F(40) F(42) F(43) -27.6(18)
C(79) F(40) F(42) F(44) -32.1(9)
F(47) F(40) F(48) F(46) -0.5(15)
F(47) F(40) F(48) C(79) -21(2)
F(48) F(40) F(47) F(45) -177(2)
F(48) F(40) F(47) F(46) 179(3)
F(48) F(40) F(47) C(79) 155(2)
F(47) F(40) C(79) F(41) -157.2(15)
F(47) F(40) C(79) F(42) -137.9(10)
F(47) F(40) C(79) F(43) -125.9(10)
F(47) F(40) C(79) F(44) -85.9(19)
F(47) F(40) C(79) F(45) -38.2(15)
F(47) F(40) C(79) F(46) -13.8(11)
F(47) F(40) C(79) F(48) 11.6(13)
F(47) F(40) C(79) C(76) 108.4(10)
C(79) F(40) F(47) F(45) 28.4(10)
C(79) F(40) F(47) F(46) 23.9(19)
C(79) F(40) F(47) F(48) -155(2)
F(48) F(40) C(79) F(41) -169(2)
F(48) F(40) C(79) F(42) -149.5(16)
F(48) F(40) C(79) F(43) -137.6(14)
F(48) F(40) C(79) F(44) -98(2)
F(48) F(40) C(79) F(45) -50(2)
F(48) F(40) C(79) F(46) -25.4(17)
F(48) F(40) C(79) F(47) -11.6(13)
F(48) F(40) C(79) C(76) 96.8(15)
C(79) F(40) F(48) F(46) 20.3(13)
C(79) F(40) F(48) F(47) 21(2)
F(40) F(41) F(42) F(43) 40(6)
F(40) F(41) F(42) F(44) 14(3)
F(40) F(41) F(42) C(79) 32.2(17)
F(40) F(41) F(43) F(42) -143(6)
F(40) F(41) F(43) F(44) 3(2)
F(40) F(41) F(43) C(79) 29.2(12)
F(40) F(41) C(79) F(42) -146.9(18)
F(40) F(41) C(79) F(43) -148.3(13)
F(40) F(41) C(79) F(44) -131.6(14)
F(40) F(41) C(79) F(45) -103.1(15)
F(40) F(41) C(79) F(46) -59.4(17)
F(40) F(41) C(79) F(47) -20.2(13)
F(40) F(41) C(79) F(48) -5.9(11)
F(40) F(41) C(79) C(76) 105.9(12)
F(42) F(41) F(43) F(44) 146(6)
F(42) F(41) F(43) C(79) 172(6)
F(43) F(41) F(42) F(40) -40(6)
F(43) F(41) F(42) F(44) -25(5)
F(43) F(41) F(42) C(79) -7(5)
F(42) F(41) C(79) F(40) 146.9(18)
F(42) F(41) C(79) F(43) -1.4(10)
F(42) F(41) C(79) F(44) 15.4(14)
F(42) F(41) C(79) F(45) 43.9(17)
F(42) F(41) C(79) F(46) 87.6(17)
F(42) F(41) C(79) F(47) 126.7(13)
F(42) F(41) C(79) F(48) 141.0(13)
F(42) F(41) C(79) C(76) -107.1(11)
C(79) F(41) F(42) F(40) -32.2(17)
C(79) F(41) F(42) F(43) 7(5)
C(79) F(41) F(42) F(44) -17.8(16)
F(43) F(41) C(79) F(40) 148.3(13)
F(43) F(41) C(79) F(42) 1.4(10)
F(43) F(41) C(79) F(44) 16.7(10)
F(43) F(41) C(79) F(45) 45.2(12)
F(43) F(41) C(79) F(46) 88.9(14)
F(43) F(41) C(79) F(47) 128.1(9)
F(43) F(41) C(79) F(48) 142.4(8)
F(43) F(41) C(79) C(76) -105.7(7)
C(79) F(41) F(43) F(42) -172(6)
C(79) F(41) F(43) F(44) -25.7(15)
F(40) F(42) F(43) F(41) 28(5)
F(40) F(42) F(43) F(44) -9(3)
F(40) F(42) F(43) C(79) 21.2(13)
F(40) F(42) F(44) F(43) 173(2)
F(40) F(42) F(44) F(45) -0.8(15)
F(40) F(42) F(44) F(46) 0.6(13)
F(40) F(42) F(44) C(79) 29.7(8)
F(40) F(42) C(79) F(41) 23.8(13)
F(40) F(42) C(79) F(43) -158.6(14)
F(40) F(42) C(79) F(44) -140.5(11)
F(40) F(42) C(79) F(45) -125.2(10)
F(40) F(42) C(79) F(46) -101.2(14)
F(40) F(42) C(79) F(47) -43.7(13)
F(40) F(42) C(79) F(48) -16.0(9)
F(40) F(42) C(79) C(76) 112.5(10)
F(41) F(42) F(43) F(44) -37(7)
F(41) F(42) F(43) C(79) -7(5)
F(41) F(42) F(44) F(43) 165(3)
F(41) F(42) F(44) F(45) -9(3)
F(41) F(42) F(44) F(46) -8(2)
F(41) F(42) F(44) C(79) 21.3(19)
F(41) F(42) C(79) F(40) -23.8(13)
F(41) F(42) C(79) F(43) 177.6(19)
F(41) F(42) C(79) F(44) -164.3(15)
F(41) F(42) C(79) F(45) -149.0(12)
F(41) F(42) C(79) F(46) -125.0(15)
F(41) F(42) C(79) F(47) -67.4(16)
F(41) F(42) C(79) F(48) -39.8(13)
F(41) F(42) C(79) C(76) 88.7(13)
F(43) F(42) F(44) F(45) -174(3)
F(43) F(42) F(44) F(46) -173(2)
F(43) F(42) F(44) C(79) -143(2)
F(44) F(42) F(43) F(41) 37(7)
F(44) F(42) F(43) C(79) 30(2)
F(43) F(42) C(79) F(40) 158.6(14)
F(43) F(42) C(79) F(41) -177.6(19)
F(43) F(42) C(79) F(44) 18.1(13)
F(43) F(42) C(79) F(45) 33.4(13)
F(43) F(42) C(79) F(46) 57.3(17)
F(43) F(42) C(79) F(47) 114.9(15)
F(43) F(42) C(79) F(48) 142.6(12)
F(43) F(42) C(79) C(76) -88.9(12)
C(79) F(42) F(43) F(41) 7(5)
C(79) F(42) F(43) F(44) -30(2)
F(44) F(42) C(79) F(40) 140.5(11)
F(44) F(42) C(79) F(41) 164.3(15)
F(44) F(42) C(79) F(43) -18.1(13)
F(44) F(42) C(79) F(45) 15.3(10)
F(44) F(42) C(79) F(46) 39.2(13)
F(44) F(42) C(79) F(47) 96.8(14)
F(44) F(42) C(79) F(48) 124.5(10)
F(44) F(42) C(79) C(76) -107.0(10)
C(79) F(42) F(44) F(43) 143(2)
C(79) F(42) F(44) F(45) -30.5(19)
C(79) F(42) F(44) F(46) -29.1(9)
F(41) F(43) F(44) F(42) -6.6(13)
F(41) F(43) F(44) F(45) 3(5)
F(41) F(43) F(44) F(46) 3(2)
F(41) F(43) F(44) C(79) 23.3(13)
F(41) F(43) C(79) F(40) -23.8(11)
F(41) F(43) C(79) F(42) -1.5(12)
F(41) F(43) C(79) F(44) -154.6(15)
F(41) F(43) C(79) F(45) -148.3(9)
F(41) F(43) C(79) F(46) -136.4(11)
F(41) F(43) C(79) F(47) -90.6(15)
F(41) F(43) C(79) F(48) -51.3(12)
F(41) F(43) C(79) C(76) 104.0(8)
F(42) F(43) F(44) F(45) 10(5)
F(42) F(43) F(44) F(46) 9(3)
F(42) F(43) F(44) C(79) 30(2)
F(42) F(43) C(79) F(40) -22.3(15)
F(42) F(43) C(79) F(41) 1.5(12)
F(42) F(43) C(79) F(44) -153.1(19)
F(42) F(43) C(79) F(45) -146.8(13)
F(42) F(43) C(79) F(46) -134.9(14)
F(42) F(43) C(79) F(47) -89.1(18)
F(42) F(43) C(79) F(48) -49.8(16)
F(42) F(43) C(79) C(76) 105.5(12)
F(44) F(43) C(79) F(40) 130.7(15)
F(44) F(43) C(79) F(41) 154.6(15)
F(44) F(43) C(79) F(42) 153.1(19)
F(44) F(43) C(79) F(45) 6.3(13)
F(44) F(43) C(79) F(46) 18.2(15)
F(44) F(43) C(79) F(47) 64.0(19)
F(44) F(43) C(79) F(48) 103.3(16)
F(44) F(43) C(79) C(76) -101.5(13)
C(79) F(43) F(44) F(42) -30(2)
C(79) F(43) F(44) F(45) -20(4)
C(79) F(43) F(44) F(46) -20.7(16)
F(42) F(44) F(45) F(46) 4(3)
F(42) F(44) F(45) F(47) -1(2)
F(42) F(44) F(45) C(79) 24.9(14)
F(42) F(44) F(46) F(45) -177(3)
F(42) F(44) F(46) F(47) -4.3(17)
F(42) F(44) F(46) F(48) -3.0(13)
F(42) F(44) F(46) C(79) 27.8(9)
F(42) F(44) C(79) F(40) -55.3(17)
F(42) F(44) C(79) F(41) -9.7(9)
F(42) F(44) C(79) F(43) 14.9(11)
F(42) F(44) C(79) F(45) -154.9(16)
F(42) F(44) C(79) F(46) -145.9(11)
F(42) F(44) C(79) F(47) -119.5(11)
F(42) F(44) C(79) F(48) -95.9(13)
F(42) F(44) C(79) C(76) 110.6(9)
F(43) F(44) F(45) F(46) -1(5)
F(43) F(44) F(45) F(47) -6(4)
F(43) F(44) F(45) C(79) 20(4)
F(43) F(44) F(46) F(45) 179(3)
F(43) F(44) F(46) F(47) -8(2)
F(43) F(44) F(46) F(48) -7(2)
F(43) F(44) F(46) C(79) 23.9(19)
F(43) F(44) C(79) F(40) -70(2)
F(43) F(44) C(79) F(41) -24.6(14)
F(43) F(44) C(79) F(42) -14.9(11)
F(43) F(44) C(79) F(45) -170(2)
F(43) F(44) C(79) F(46) -160.8(16)
F(43) F(44) C(79) F(47) -134.4(14)
F(43) F(44) C(79) F(48) -110.8(15)
F(43) F(44) C(79) C(76) 95.7(13)
F(45) F(44) F(46) F(47) 172(3)
F(45) F(44) F(46) F(48) 174(3)
F(45) F(44) F(46) C(79) -155(3)
F(46) F(44) F(45) F(47) -5(2)
F(46) F(44) F(45) C(79) 21(2)
F(45) F(44) C(79) F(40) 100(2)
F(45) F(44) C(79) F(41) 145.2(14)
F(45) F(44) C(79) F(42) 154.9(16)
F(45) F(44) C(79) F(43) 170(2)
F(45) F(44) C(79) F(46) 9.0(13)
F(45) F(44) C(79) F(47) 35.4(17)
F(45) F(44) C(79) F(48) 59(2)
F(45) F(44) C(79) C(76) -94.6(14)
C(79) F(44) F(45) F(46) -21(2)
C(79) F(44) F(45) F(47) -25.7(11)
F(46) F(44) C(79) F(40) 90.6(18)
F(46) F(44) C(79) F(41) 136.2(11)
F(46) F(44) C(79) F(42) 145.9(11)
F(46) F(44) C(79) F(43) 160.8(16)
F(46) F(44) C(79) F(45) -9.0(13)
F(46) F(44) C(79) F(47) 26.4(12)
F(46) F(44) C(79) F(48) 50.0(15)
F(46) F(44) C(79) C(76) -103.6(10)
C(79) F(44) F(46) F(45) 155(3)
C(79) F(44) F(46) F(47) -32.1(13)
C(79) F(44) F(46) F(48) -30.8(8)
F(44) F(45) F(46) F(47) -10(4)
F(44) F(45) F(46) F(48) -8(3)
F(44) F(45) F(46) C(79) 21(2)
F(44) F(45) F(47) F(40) 3(2)
F(44) F(45) F(47) F(46) 172(3)
F(44) F(45) F(47) F(48) -0(3)
F(44) F(45) F(47) C(79) 33.0(15)
F(44) F(45) C(79) F(40) -111.2(19)
F(44) F(45) C(79) F(41) -49.6(19)
F(44) F(45) C(79) F(42) -24.4(16)
F(44) F(45) C(79) F(43) -6.7(14)
F(44) F(45) C(79) F(46) -163(2)
F(44) F(45) C(79) F(47) -144.9(16)
F(44) F(45) C(79) F(48) -135.5(15)
F(44) F(45) C(79) C(76) 101.1(15)
F(46) F(45) F(47) F(40) -169(3)
F(46) F(45) F(47) F(48) -172(4)
F(46) F(45) F(47) C(79) -139(3)
F(47) F(45) F(46) F(44) 10(4)
F(47) F(45) F(46) F(48) 2.3(13)
F(47) F(45) F(46) C(79) 31(2)
F(46) F(45) C(79) F(40) 52(2)
F(46) F(45) C(79) F(41) 113.8(19)
F(46) F(45) C(79) F(42) 139.1(17)
F(46) F(45) C(79) F(43) 156.7(17)
F(46) F(45) C(79) F(44) 163(2)
F(46) F(45) C(79) F(47) 18.5(17)
F(46) F(45) C(79) F(48) 28.0(17)
F(46) F(45) C(79) C(76) -95.5(16)
C(79) F(45) F(46) F(44) -21(2)
C(79) F(45) F(46) F(47) -31(2)
C(79) F(45) F(46) F(48) -28.3(14)
F(47) F(45) C(79) F(40) 33.7(14)
F(47) F(45) C(79) F(41) 95.3(13)
F(47) F(45) C(79) F(42) 120.5(10)
F(47) F(45) C(79) F(43) 138.1(9)
F(47) F(45) C(79) F(44) 144.9(16)
F(47) F(45) C(79) F(46) -18.5(17)
F(47) F(45) C(79) F(48) 9.4(8)
F(47) F(45) C(79) C(76) -114.0(9)
C(79) F(45) F(47) F(40) -30.1(11)
C(79) F(45) F(47) F(46) 139(3)
C(79) F(45) F(47) F(48) -33(2)
F(44) F(46) F(47) F(40) 8(2)
F(44) F(46) F(47) F(45) -5(2)
F(44) F(46) F(47) F(48) 10(7)
F(44) F(46) F(47) C(79) 30.7(11)
F(44) F(46) F(48) F(40) 8(2)
F(44) F(46) F(48) F(47) -170(7)
F(44) F(46) F(48) C(79) 32.0(9)
F(44) F(46) C(79) F(40) -128.0(13)
F(44) F(46) C(79) F(41) -87.6(16)
F(44) F(46) C(79) F(42) -40.5(14)
F(44) F(46) C(79) F(43) -12.7(11)
F(44) F(46) C(79) F(45) 10.8(16)
F(44) F(46) C(79) F(47) -144.4(15)
F(44) F(46) C(79) F(48) -141.3(11)
F(44) F(46) C(79) C(76) 107.2(10)
F(45) F(46) F(47) F(40) 13(4)
F(45) F(46) F(47) F(48) 15(8)
F(45) F(46) F(47) C(79) 35(2)
F(45) F(46) F(48) F(40) 11(2)
F(45) F(46) F(48) F(47) -167(7)
F(45) F(46) F(48) C(79) 35.5(19)
F(45) F(46) C(79) F(40) -138.8(17)
F(45) F(46) C(79) F(41) -98(2)
F(45) F(46) C(79) F(42) -51(2)
F(45) F(46) C(79) F(43) -23.5(18)
F(45) F(46) C(79) F(44) -10.8(16)
F(45) F(46) C(79) F(47) -155(2)
F(45) F(46) C(79) F(48) -152.1(17)
F(45) F(46) C(79) C(76) 96.4(16)
F(47) F(46) F(48) F(40) 178(6)
F(47) F(46) F(48) C(79) -158(7)
F(48) F(46) F(47) F(40) -2(5)
F(48) F(46) F(47) F(45) -15(8)
F(48) F(46) F(47) C(79) 20(6)
F(47) F(46) C(79) F(40) 16.4(13)
F(47) F(46) C(79) F(41) 56.8(17)
F(47) F(46) C(79) F(42) 103.9(14)
F(47) F(46) C(79) F(43) 131.7(12)
F(47) F(46) C(79) F(44) 144.4(15)
F(47) F(46) C(79) F(45) 155(2)
F(47) F(46) C(79) F(48) 3.1(10)
F(47) F(46) C(79) C(76) -108.4(11)
C(79) F(46) F(47) F(40) -22.2(18)
C(79) F(46) F(47) F(45) -35(2)
C(79) F(46) F(47) F(48) -20(6)
F(48) F(46) C(79) F(40) 13.3(9)
F(48) F(46) C(79) F(41) 53.7(13)
F(48) F(46) C(79) F(42) 100.8(11)
F(48) F(46) C(79) F(43) 128.6(8)
F(48) F(46) C(79) F(44) 141.3(11)
F(48) F(46) C(79) F(45) 152.1(17)
F(48) F(46) C(79) F(47) -3.1(10)
F(48) F(46) C(79) C(76) -111.5(7)
C(79) F(46) F(48) F(40) -24.5(16)
C(79) F(46) F(48) F(47) 158(7)
F(40) F(47) F(48) F(46) 3(7)
F(40) F(47) F(48) C(79) 22(2)
F(40) F(47) C(79) F(41) 16.8(11)
F(40) F(47) C(79) F(42) 51.4(14)
F(40) F(47) C(79) F(43) 90.8(15)
F(40) F(47) C(79) F(44) 127.9(14)
F(40) F(47) C(79) F(45) 149.1(11)
F(40) F(47) C(79) F(46) 161.7(15)
F(40) F(47) C(79) F(48) -12.2(14)
F(40) F(47) C(79) C(76) -104.5(11)
F(45) F(47) F(48) F(40) 5(4)
F(45) F(47) F(48) F(46) 8(4)
F(45) F(47) F(48) C(79) 28(2)
F(45) F(47) C(79) F(40) -149.1(11)
F(45) F(47) C(79) F(41) -132.3(9)
F(45) F(47) C(79) F(42) -97.7(12)
F(45) F(47) C(79) F(43) -58.3(14)
F(45) F(47) C(79) F(44) -21.2(12)
F(45) F(47) C(79) F(46) 12.6(11)
F(45) F(47) C(79) F(48) -161.3(16)
F(45) F(47) C(79) C(76) 106.4(10)
F(46) F(47) F(48) F(40) -3(7)
F(46) F(47) F(48) C(79) 19(6)
F(46) F(47) C(79) F(40) -161.7(15)
F(46) F(47) C(79) F(41) -144.9(11)
F(46) F(47) C(79) F(42) -110.3(14)
F(46) F(47) C(79) F(43) -70.9(17)
F(46) F(47) C(79) F(44) -33.8(15)
F(46) F(47) C(79) F(45) -12.6(11)
F(46) F(47) C(79) F(48) -174(2)
F(46) F(47) C(79) C(76) 93.8(12)
F(48) F(47) C(79) F(40) 12.2(14)
F(48) F(47) C(79) F(41) 29.0(15)
F(48) F(47) C(79) F(42) 63.6(17)
F(48) F(47) C(79) F(43) 103.0(17)
F(48) F(47) C(79) F(44) 140.2(16)
F(48) F(47) C(79) F(45) 161.3(16)
F(48) F(47) C(79) F(46) 174(2)
F(48) F(47) C(79) C(76) -92.3(15)
C(79) F(47) F(48) F(40) -22(2)
C(79) F(47) F(48) F(46) -19(6)
F(40) F(48) C(79) F(41) 8.3(16)
F(40) F(48) C(79) F(42) 31.3(16)
F(40) F(48) C(79) F(43) 56.5(19)
F(40) F(48) C(79) F(44) 109(2)
F(40) F(48) C(79) F(45) 140.8(16)
F(40) F(48) C(79) F(46) 154.8(17)
F(40) F(48) C(79) F(47) 159(2)
F(40) F(48) C(79) C(76) -98.1(16)
F(46) F(48) C(79) F(40) -154.8(17)
F(46) F(48) C(79) F(41) -146.6(9)
F(46) F(48) C(79) F(42) -123.6(9)
F(46) F(48) C(79) F(43) -98.4(12)
F(46) F(48) C(79) F(44) -46.2(15)
F(46) F(48) C(79) F(45) -14.0(9)
F(46) F(48) C(79) F(47) 4.6(14)
F(46) F(48) C(79) C(76) 107.1(9)
F(47) F(48) C(79) F(40) -159(2)
F(47) F(48) C(79) F(41) -151.2(16)
F(47) F(48) C(79) F(42) -128.1(15)
F(47) F(48) C(79) F(43) -102.9(17)
F(47) F(48) C(79) F(44) -51(2)
F(47) F(48) C(79) F(45) -18.6(16)
F(47) F(48) C(79) F(46) -4.6(14)
F(47) F(48) C(79) C(76) 102.5(15)
Rh(1) C(1) C(2) C(3) -61.3(3)
Rh(1) C(1) C(2) C(7) 121.4(6)
Rh(1) C(1) C(5) C(4) 61.7(3)
Rh(1) C(1) C(5) C(10) -121.7(6)
C(2) C(1) C(5) Rh(1) -62.5(4)
C(2) C(1) C(5) C(4) -0.8(6)
C(2) C(1) C(5) C(10) 175.8(5)
C(5) C(1) C(2) Rh(1) 61.6(3)
C(5) C(1) C(2) C(3) 0.3(5)
C(5) C(1) C(2) C(7) -177.0(6)
C(6) C(1) C(2) Rh(1) -124.9(6)
C(6) C(1) C(2) C(3) 173.8(5)
C(6) C(1) C(2) C(7) -3.5(10)
C(6) C(1) C(5) Rh(1) 124.0(6)
C(6) C(1) C(5) C(4) -174.3(5)
C(6) C(1) C(5) C(10) 2.3(9)
Rh(1) C(2) C(3) C(4) -60.2(3)
Rh(1) C(2) C(3) C(8) 125.5(5)
C(1) C(2) C(3) Rh(1) 60.6(3)
C(1) C(2) C(3) C(4) 0.4(6)
C(1) C(2) C(3) C(8) -173.9(5)
C(7) C(2) C(3) Rh(1) -122.1(6)
C(7) C(2) C(3) C(4) 177.7(6)
C(7) C(2) C(3) C(8) 3.4(10)
Rh(1) C(3) C(4) C(5) -62.4(3)
Rh(1) C(3) C(4) C(9) 118.9(5)
C(2) C(3) C(4) Rh(1) 61.5(3)
C(2) C(3) C(4) C(5) -0.9(6)
C(2) C(3) C(4) C(9) -179.5(5)
C(8) C(3) C(4) Rh(1) -124.2(5)
C(8) C(3) C(4) C(5) 173.4(5)
C(8) C(3) C(4) C(9) -5.2(9)
Rh(1) C(4) C(5) C(1) -62.2(3)
Rh(1) C(4) C(5) C(10) 121.1(5)
C(3) C(4) C(5) Rh(1) 63.2(3)
C(3) C(4) C(5) C(1) 1.0(6)
C(3) C(4) C(5) C(10) -175.7(5)
C(9) C(4) C(5) Rh(1) -118.2(5)
C(9) C(4) C(5) C(1) 179.7(5)
C(9) C(4) C(5) C(10) 3.0(9)
Rh(1) C(11) C(12) C(13) 58.8(4)
Rh(1) C(11) C(15) C(16) -81.9(5)
S(1) C(11) C(12) Rh(1) -80.5(2)
S(1) C(11) C(12) C(13) -21.7(5)
S(1) C(11) C(15) C(16) 30.5(6)
C(12) C(11) C(15) C(16) -171.7(4)
C(15) C(11) C(12) Rh(1) 119.5(4)
C(15) C(11) C(12) C(13) 178.3(4)
Rh(1) C(12) C(13) C(14) 58.5(3)
Rh(1) C(12) C(13) C(18) -123.2(11)
Rh(1) C(12) C(13) C(19) -121.7(5)
C(11) C(12) C(13) Rh(1) -58.7(3)
C(11) C(12) C(13) C(14) -0.2(5)
C(11) C(12) C(13) C(18) 178.2(10)
C(11) C(12) C(13) C(19) 179.6(5)
Rh(1) C(13) C(14) S(1) 82.5(3)
Rh(1) C(13) C(18) C(19) -102.0(14)
Rh(1) C(13) C(18) C(20) -87.5(12)
Rh(1) C(13) C(18) C(21) 31(3)
Rh(1) C(13) C(19) C(18) 97.6(14)
Rh(1) C(13) C(19) C(20) -37(3)
Rh(1) C(13) C(19) C(21) 82.7(8)
C(12) C(13) C(14) Rh(1) -59.5(3)
C(12) C(13) C(14) S(1) 23.0(5)
C(12) C(13) C(18) C(19) 3(2)
C(12) C(13) C(18) C(20) 17.5(17)
C(12) C(13) C(18) C(21) 136(2)
C(12) C(13) C(19) C(18) -178.0(13)
C(12) C(13) C(19) C(20) 47(3)
C(12) C(13) C(19) C(21) 167.1(5)
C(14) C(13) C(18) C(19) -178.7(12)
C(14) C(13) C(18) C(20) -164.2(9)
C(14) C(13) C(18) C(21) -46(3)
C(18) C(13) C(14) Rh(1) 121.6(6)
C(18) C(13) C(14) S(1) -155.9(6)
C(14) C(13) C(19) C(18) 1.7(16)
C(14) C(13) C(19) C(20) -133(2)
C(14) C(13) C(19) C(21) -13.2(10)
C(19) C(13) C(14) Rh(1) 120.7(7)
C(19) C(13) C(14) S(1) -156.7(6)
C(18) C(13) C(19) C(20) -135(3)
C(18) C(13) C(19) C(21) -14.9(12)
C(19) C(13) C(18) C(20) 14.5(11)
C(19) C(13) C(18) C(21) 133(3)
C(11) C(15) C(16) C(17) 176.6(5)
C(13) C(18) C(19) C(20) 152.5(19)
C(13) C(18) C(19) C(21) 155(2)
C(13) C(18) C(20) C(19) -28(2)
C(13) C(18) C(20) C(21) 154.3(16)
C(13) C(18) C(20) C(23) 178.9(11)
C(13) C(18) C(21) C(19) -122(4)
C(13) C(18) C(21) C(20) -121(3)
C(13) C(18) C(21) C(22) -151(2)
C(19) C(18) C(20) C(21) -178(2)
C(19) C(18) C(20) C(23) -154(2)
C(20) C(18) C(19) C(13) -152.5(19)
C(20) C(18) C(19) C(21) 2(2)
C(19) C(18) C(21) C(20) 1.2(15)
C(19) C(18) C(21) C(22) -29(2)
C(21) C(18) C(19) C(13) -155(2)
C(21) C(18) C(19) C(20) -2(2)
C(20) C(18) C(21) C(19) -1.2(15)
C(20) C(18) C(21) C(22) -29.8(16)
C(21) C(18) C(20) C(19) 178(2)
C(21) C(18) C(20) C(23) 24.6(15)
C(13) C(19) C(20) C(18) 124(3)
C(13) C(19) C(20) C(21) 125(2)
C(13) C(19) C(20) C(23) 156.4(18)
C(13) C(19) C(21) C(18) 26(2)
C(13) C(19) C(21) C(20) -152.0(14)
C(13) C(19) C(21) C(22) -177.0(6)
C(18) C(19) C(20) C(21) 1.3(16)
C(18) C(19) C(20) C(23) 33(3)
C(18) C(19) C(21) C(20) -178(2)
C(18) C(19) C(21) C(22) 157(2)
C(20) C(19) C(21) C(18) 178(2)
C(20) C(19) C(21) C(22) -25.0(13)
C(21) C(19) C(20) C(18) -1.3(16)
C(21) C(19) C(20) C(23) 31(2)
C(18) C(20) C(21) C(19) 0.9(11)
C(18) C(20) C(21) C(22) 156.8(13)
C(18) C(20) C(23) C(22) -16.8(19)
C(19) C(20) C(21) C(18) -0.9(11)
C(19) C(20) C(21) C(22) 155.9(13)
C(19) C(20) C(23) C(22) -30(2)
C(21) C(20) C(23) C(22) -2.1(13)
C(23) C(20) C(21) C(18) -155.4(15)
C(23) C(20) C(21) C(19) -154.5(16)
C(23) C(20) C(21) C(22) 1.4(8)
C(18) C(21) C(22) C(23) 21.8(19)
C(19) C(21) C(22) C(23) 10.5(14)
C(20) C(21) C(22) C(23) -2.2(13)
C(21) C(22) C(23) C(20) 2.4(14)
S(1) C(24) C(25) C(26) -175.6(4)
S(1) C(24) C(25) C(30) 5.6(6)
S(1) C(24) C(29) C(28) 175.5(4)
S(1) C(24) C(29) C(39) -8.9(7)
C(25) C(24) C(29) C(28) -3.4(7)
C(25) C(24) C(29) C(39) 172.2(4)
C(29) C(24) C(25) C(26) 3.4(8)
C(29) C(24) C(25) C(30) -175.4(5)
C(24) C(25) C(26) C(27) -0.3(7)
C(24) C(25) C(30) C(31) -111.7(6)
C(24) C(25) C(30) C(35) 70.6(7)
C(26) C(25) C(30) C(31) 69.6(7)
C(26) C(25) C(30) C(35) -108.1(6)
C(30) C(25) C(26) C(27) 178.5(5)
C(25) C(26) C(27) C(28) -2.6(9)
C(26) C(27) C(28) C(29) 2.5(9)
C(27) C(28) C(29) C(24) 0.4(8)
C(27) C(28) C(29) C(39) -175.5(5)
C(24) C(29) C(39) C(40) -83.4(6)
C(24) C(29) C(39) C(44) 103.2(6)
C(28) C(29) C(39) C(40) 92.2(6)
C(28) C(29) C(39) C(44) -81.2(6)
C(25) C(30) C(31) C(32) -179.1(5)
C(25) C(30) C(31) C(36) -0.7(8)
C(25) C(30) C(35) C(34) 179.3(5)
C(25) C(30) C(35) C(38) 0.9(8)
C(31) C(30) C(35) C(34) 1.6(8)
C(31) C(30) C(35) C(38) -176.8(5)
C(35) C(30) C(31) C(32) -1.4(8)
C(35) C(30) C(31) C(36) 177.1(5)
C(30) C(31) C(32) C(33) 0.7(9)
C(36) C(31) C(32) C(33) -177.8(6)
C(31) C(32) C(33) C(34) -0.1(8)
C(31) C(32) C(33) C(37) 178.8(7)
C(32) C(33) C(34) C(35) 0.3(7)
C(37) C(33) C(34) C(35) -178.7(7)
C(33) C(34) C(35) C(30) -1.0(9)
C(33) C(34) C(35) C(38) 177.4(6)
C(29) C(39) C(40) C(41) -174.0(4)
C(29) C(39) C(40) C(45) 2.3(7)
C(29) C(39) C(44) C(43) 174.3(4)
C(29) C(39) C(44) C(47) -3.7(7)
C(40) C(39) C(44) C(43) 1.1(7)
C(40) C(39) C(44) C(47) -177.0(4)
C(44) C(39) C(40) C(41) -0.7(7)
C(44) C(39) C(40) C(45) 175.7(5)
C(39) C(40) C(41) C(42) 0.4(7)
C(45) C(40) C(41) C(42) -175.9(5)
C(40) C(41) C(42) C(43) -0.6(8)
C(40) C(41) C(42) C(46) 177.7(5)
C(41) C(42) C(43) C(44) 1.0(8)
C(46) C(42) C(43) C(44) -177.3(5)
C(42) C(43) C(44) C(39) -1.3(8)
C(42) C(43) C(44) C(47) 176.8(5)
C(49) C(48) C(53) C(52) 1.6(7)
C(53) C(48) C(49) C(50) -2.0(7)
C(49) C(48) B(1) C(56) -155.1(4)
C(49) C(48) B(1) C(64) 85.5(5)
C(49) C(48) B(1) C(72) -39.2(6)
B(1) C(48) C(49) C(50) -178.4(4)
C(53) C(48) B(1) C(56) 28.9(6)
C(53) C(48) B(1) C(64) -90.5(5)
C(53) C(48) B(1) C(72) 144.8(4)
B(1) C(48) C(53) C(52) 177.9(4)
C(48) C(49) C(50) C(51) 0.2(5)
C(48) C(49) C(50) C(54) -178.1(4)
C(49) C(50) C(51) C(52) 2.1(7)
C(49) C(50) C(54) F(1) -54.6(6)
C(49) C(50) C(54) F(2) -175.8(5)
C(49) C(50) C(54) F(3) 62.1(6)
C(51) C(50) C(54) F(1) 127.1(5)
C(51) C(50) C(54) F(2) 5.9(7)
C(51) C(50) C(54) F(3) -116.2(5)
C(54) C(50) C(51) C(52) -179.6(5)
C(50) C(51) C(52) C(53) -2.5(7)
C(50) C(51) C(52) C(55) 179.3(5)
C(51) C(52) C(53) C(48) 0.6(7)
C(51) C(52) C(55) F(4) -57.7(7)
C(51) C(52) C(55) F(5) -25.3(9)
C(51) C(52) C(55) F(6) 61.3(8)
C(51) C(52) C(55) F(7) 130.3(9)
C(51) C(52) C(55) F(8) -177.8(6)
C(51) C(52) C(55) F(9) -136.6(8)
C(53) C(52) C(55) F(4) 124.1(6)
C(53) C(52) C(55) F(5) 156.5(7)
C(53) C(52) C(55) F(6) -116.8(6)
C(53) C(52) C(55) F(7) -47.9(10)
C(53) C(52) C(55) F(8) 4.1(9)
C(53) C(52) C(55) F(9) 45.3(9)
C(55) C(52) C(53) C(48) 178.8(4)
C(57) C(56) C(61) C(60) 0.3(6)
C(61) C(56) C(57) C(58) 2.0(6)
C(57) C(56) B(1) C(48) 34.1(5)
C(57) C(56) B(1) C(64) 149.6(4)
C(57) C(56) B(1) C(72) -87.6(4)
B(1) C(56) C(57) C(58) 176.9(4)
C(61) C(56) B(1) C(48) -151.4(4)
C(61) C(56) B(1) C(64) -36.0(5)
C(61) C(56) B(1) C(72) 86.8(5)
B(1) C(56) C(61) C(60) -174.5(4)
C(56) C(57) C(58) C(59) -2.5(7)
C(56) C(57) C(58) C(62) 176.7(4)
C(57) C(58) C(59) C(60) 0.5(7)
C(57) C(58) C(62) F(10) -179.6(4)
C(57) C(58) C(62) F(11) -58.3(6)
C(57) C(58) C(62) F(12) 60.2(6)
C(59) C(58) C(62) F(10) -0.4(6)
C(59) C(58) C(62) F(11) 120.9(5)
C(59) C(58) C(62) F(12) -120.6(5)
C(62) C(58) C(59) C(60) -178.6(4)
C(58) C(59) C(60) C(61) 1.7(7)
C(58) C(59) C(60) C(63) -178.7(5)
C(59) C(60) C(61) C(56) -2.2(8)
C(59) C(60) C(63) F(13) -62.1(13)
C(59) C(60) C(63) F(14) -21.6(10)
C(59) C(60) C(63) F(15) 9.6(10)
C(59) C(60) C(63) F(16) 52.1(12)
C(59) C(60) C(63) F(17) 94.8(10)
C(59) C(60) C(63) F(18) 134.5(10)
C(59) C(60) C(63) F(19) 176.5(7)
C(59) C(60) C(63) F(20) -146.3(9)
C(59) C(60) C(63) F(21) -106.8(10)
C(61) C(60) C(63) F(13) 117.5(12)
C(61) C(60) C(63) F(14) 158.0(7)
C(61) C(60) C(63) F(15) -170.8(7)
C(61) C(60) C(63) F(16) -128.3(11)
C(61) C(60) C(63) F(17) -85.6(10)
C(61) C(60) C(63) F(18) -45.9(12)
C(61) C(60) C(63) F(19) -3.9(10)
C(61) C(60) C(63) F(20) 33.3(11)
C(61) C(60) C(63) F(21) 72.8(10)
C(63) C(60) C(61) C(56) 178.2(5)
C(65) C(64) C(69) C(68) 1.8(7)
C(69) C(64) C(65) C(66) -0.8(7)
C(65) C(64) B(1) C(48) 73.9(5)
C(65) C(64) B(1) C(56) -46.3(6)
C(65) C(64) B(1) C(72) -162.3(4)
B(1) C(64) C(65) C(66) -174.5(5)
C(69) C(64) B(1) C(48) -99.2(5)
C(69) C(64) B(1) C(56) 140.6(4)
C(69) C(64) B(1) C(72) 24.6(6)
B(1) C(64) C(69) C(68) 175.2(4)
C(64) C(65) C(66) C(67) 0.3(7)
C(64) C(65) C(66) C(70) 179.5(6)
C(65) C(66) C(67) C(68) -0.7(8)
C(65) C(66) C(70) F(22) -42.6(11)
C(65) C(66) C(70) F(23) -9.3(11)
C(65) C(66) C(70) F(24) 77.0(10)
C(65) C(66) C(70) F(25) 116.4(8)
C(65) C(66) C(70) F(26) -176.5(12)
C(65) C(66) C(70) F(27) -137.0(6)
C(67) C(66) C(70) F(22) 136.6(8)
C(67) C(66) C(70) F(23) 169.9(7)
C(67) C(66) C(70) F(24) -103.8(10)
C(67) C(66) C(70) F(25) -64.4(10)
C(67) C(66) C(70) F(26) 2.7(16)
C(67) C(66) C(70) F(27) 42.3(9)
C(70) C(66) C(67) C(68) -179.9(5)
C(66) C(67) C(68) C(69) 1.7(8)
C(66) C(67) C(68) C(71) -179.2(5)
C(67) C(68) C(69) C(64) -2.3(8)
C(67) C(68) C(71) F(28) -93.2(7)
C(67) C(68) C(71) F(29) -135.7(6)
C(67) C(68) C(71) F(30) 147.3(6)
C(67) C(68) C(71) F(31) 97.2(7)
C(67) C(68) C(71) F(32) 38.1(8)
C(67) C(68) C(71) F(33) -21.3(8)
C(69) C(68) C(71) F(28) 85.9(7)
C(69) C(68) C(71) F(29) 43.4(8)
C(69) C(68) C(71) F(30) -33.7(8)
C(69) C(68) C(71) F(31) -83.7(8)
C(69) C(68) C(71) F(32) -142.8(6)
C(69) C(68) C(71) F(33) 157.8(6)
C(71) C(68) C(69) C(64) 178.6(4)
C(73) C(72) C(77) C(76) 0.2(7)
C(77) C(72) C(73) C(74) -0.4(8)
C(73) C(72) B(1) C(48) -28.8(7)
C(73) C(72) B(1) C(56) 92.2(5)
C(73) C(72) B(1) C(64) -147.6(5)
B(1) C(72) C(73) C(74) -172.2(5)
C(77) C(72) B(1) C(48) 159.9(5)
C(77) C(72) B(1) C(56) -79.1(6)
C(77) C(72) B(1) C(64) 41.1(7)
B(1) C(72) C(77) C(76) 172.0(5)
C(72) C(73) C(74) C(75) 0.2(7)
C(72) C(73) C(74) C(78) 178.1(5)
C(73) C(74) C(75) C(76) 0.2(7)
C(73) C(74) C(78) F(34) -33.8(10)
C(73) C(74) C(78) F(35) -66.1(8)
C(73) C(74) C(78) F(36) -138.1(9)
C(73) C(74) C(78) F(37) 165.5(6)
C(73) C(74) C(78) F(38) 119.0(10)
C(73) C(74) C(78) F(39) 56.9(7)
C(75) C(74) C(78) F(34) 144.1(8)
C(75) C(74) C(78) F(35) 111.8(7)
C(75) C(74) C(78) F(36) 39.8(11)
C(75) C(74) C(78) F(37) -16.6(9)
C(75) C(74) C(78) F(38) -63.1(11)
C(75) C(74) C(78) F(39) -125.2(6)
C(78) C(74) C(75) C(76) -177.6(5)
C(74) C(75) C(76) C(77) -0.5(9)
C(74) C(75) C(76) C(79) 177.3(6)
C(75) C(76) C(77) C(72) 0.2(8)
C(75) C(76) C(79) F(40) 140.0(12)
C(75) C(76) C(79) F(41) 89.7(9)
C(75) C(76) C(79) F(42) 50.3(10)
C(75) C(76) C(79) F(43) 15.3(10)
C(75) C(76) C(79) F(44) -28.2(14)
C(75) C(76) C(79) F(45) -68.3(9)
C(75) C(76) C(79) F(46) -100.7(9)
C(75) C(76) C(79) F(47) -152.2(11)
C(75) C(76) C(79) F(48) 174.7(8)
C(77) C(76) C(79) F(40) -42.2(13)
C(77) C(76) C(79) F(41) -92.5(9)
C(77) C(76) C(79) F(42) -131.9(8)
C(77) C(76) C(79) F(43) -166.9(8)
C(77) C(76) C(79) F(44) 149.6(12)
C(77) C(76) C(79) F(45) 109.5(8)
C(77) C(76) C(79) F(46) 77.1(10)
C(77) C(76) C(79) F(47) 25.6(13)
C(77) C(76) C(79) F(48) -7.5(10)
C(79) C(76) C(77) C(72) -177.5(6)
